data_7127870
loop_
_publ_author_name
'Sun, Qiao-Qiao'
'Li, Qian'
'Li, Hai-Yang'
'Zhang, Miao-Miao'
'Sun, Meng-En'
'Li, Si'
'Quan, Zewei'
'Zang, Shuang-Quan'

_publ_section_title
;
 Thermochromism and piezochromism of an atomically precise high-nuclearity
 silver sulfide nanocluster.
;
_journal_issue 19
_journal_name_full 'Chemical communications (Cambridge, England)'
_journal_page_first 2372
_journal_page_last 2375
_journal_paper_doi 10.1039/d0cc07085h
_journal_volume 57
_journal_year 2021
_chemical_formula_moiety 'C378 H300 Ag50 F36 P12 S43'
_chemical_formula_sum 'C378 H300 Ag50 F36 P12 S43'
_chemical_formula_weight 12669.88
_space_group_crystal_system monoclinic
_space_group_IT_number 14
_space_group_name_Hall '-P 2yn'
_space_group_name_H-M_alt 'P 1 21/n 1'
_atom_sites_solution_hydrogens geom
_atom_sites_solution_primary dual
_audit_creation_date 2019-11-22
_audit_creation_method
;
Olex2 1.2
(compiled 2018.05.29 svn.r3508 for OlexSys, GUI svn.r5506)
;
_audit_update_record
;
2020-03-25 deposited with the CCDC.	2021-01-27 downloaded from the CCDC.
;
_cell_angle_alpha 90
_cell_angle_beta 95.2910(10)
_cell_angle_gamma 90
_cell_formula_units_Z 2
_cell_length_a 30.1143(2)
_cell_length_b 24.4007(2)
_cell_length_c 33.4558(2)
_cell_measurement_reflns_used 51946
_cell_measurement_temperature 200.00(10)
_cell_measurement_theta_max 73.6860
_cell_measurement_theta_min 2.6780
_cell_volume 24478.9(3)
_computing_cell_refinement 'CrysAlisPro 1.171.39.27b (Rigaku OD, 2015)'
_computing_data_collection 'CrysAlisPro 1.171.39.27b (Rigaku OD, 2015)'
_computing_data_reduction 'CrysAlisPro 1.171.39.27b (Rigaku OD, 2015)'
_computing_molecular_graphics 'Olex2 (Dolomanov et al., 2009)'
_computing_publication_material 'Olex2 (Dolomanov et al., 2009)'
_computing_structure_refinement 'ShelXL (Sheldrick, 2015)'
_computing_structure_solution 'ShelXT (Sheldrick, 2015)'
_diffrn_ambient_environment N~2~
_diffrn_ambient_temperature 200.00(10)
_diffrn_detector 'CCD plate'
_diffrn_measured_fraction_theta_full 0.997
_diffrn_measured_fraction_theta_max 0.997
_diffrn_measurement_details
;
List of Runs (angles in degrees, time in seconds):

  # Type    Start    End  Width  t~exp~   \w     \q     \k     \f   Frames
#--------------------------------------------------------------------------
  1  \w    -83.00 -56.00   0.25    0.25    --    0.00 -38.00-150.00  108
  2  \w    -12.00  41.00   0.25    0.25    --    0.00  82.00 120.00  212
  3  \w    -40.00  17.00   0.25    0.25    --    0.00 -38.00  30.00  228
  4  \w    -72.00 -47.00   0.25    0.25    --    0.00 -38.00  30.00  100
  5  \w    -89.00  12.00   0.25    0.25    --    0.00 -38.00 -60.00  404
  6  \w     67.00 115.00   0.25    2.00    --   95.20 -15.00 -30.00  192
  7  \w     11.00  48.00   0.25    2.00    --   95.20 -15.00 -30.00  148
  8  \w     65.00 104.00   0.25    2.00    --   95.20 -45.00 -30.00  156
  9  \w     68.00  99.00   0.25    2.00    --   95.20  77.00   0.00  124
 10  \w      6.00 115.00   0.25    2.00    --   95.20 -30.00 -30.00  436
 11  \w    128.00 178.00   0.25    2.00    --   95.20  77.00   0.00  200
 12  \w      7.00 127.00   0.25    2.00    --   95.20 -82.00 -60.00  480
 13  \w      7.00  54.00   0.25    2.00    --   95.20 -61.00-120.00  188
 14  \w     21.00  49.00   0.25    2.00    --   95.20 -45.00 -30.00  112
 15  \w     86.00 173.00   0.25    2.00    --   95.20  77.00 -60.00  348
;
_diffrn_measurement_device 'four-circle diffractometer'
_diffrn_measurement_device_type 'XtaLAB AFC12 (RINC): Kappa single'
_diffrn_measurement_method '\w scans'
_diffrn_orient_matrix_type 'CrysAlisPro convention (1999,Acta A55,543-557)'
_diffrn_orient_matrix_UB_11 0.0183789000
_diffrn_orient_matrix_UB_12 0.0589480000
_diffrn_orient_matrix_UB_13 0.0014965000
_diffrn_orient_matrix_UB_21 0.0064071000
_diffrn_orient_matrix_UB_22 -0.0029751000
_diffrn_orient_matrix_UB_23 0.0461721000
_diffrn_orient_matrix_UB_31 0.0475443000
_diffrn_orient_matrix_UB_32 -0.0224058000
_diffrn_orient_matrix_UB_33 -0.0021968000
_diffrn_radiation_monochromator graphite
_diffrn_radiation_probe x-ray
_diffrn_radiation_type CuK\a
_diffrn_radiation_wavelength 1.54184
_diffrn_reflns_av_R_equivalents 0.0470
_diffrn_reflns_av_unetI/netI 0.0432
_diffrn_reflns_Laue_measured_fraction_full 0.997
_diffrn_reflns_Laue_measured_fraction_max 0.997
_diffrn_reflns_limit_h_max 35
_diffrn_reflns_limit_h_min -35
_diffrn_reflns_limit_k_max 28
_diffrn_reflns_limit_k_min -29
_diffrn_reflns_limit_l_max 39
_diffrn_reflns_limit_l_min -39
_diffrn_reflns_number 143469
_diffrn_reflns_point_group_measured_fraction_full 0.997
_diffrn_reflns_point_group_measured_fraction_max 0.997
_diffrn_reflns_theta_full 66.498
_diffrn_reflns_theta_max 66.498
_diffrn_reflns_theta_min 2.334
_diffrn_source 'fine-focus sealed X-ray tube'
_diffrn_source_type 'Enhance (Cu) X-ray Source'
_exptl_absorpt_coefficient_mu 18.157
_exptl_absorpt_correction_T_max 1.00000
_exptl_absorpt_correction_T_min 0.27499
_exptl_absorpt_correction_type multi-scan
_exptl_absorpt_process_details
;
CrysAlisPro 1.171.39.27b (Rigaku Oxford Diffraction, 2015)
Empirical absorption correction using spherical harmonics,
 implemented in SCALE3 ABSPACK scaling algorithm.
;
_exptl_crystal_colour red
_exptl_crystal_colour_primary red
_exptl_crystal_density_diffrn 1.719
_exptl_crystal_description needle
_exptl_crystal_F_000 12220
_exptl_crystal_size_max 0.12
_exptl_crystal_size_mid 0.11
_exptl_crystal_size_min 0.1
_refine_diff_density_max 4.021
_refine_diff_density_min -2.389
_refine_diff_density_rms 0.171
_refine_ls_extinction_method none
_refine_ls_goodness_of_fit_ref 1.068
_refine_ls_hydrogen_treatment constr
_refine_ls_matrix_type full
_refine_ls_number_parameters 2569
_refine_ls_number_reflns 42989
_refine_ls_number_restraints 789
_refine_ls_restrained_S_all 1.084
_refine_ls_R_factor_all 0.0937
_refine_ls_R_factor_gt 0.0786
_refine_ls_shift/su_max 0.001
_refine_ls_shift/su_mean 0.000
_refine_ls_structure_factor_coef Fsqd
_refine_ls_weighting_details 'w=1/[\s^2^(Fo^2^)+(0.1342P)^2^+116.9603P] where P=(Fo^2^+2Fc^2^)/3'
_refine_ls_weighting_scheme calc
_refine_ls_wR_factor_gt 0.2248
_refine_ls_wR_factor_ref 0.2384
_reflns_Friedel_coverage 0.000
_reflns_number_gt 32999
_reflns_number_total 42989
_reflns_threshold_expression 'I > 2\s(I)'
_cod_data_source_file d0cc07085h2.cif
_cod_data_source_block 20190823d5_3_200_00-hy
_cod_depositor_comments 'Adding full bibliography for 7127868--7127870.cif.'
_cod_database_code 7127870
_shelx_shelxl_version_number 2016/6
_shelx_space_group_comment
;
The symmetry employed for this shelxl refinement is uniquely defined
by the following loop, which should always be used as a source of
symmetry information in preference to the above space-group names.
They are only intended as comments.
;
_shelx_estimated_absorpt_t_max 0.264
_shelx_estimated_absorpt_t_min 0.219
_reflns_odcompleteness_completeness 97.24
_reflns_odcompleteness_iscentric 1
_reflns_odcompleteness_theta 73.98
_olex2_refinement_description
;
1. Fixed Uiso
 At 1.2 times of:
  All C(H) groups, All C(H,H) groups
2. Restrained distances
 C107-C48 = C136-C107 = C137-C136 = C48-C41
 1.39 with sigma of 0.01
 C181-C180 = C181-C183
 1.39 with sigma of 0.01
 C180-C179 = C184-C179 = C184-C182 = C182-C183
 1.39 with sigma of 0.01
 C186-C134 = C187-C186 = C187-C185 = C185-C168 = C168-C84 = C134-C84
 1.39 with sigma of 0.01
 C192-C12 = C190-C12 = C192-C189 = C193-C190 = C158-C12 = C191-C158 = C188-
 C191 = C194-C188 = C193-C188 = C188-C189
 1.39 with sigma of 0.01
 C195-C12 = C194-C195
 1.39 with sigma of 0.01
3. Restrained planarity
 F17, C134, C168, C185, C186, C187
 with sigma of 0.1
 F18, C12, C158, C188, C190, C191, C193
 with sigma of 0.1
 F18, C12, C188, C189, C192, C194, C195
 with sigma of 0.1
4. Rigid bond restraints
 C163, C165
 with sigma for 1-2 distances of 0.01 and sigma for 1-3 distances of 0.01
5. Uiso/Uaniso restraints and constraints
P6 \\sim C171 \\sim C172 \\sim C173 \\sim C174 \\sim C175 \\sim C176: within 2A
with sigma of 0.01 and sigma for terminal atoms of 0.01
P6 \\sim C160 \\sim C163 \\sim C164 \\sim C165: within 2A with sigma of 0.01
and sigma for terminal atoms of 0.01
S5 \\sim F17 \\sim C84 \\sim C134 \\sim C168 \\sim C185 \\sim C186 \\sim C187:
within 2A with sigma of 0.01 and sigma for terminal atoms of 0.01
C71 \\sim C72 \\sim C198 \\sim C199: within 2A with sigma of 0.01 and sigma for
terminal atoms of 0.01
Uanis(Ag30) \\sim Ueq: with sigma of 0.005 and sigma for terminal atoms of 0.01
Uanis(Ag33) \\sim Ueq, Uanis(F9) \\sim Ueq, Uanis(C63) \\sim Ueq, Uanis(F15)
\\sim Ueq, Uanis(C95) \\sim Ueq, Uanis(C108) \\sim Ueq, Uanis(F16) \\sim Ueq,
Uanis(C119) \\sim Ueq, Uanis(C126) \\sim Ueq, Uanis(C135) \\sim Ueq,
Uanis(C141) \\sim Ueq, Uanis(C143) \\sim Ueq, Uanis(C146) \\sim Ueq,
Uanis(C147) \\sim Ueq, Uanis(C153) \\sim Ueq, Uanis(C155) \\sim Ueq,
Uanis(C156) \\sim Ueq, Uanis(C157) \\sim Ueq, Uanis(C166) \\sim Ueq,
Uanis(C169) \\sim Ueq, Uanis(Ag34) \\sim Ueq, Uanis(Ag0A) \\sim Ueq: with sigma
of 0.01 and sigma for terminal atoms of 0.02
Uanis(Ag32) \\sim Ueq, Uanis(F9) \\sim Ueq, Uanis(F14) \\sim Ueq, Uanis(C127)
\\sim Ueq, Uanis(C148) \\sim Ueq: with sigma of 0.01 and sigma for terminal
atoms of 0.02
Uanis(Ag1A) \\sim Ueq, Uanis(Ag17) \\sim Ueq: with sigma of 0.01 and sigma for
terminal atoms of 0.02
Uanis(Ag1A) \\sim Ueq: with sigma of 0.005 and sigma for terminal atoms of 0.01
Uanis(C178) \\sim Ueq: with sigma of 0.01 and sigma for terminal atoms of 0.02
Uanis(C137) \\sim Ueq, Uanis(C131) \\sim Ueq: with sigma of 0.01 and sigma for
terminal atoms of 0.02
Uanis(C175) \\sim Ueq, Uanis(C174) \\sim Ueq, Uanis(C173) \\sim Ueq,
Uanis(C176) \\sim Ueq, Uanis(C172) \\sim Ueq, Uanis(C171) \\sim Ueq: with sigma
of 0.01 and sigma for terminal atoms of 0.02
Uanis(F14) \\sim Ueq, Uanis(C139) \\sim Ueq, Uanis(C149) \\sim Ueq, Uanis(C103)
\\sim Ueq, Uanis(C32) \\sim Ueq, Uanis(C87) \\sim Ueq, Uanis(C117) \\sim Ueq:
with sigma of 0.01 and sigma for terminal atoms of 0.02
Uanis(C162) \\sim Ueq, Uanis(C163) \\sim Ueq, Uanis(C164) \\sim Ueq,
Uanis(C165) \\sim Ueq, Uanis(C160) \\sim Ueq, Uanis(C161) \\sim Ueq: with sigma
of 0.01 and sigma for terminal atoms of 0.02
Uanis(C150) \\sim Ueq, Uanis(C154) \\sim Ueq, Uanis(C86) \\sim Ueq, Uanis(C159)
\\sim Ueq: with sigma of 0.01 and sigma for terminal atoms of 0.02
Uanis(C183) \\sim Ueq, Uanis(C181) \\sim Ueq, Uanis(C182) \\sim Ueq: with sigma
of 0.01 and sigma for terminal atoms of 0.02
Uanis(C179) \\sim Ueq: with sigma of 0.01 and sigma for terminal atoms of 0.02
Uanis(C184) \\sim Ueq, Uanis(C4) \\sim Ueq: with sigma of 0.01 and sigma for
terminal atoms of 0.02
Uanis(C136) \\sim Ueq: with sigma of 0.01 and sigma for terminal atoms of 0.02
Uanis(C185) \\sim Ueq, Uanis(C187) \\sim Ueq, Uanis(C186) \\sim Ueq, Uanis(F17)
\\sim Ueq, Uanis(C168) \\sim Ueq, Uanis(C134) \\sim Ueq: with sigma of 0.01 and
sigma for terminal atoms of 0.02
Uanis(C194) \\sim Ueq, Uanis(C191) \\sim Ueq, Uanis(C158) \\sim Ueq,
Uanis(C192) \\sim Ueq, Uanis(C189) \\sim Ueq, Uanis(C190) \\sim Ueq,
Uanis(C193) \\sim Ueq, Uanis(F18) \\sim Ueq: with sigma of 0.01 and sigma for
terminal atoms of 0.02
Uanis(C75) \\sim Ueq, Uanis(C74) \\sim Ueq, Uanis(C70) \\sim Ueq, Uanis(C71)
\\sim Ueq, Uanis(C72) \\sim Ueq, Uanis(C73) \\sim Ueq: with sigma of 0.01 and
sigma for terminal atoms of 0.02
Uanis(C70) \\sim Ueq, Uanis(C71) \\sim Ueq, Uanis(C72) \\sim Ueq, Uanis(C73)
\\sim Ueq, Uanis(C74) \\sim Ueq, Uanis(C75) \\sim Ueq, Uanis(C196) \\sim Ueq,
Uanis(C197) \\sim Ueq, Uanis(C198) \\sim Ueq, Uanis(C199) \\sim Ueq,
Uanis(C200) \\sim Ueq, Uanis(C201) \\sim Ueq: with sigma of 0.01 and sigma for
terminal atoms of 0.02
Uanis(C47) \\sim Ueq, Uanis(C177) \\sim Ueq, Uanis(C202) \\sim Ueq, Uanis(C203)
\\sim Ueq, Uanis(C204) \\sim Ueq, Uanis(C205) \\sim Ueq, Uanis(C206) \\sim Ueq,
Uanis(C207) \\sim Ueq, Uanis(C208) \\sim Ueq, Uanis(C209) \\sim Ueq,
Uanis(C210) \\sim Ueq: with sigma of 0.01 and sigma for terminal atoms of 0.02
Uanis(F9) \\sim Ueq, Uanis(F14) \\sim Ueq: with sigma of 0.005 and sigma for
terminal atoms of 0.01
Uanis(F17) \\sim Ueq: with sigma of 0.005 and sigma for terminal atoms of 0.01
Uanis(C142) \\sim Ueq: with sigma of 0.01 and sigma for terminal atoms of 0.02
Uanis(Ag18) \\sim Ueq, Uanis(Ag34) \\sim Ueq: with sigma of 0.005 and sigma for
terminal atoms of 0.01
Uanis(Ag20) = Uanis(Ag32)
Uanis(Ag34) = Uanis(Ag18)
6. Others
 Sof(Ag26)=0.9*(1-FVAR(2))
 Sof(Ag25)=0.9*FVAR(2)
 Sof(Ag29)=1-FVAR(2)
 Sof(Ag24)=FVAR(2)
 Sof(Ag28)=1-FVAR(3)
 Sof(Ag16)=FVAR(3)
 Sof(Ag30)=1-FVAR(4)
 Sof(Ag22)=FVAR(4)
 Sof(Ag27)=1-FVAR(5)
 Sof(Ag19)=FVAR(5)
 Sof(Ag33)=1-FVAR(6)
 Sof(Ag23)=FVAR(6)
 Sof(Ag18)=1-FVAR(7)
 Sof(Ag32)=0.9*(1-FVAR(8))
 Sof(Ag20)=0.9*FVAR(8)
 Sof(Ag34)=FVAR(7)
 Sof(Ag1A)=1-FVAR(8)
 Sof(Ag17)=FVAR(8)
 Sof(C179)=Sof(H179)=Sof(C180)=Sof(H180)=Sof(C181)=Sof(H181)=Sof(C182)=
 Sof(H182)=Sof(C183)=Sof(H183)=Sof(C184)=1-FVAR(9)
 Sof(C4)=Sof(C86)=Sof(H86)=Sof(C150)=Sof(H150)=Sof(C154)=Sof(H154)=Sof(C159)=
 Sof(H159)=Sof(C167)=Sof(H167)=FVAR(9)
 Sof(C189)=Sof(H189)=Sof(C192)=Sof(H192)=Sof(C194)=Sof(H194)=Sof(C195)=
 Sof(H195)=1-FVAR(10)
 Sof(C158)=Sof(H158)=Sof(C190)=Sof(H190)=Sof(C191)=Sof(H191)=Sof(C193)=
 Sof(H193)=FVAR(10)
 Sof(C196)=Sof(H196)=Sof(C197)=Sof(C198)=Sof(H198)=Sof(C199)=Sof(H199)=
 Sof(C200)=Sof(H200)=Sof(C201)=Sof(H201)=1-FVAR(11)
 Sof(C70)=Sof(C71)=Sof(H71)=Sof(C72)=Sof(H72)=Sof(C73)=Sof(H73)=Sof(C74)=
 Sof(H74)=Sof(C75)=Sof(H75)=FVAR(11)
 Sof(C206)=Sof(H206)=Sof(C207)=Sof(H207)=Sof(C208)=Sof(H208)=Sof(C209)=
 Sof(H209)=Sof(C210)=Sof(H210)=1-FVAR(12)
 Sof(C177)=Sof(H177)=Sof(C202)=Sof(H202)=Sof(C203)=Sof(H203)=Sof(C204)=
 Sof(H204)=Sof(C205)=Sof(H205)=FVAR(12)
 Fixed Sof: Ag0A(0.1) Ag31(0.1) S22(0.5)
7.a Secondary CH2 refined with riding coordinates:
 C7(H7A,H7B), C17(H17A,H17B), C43(H43A,H43B), C44(H44A,H44B), C59(H59A,H59B),
 C64(H64A,H64B), C76(H76A,H76B), C80(H80A,H80B), C122(H12A,H12B)
7.b Aromatic/amide H refined with riding coordinates:
 C5(H5), C6(H6), C8(H8), C11(H11), C16(H16), C19(H19), C22(H22), C23(H23),
 C27(H27), C28(H28), C30(H30), C31(H31), C33(H33), C35(H35), C38(H38), C39(H39),
  C40(H40), C42(H42), C45(H45), C48(H48), C50(H50), C51(H51), C52(H52),
 C53(H53), C54(H54), C55(H55), C57(H57), C58(H58), C60(H60), C61(H61), C63(H63),
  C66(H66), C67(H67), C69(H69), C71(H71), C72(H72), C73(H73), C74(H74),
 C75(H75), C77(H77), C78(H78), C79(H79), C81(H81), C82(H82), C83(H83), C86(H86),
  C87(H87), C89(H89), C90(H90), C91(H91), C93(H93), C94(H94), C95(H95),
 C96(H96), C97(H97), C99(H99), C102(H102), C103(H103), C104(H104), C105(H105),
 C106(H106), C107(H107), C108(H108), C109(H109), C111(H111), C112(H112),
 C113(H113), C114(H114), C115(H115), C116(H116), C117(H117), C118(H118),
 C119(H119), C120(H120), C121(H121), C123(H123), C125(H125), C126(H126),
 C127(H127), C128(H128), C129(H129), C130(H130), C131(H131), C133(H133),
 C134(H134), C135(H135), C136(H136), C137(H137), C138(H138), C140(H140),
 C141(H141), C142(H142), C144(H144), C146(H146), C147(H147), C148(H148),
 C149(H149), C150(H150), C151(H151), C152(H152), C153(H153), C154(H154),
 C155(H155), C157(H157), C158(H158), C159(H159), C160(H160), C161(H161),
 C162(H162), C164(H164), C165(H165), C166(H166), C167(H167), C168(H168),
 C169(H169), C170(H170), C171(H171), C172(H172), C173(H173), C175(H175),
 C176(H176), C177(H177), C178(H178), C179(H179), C180(H180), C181(H181),
 C182(H182), C183(H183), C185(H185), C186(H186), C189(H189), C190(H190),
 C191(H191), C192(H192), C193(H193), C194(H194), C195(H195), C196(H196),
 C198(H198), C199(H199), C200(H200), C201(H201), C202(H202), C203(H203),
 C204(H204), C205(H205), C206(H206), C207(H207), C208(H208), C209(H209),
 C210(H210)
7.c Fitted hexagon refined as free rotating group:
 C26(C27,C28,C29,C30,C31), C70(C71,C72,C73,C74,C75), C160(C161,C162,C163,C164,
 C165), C171(C172,C173,C174,C175,C176), C196(C197,C198,C199,C200,C201)
;
_olex2_submission_special_instructions 'No special instructions were received'
_oxdiff_exptl_absorpt_empirical_details
;
Empirical correction (ABSPACK) includes:
- Absorption correction using spherical harmonics
- Frame scaling
;
_oxdiff_exptl_absorpt_empirical_full_max 2.296
_oxdiff_exptl_absorpt_empirical_full_min 0.632

loop_
_space_group_symop_operation_xyz
'x, y, z'
'-x+1/2, y+1/2, -z+1/2'
'-x, -y, -z'
'x-1/2, -y-1/2, z-1/2'

loop_
_atom_site_label
_atom_site_type_symbol
_atom_site_fract_x
_atom_site_fract_y
_atom_site_fract_z
_atom_site_U_iso_or_equiv
_atom_site_adp_type
_atom_site_occupancy
_atom_site_site_symmetry_order
_atom_site_calc_flag
_atom_site_refinement_flags_posn
_atom_site_refinement_flags_adp
_atom_site_refinement_flags_occupancy
_atom_site_disorder_assembly
_atom_site_disorder_group
Ag0A Ag 0.5113(3) 0.4572(5) 0.4302(5) 0.098(3) Uani 0.1 1 d . U P A 2
Ag1 Ag 0.70025(2) 0.25832(3) 0.53686(2) 0.05584(17) Uani 1 1 d . . . . .
Ag1A Ag 0.4406(3) 0.4033(3) 0.3422(6) 0.111(3) Uani 0.244(11) 1 d . U P A 2
Ag2 Ag 0.38106(2) 0.66778(3) 0.37093(2) 0.05844(18) Uani 1 1 d . . . . .
Ag3 Ag 0.39130(2) 0.79867(3) 0.36304(2) 0.05865(18) Uani 1 1 d . . . . .
Ag4 Ag 0.48313(3) 0.65883(4) 0.26756(2) 0.0681(2) Uani 1 1 d . . . . .
Ag5 Ag 0.52507(3) 0.28529(4) 0.29729(2) 0.0780(3) Uani 1 1 d . . . . .
Ag6 Ag 0.65649(3) 0.25144(3) 0.39634(3) 0.0750(2) Uani 1 1 d . . . . .
Ag7 Ag 0.45012(3) 0.40883(4) 0.60674(3) 0.0763(2) Uani 1 1 d . . . . .
Ag8 Ag 0.57087(3) 0.55777(4) 0.50447(3) 0.0775(2) Uani 1 1 d . . . . .
Ag9 Ag 0.36188(3) 0.57419(4) 0.45264(3) 0.0779(2) Uani 1 1 d . . . . .
Ag10 Ag 0.47992(3) 0.71065(4) 0.38435(3) 0.0806(3) Uani 1 1 d . . . . .
Ag11 Ag 0.40031(3) 0.49513(4) 0.37978(3) 0.0797(2) Uani 1 1 d . . . . .
Ag12 Ag 0.66489(3) 0.37595(5) 0.45836(3) 0.0851(3) Uani 1 1 d . . . . .
Ag13 Ag 0.51056(3) 0.29155(5) 0.52777(3) 0.0834(3) Uani 1 1 d . . . . .
Ag14 Ag 0.46488(3) 0.34383(4) 0.42293(3) 0.0861(3) Uani 1 1 d . . . . .
Ag15 Ag 0.39586(3) 0.53275(5) 0.58024(3) 0.0889(3) Uani 1 1 d . . . . .
Ag16 Ag 0.52872(3) 0.48668(4) 0.30917(3) 0.0528(4) Uani 0.720(3) 1 d . . P A 1
Ag17 Ag 0.44345(5) 0.41219(8) 0.32318(9) 0.0670(7) Uani 0.756(11) 1 d . U P A 1
Ag18 Ag 0.5359(3) 0.2823(4) 0.3983(3) 0.0887(4) Uani 0.1615(19) 1 d . U P A 1
Ag19 Ag 0.45870(4) 0.48484(6) 0.23323(3) 0.0592(5) Uani 0.675(3) 1 d . . P A 1
Ag20 Ag 0.50983(4) 0.44516(4) 0.39271(3) 0.0674(3) Uani 0.7546(17) 1 d . . P A 1
Ag21 Ag 0.42663(4) 0.58128(5) 0.32426(3) 0.1057(4) Uani 1 1 d . . . . .
Ag22 Ag 0.58136(9) 0.38729(6) 0.35475(3) 0.0840(7) Uani 0.829(6) 1 d . . P A 1
Ag23 Ag 0.60335(3) 0.30069(5) 0.51558(4) 0.0752(4) Uani 0.770(3) 1 d . . P A 1
Ag24 Ag 0.47221(5) 0.54722(6) 0.43913(3) 0.0916(5) Uani 0.738(3) 1 d . . P A 1
Ag25 Ag 0.55116(8) 0.39326(10) 0.49659(6) 0.1024(9) Uani 0.552(3) 1 d . . P A 1
Ag26 Ag 0.52481(7) 0.43789(9) 0.47530(6) 0.0603(8) Uani 0.348(3) 1 d . . P A -1
Ag27 Ag 0.47398(9) 0.44883(13) 0.25009(8) 0.0671(11) Uani 0.325(3) 1 d . . P A 2
Ag28 Ag 0.52029(10) 0.53320(18) 0.31417(8) 0.0766(14) Uani 0.280(3) 1 d . . P A 2
Ag29 Ag 0.45427(10) 0.58800(13) 0.40887(9) 0.0655(11) Uani 0.262(3) 1 d . . P A 2
Ag30 Ag 0.5514(4) 0.3890(3) 0.3595(2) 0.084(3) Uani 0.171(6) 1 d . U P A 2
Ag31 Ag 0.5403(2) 0.4289(3) 0.51059(18) 0.0462(14) Uani 0.1 1 d . . P A 2
Ag32 Ag 0.5027(2) 0.4879(3) 0.44367(18) 0.0674(3) Uani 0.1454(17) 1 d . U P A -1
Ag33 Ag 0.58991(15) 0.3127(2) 0.4678(2) 0.113(2) Uani 0.230(3) 1 d . U P A 2
Ag34 Ag 0.55560(5) 0.27776(6) 0.40470(5) 0.0887(4) Uani 0.8385(19) 1 d . U P A -1
S1 S 0.33202(7) 0.74625(9) 0.39318(6) 0.0470(5) Uani 1 1 d . . . . .
S2 S 0.45424(8) 0.78964(10) 0.41987(7) 0.0539(5) Uani 1 1 d . . . . .
S3 S 0.63983(8) 0.23813(10) 0.47371(7) 0.0578(6) Uani 1 1 d . . . . .
S4 S 0.34064(8) 0.56610(10) 0.37795(7) 0.0559(5) Uani 1 1 d . . . . .
S5 S 0.49788(8) 0.26000(10) 0.45683(7) 0.0566(5) Uani 1 1 d . U . . .
S6 S 0.65775(9) 0.35739(10) 0.38680(8) 0.0625(6) Uani 1 1 d . . . . .
S7 S 0.40023(9) 0.47576(11) 0.64102(7) 0.0618(6) Uani 1 1 d . . . . .
S8 S 0.36442(8) 0.50963(10) 0.51139(7) 0.0575(5) Uani 1 1 d . . . . .
S9 S 0.50546(8) 0.55960(11) 0.25284(8) 0.0619(6) Uani 1 1 d . . . . .
S10 S 0.40239(9) 0.41036(11) 0.42141(8) 0.0623(6) Uani 1 1 d . . . . .
S11 S 0.44450(9) 0.35739(11) 0.54166(7) 0.0613(6) Uani 1 1 d . . . . .
S12 S 0.58335(9) 0.23636(11) 0.34686(8) 0.0671(7) Uani 1 1 d . . . . .
S13 S 0.70778(10) 0.36019(11) 0.52196(8) 0.0655(6) Uani 1 1 d . . . . .
S14 S 0.40383(9) 0.67038(12) 0.29871(7) 0.0628(6) Uani 1 1 d . . . . .
S15 S 0.42719(9) 0.64206(11) 0.43791(8) 0.0687(7) Uani 1 1 d . . . . .
S16 S 0.40409(9) 0.48284(12) 0.28804(7) 0.0639(6) Uani 1 1 d . . . . .
S17 S 0.55537(11) 0.37865(10) 0.42763(8) 0.0685(7) Uani 1 1 d . . . . .
S18 S 0.46321(10) 0.31727(13) 0.34076(8) 0.0750(8) Uani 1 1 d . . . . .
S19 S 0.52681(11) 0.67062(12) 0.33768(7) 0.0697(7) Uani 1 1 d . . . . .
S20 S 0.54752(12) 0.39057(12) 0.28521(8) 0.0807(9) Uani 1 1 d . . . . .
S21 S 0.48167(9) 0.52646(12) 0.36679(8) 0.0679(7) Uani 1 1 d . . . . .
S22 S 0.49363(18) 0.5095(2) 0.51129(15) 0.0612(12) Uani 0.5 1 d . . P A .
P1 P 0.72154(8) 0.20127(12) 0.37848(7) 0.0582(6) Uani 1 1 d . . . . .
P2 P 0.75712(9) 0.18995(12) 0.52633(7) 0.0591(6) Uani 1 1 d . . . . .
P3 P 0.39824(8) 0.85837(11) 0.30666(7) 0.0554(6) Uani 1 1 d . . . . .
P4 P 0.48354(11) 0.73142(12) 0.21664(8) 0.0666(7) Uani 1 1 d . . . . .
P5 P 0.43949(9) 0.42410(15) 0.17864(9) 0.0750(9) Uani 1 1 d . . . . .
P6 P 0.50546(12) 0.24208(16) 0.23168(9) 0.0893(11) Uani 1 1 d . U . . .
F1 F 0.1633(2) 0.7124(4) 0.2923(2) 0.112(3) Uani 1 1 d . . . . .
F2 F 0.2759(3) 0.2338(4) 0.5254(3) 0.106(3) Uani 1 1 d . . . . .
F3 F 0.2256(3) 0.3792(5) 0.6664(3) 0.126(3) Uani 1 1 d . . . . .
F4 F 0.1569(3) 0.4946(4) 0.3266(3) 0.116(3) Uani 1 1 d . . . . .
F5 F 0.6873(3) 0.8043(4) 0.3211(3) 0.120(3) Uani 1 1 d . . . . .
F6 F 0.2381(3) 0.4037(4) 0.2013(3) 0.123(3) Uani 1 1 d . . . . .
F7 F 0.1861(3) 0.4110(4) 0.5159(3) 0.121(3) Uani 1 1 d . . . . .
F8 F 0.2566(4) 0.5993(4) 0.1814(3) 0.127(3) Uani 1 1 d . . . . .
F9 F 0.2211(3) 0.3155(4) 0.4042(3) 0.124(3) Uani 1 1 d . U . . .
F10 F 0.7128(5) 0.4018(6) 0.2035(4) 0.162(5) Uani 1 1 d . . . . .
F11 F 0.6727(4) 0.5870(6) 0.1780(4) 0.163(5) Uani 1 1 d . . . . .
F12 F 0.5712(4) 0.0152(4) 0.4956(4) 0.135(4) Uani 1 1 d . . . . .
F13 F 0.3031(4) 0.1869(5) 0.2944(4) 0.153(4) Uani 1 1 d . . . . .
F14 F 0.5141(4) 0.0101(4) 0.3329(4) 0.153(4) Uani 1 1 d . U . . .
F15 F 0.8280(4) 0.4160(7) 0.3218(5) 0.201(6) Uani 1 1 d . U . . .
F16 F 0.8970(4) 0.4191(6) 0.5167(6) 0.201(6) Uani 1 1 d . U . . .
F17 F 0.3893(5) 0.0606(6) 0.4390(5) 0.192(4) Uani 1 1 d . U . . .
F18 F 0.5795(4) 0.9704(4) 0.3999(3) 0.149(4) Uani 1 1 d . U . . .
C1 C 0.2856(3) 0.5422(3) 0.3630(3) 0.050(2) Uani 1 1 d . . . . .
C2 C 0.7210(4) 0.1282(5) 0.3880(3) 0.061(2) Uani 1 1 d . . . . .
C3 C 0.3468(3) 0.4470(4) 0.6496(3) 0.055(2) Uani 1 1 d . . . . .
C4 C 0.7388(7) 0.2009(9) 0.3251(6) 0.053(5) Uani 0.626(13) 1 d . U P B 1
C5 C 0.3400(4) 0.3908(5) 0.6453(3) 0.069(3) Uani 1 1 d . . . . .
H5 H 0.363135 0.368571 0.638269 0.082 Uiso 1 1 calc R . . . .
C6 C 0.5581(5) 0.5545(5) 0.1892(4) 0.079(3) Uani 1 1 d . . . . .
H6 H 0.533321 0.540437 0.173999 0.095 Uiso 1 1 calc R . . . .
C7 C 0.4749(4) 0.8086(4) 0.2776(3) 0.064(3) Uani 1 1 d . . . . .
H7A H 0.506942 0.812628 0.277424 0.077 Uiso 1 1 calc R . . . .
H7B H 0.469350 0.780475 0.297037 0.077 Uiso 1 1 calc R . . . .
C8 C 0.5931(3) 0.5883(5) 0.2520(3) 0.068(3) Uani 1 1 d . . . . .
H8 H 0.591353 0.596720 0.278913 0.082 Uiso 1 1 calc R . . . .
C9 C 0.2829(3) 0.7367(4) 0.3611(2) 0.048(2) Uani 1 1 d . . . . .
C10 C 0.6178(3) 0.1720(4) 0.4814(3) 0.059(2) Uani 1 1 d . . . . .
C11 C 0.2532(4) 0.5433(4) 0.3895(3) 0.061(2) Uani 1 1 d . . . . .
H11 H 0.260801 0.554092 0.415904 0.074 Uiso 1 1 calc R . . . .
C12 C 0.4917(3) 0.8436(4) 0.4126(3) 0.058(2) Uani 1 1 d D . . . .
C13 C 0.3619(3) 0.8416(4) 0.2619(3) 0.057(2) Uani 1 1 d . . . . .
C14 C 0.5740(4) 0.7140(5) 0.3334(3) 0.072(3) Uani 1 1 d . . . . .
C15 C 0.3115(3) 0.4787(4) 0.5134(3) 0.057(2) Uani 1 1 d . . . . .
C16 C 0.6281(4) 0.1436(5) 0.5163(3) 0.068(3) Uani 1 1 d . . . . .
H16 H 0.645045 0.160673 0.537396 0.081 Uiso 1 1 calc R . . . .
C17 C 0.4546(3) 0.8636(4) 0.2903(3) 0.056(2) Uani 1 1 d . . . . .
H17A H 0.453785 0.888813 0.267833 0.067 Uiso 1 1 calc R . . . .
H17B H 0.474113 0.879290 0.312037 0.067 Uiso 1 1 calc R . . . .
C18 C 0.5562(4) 0.5673(4) 0.2289(3) 0.064(3) Uani 1 1 d . . . . .
C19 C 0.2591(3) 0.6878(4) 0.3627(3) 0.055(2) Uani 1 1 d . . . . .
H19 H 0.269986 0.660510 0.380398 0.066 Uiso 1 1 calc R . . . .
C20 C 0.8144(4) 0.2014(5) 0.5475(3) 0.069(3) Uani 1 1 d . . . . .
C21 C 0.3599(4) 0.6492(4) 0.2645(3) 0.068(3) Uani 1 1 d . . . . .
C22 C 0.2929(4) 0.4713(5) 0.5495(3) 0.066(3) Uani 1 1 d . . . . .
H22 H 0.308881 0.481781 0.573378 0.080 Uiso 1 1 calc R . . . .
C23 C 0.3352(4) 0.7955(4) 0.2629(3) 0.061(2) Uani 1 1 d . . . . .
H23 H 0.335292 0.775405 0.286490 0.073 Uiso 1 1 calc R . . . .
C24 C 0.1995(4) 0.5115(5) 0.3378(4) 0.076(3) Uani 1 1 d . . . . .
C25 C 0.7095(5) 0.3724(5) 0.3677(4) 0.075(3) Uani 1 1 d . . . . .
C26 C 0.5973(3) 0.3942(4) 0.2603(2) 0.084(4) Uani 1 1 d . . . . .
C27 C 0.6155(4) 0.3468(3) 0.2454(3) 0.108(5) Uani 1 1 d G . . . .
H27 H 0.601737 0.313186 0.248414 0.130 Uiso 1 1 calc R . . . .
C28 C 0.6544(4) 0.3499(4) 0.2261(3) 0.118(6) Uani 1 1 d G . . . .
H28 H 0.666592 0.318209 0.216163 0.142 Uiso 1 1 calc R . . . .
C29 C 0.6750(3) 0.4002(5) 0.2217(3) 0.108(5) Uani 1 1 d G . . . .
C30 C 0.6568(4) 0.4475(3) 0.2366(3) 0.111(5) Uani 1 1 d G . . . .
H30 H 0.670583 0.481141 0.233584 0.133 Uiso 1 1 calc R . . . .
C31 C 0.6179(4) 0.4445(3) 0.2559(3) 0.103(5) Uani 1 1 d G . . . .
H31 H 0.605727 0.476119 0.265836 0.123 Uiso 1 1 calc R . . . .
C32 C 0.5633(4) 0.1682(5) 0.3444(3) 0.069(3) Uani 1 1 d . U . . .
C33 C 0.6325(4) 0.5965(6) 0.2345(5) 0.091(4) Uani 1 1 d . . . . .
H33 H 0.657428 0.610986 0.249361 0.109 Uiso 1 1 calc R . . . .
C34 C 0.2034(4) 0.7212(6) 0.3148(3) 0.074(3) Uani 1 1 d . . . . .
C35 C 0.7583(5) 0.0951(6) 0.3878(4) 0.085(4) Uani 1 1 d . . . . .
H35 H 0.785078 0.110529 0.381530 0.102 Uiso 1 1 calc R . . . .
C36 C 0.3547(3) 0.4573(4) 0.2625(3) 0.056(2) Uani 1 1 d . . . . .
C37 C 0.3948(3) 0.3198(4) 0.5370(3) 0.057(2) Uani 1 1 d . . . . .
C38 C 0.3364(4) 0.4839(5) 0.2275(3) 0.068(3) Uani 1 1 d . . . . .
H38 H 0.350690 0.514224 0.217662 0.082 Uiso 1 1 calc R . . . .
C39 C 0.8222(3) 0.2228(4) 0.5863(3) 0.063(3) Uani 1 1 d . . . . .
H39 H 0.798037 0.228321 0.601228 0.075 Uiso 1 1 calc R . . . .
C40 C 0.3142(5) 0.4780(6) 0.6605(4) 0.082(3) Uani 1 1 d . . . . .
H40 H 0.319230 0.515330 0.664420 0.099 Uiso 1 1 calc R . . . .
C41 C 0.4846(3) 0.4070(7) 0.1479(4) 0.088(4) Uani 1 1 d D . . . .
C42 C 0.7771(5) 0.4203(5) 0.4966(4) 0.080(3) Uani 1 1 d . . . . .
H42 H 0.755223 0.440502 0.481712 0.096 Uiso 1 1 calc R . . . .
C43 C 0.4548(4) 0.7911(5) 0.2361(3) 0.068(3) Uani 1 1 d . . . . .
H43A H 0.456408 0.821559 0.217584 0.082 Uiso 1 1 calc R . . . .
H43B H 0.423547 0.782219 0.237347 0.082 Uiso 1 1 calc R . . . .
C44 C 0.7735(4) 0.2251(7) 0.4060(3) 0.086(4) Uani 1 1 d . . . . .
H44A H 0.796758 0.198249 0.403114 0.103 Uiso 1 1 calc R . . . .
H44B H 0.782540 0.259183 0.394253 0.103 Uiso 1 1 calc R . . . .
C45 C 0.2873(4) 0.4617(5) 0.4783(3) 0.067(3) Uani 1 1 d . . . . .
H45 H 0.299576 0.465109 0.453974 0.081 Uiso 1 1 calc R . . . .
C46 C 0.3490(4) 0.3798(4) 0.4160(3) 0.056(2) Uani 1 1 d . . . . .
C47 C 0.3854(4) 0.9294(5) 0.3170(3) 0.063(2) Uani 1 1 d . U . . .
C48 C 0.5283(3) 0.4161(5) 0.1635(3) 0.075(3) Uani 1 1 d D . . . .
H48 H 0.533930 0.432672 0.188494 0.090 Uiso 1 1 calc R . . . .
C49 C 0.7647(4) 0.3773(4) 0.5192(3) 0.070(3) Uani 1 1 d . . . . .
C50 C 0.3079(4) 0.7787(5) 0.2288(3) 0.072(3) Uani 1 1 d . . . . .
H50 H 0.291231 0.746638 0.229440 0.087 Uiso 1 1 calc R . . . .
C51 C 0.6357(5) 0.7672(6) 0.3626(4) 0.084(3) Uani 1 1 d . . . . .
H51 H 0.651595 0.782053 0.385214 0.100 Uiso 1 1 calc R . . . .
C52 C 0.2249(3) 0.7694(6) 0.3118(3) 0.074(3) Uani 1 1 d . . . . .
H52 H 0.213318 0.796307 0.294141 0.089 Uiso 1 1 calc R . . . .
C53 C 0.2645(3) 0.7781(4) 0.3355(3) 0.056(2) Uani 1 1 d . . . . .
H53 H 0.279035 0.811627 0.334500 0.068 Uiso 1 1 calc R . . . .
C54 C 0.5989(6) 0.5633(8) 0.1717(5) 0.111(5) Uani 1 1 d . . . . .
H54 H 0.601226 0.555419 0.144799 0.133 Uiso 1 1 calc R . . . .
C55 C 0.2509(4) 0.4483(6) 0.5504(4) 0.084(4) Uani 1 1 d . . . . .
H55 H 0.238571 0.442958 0.574566 0.101 Uiso 1 1 calc R . . . .
C56 C 0.5356(4) 0.7564(5) 0.2011(3) 0.072(3) Uani 1 1 d . . . . .
C57 C 0.5975(4) 0.7367(5) 0.3663(3) 0.071(3) Uani 1 1 d . . . . .
H57 H 0.587695 0.731533 0.391609 0.085 Uiso 1 1 calc R . . . .
C58 C 0.3938(4) 0.2659(4) 0.5260(3) 0.063(2) Uani 1 1 d . . . . .
H58 H 0.420350 0.248750 0.521013 0.075 Uiso 1 1 calc R . . . .
C59 C 0.7604(4) 0.1821(5) 0.4728(3) 0.069(3) Uani 1 1 d . . . . .
H59A H 0.784127 0.156391 0.468634 0.083 Uiso 1 1 calc R . . . .
H59B H 0.732674 0.166085 0.461098 0.083 Uiso 1 1 calc R . . . .
C60 C 0.2999(4) 0.3678(6) 0.6513(4) 0.076(3) Uani 1 1 d . . . . .
H60 H 0.295522 0.330163 0.648812 0.091 Uiso 1 1 calc R . . . .
C61 C 0.5910(4) 0.1466(4) 0.4505(3) 0.068(3) Uani 1 1 d . . . . .
H61 H 0.584373 0.165154 0.426370 0.082 Uiso 1 1 calc R . . . .
C62 C 0.7429(4) 0.1208(5) 0.5431(3) 0.069(3) Uani 1 1 d . . . . .
C63 C 0.6076(6) 0.7321(7) 0.1788(5) 0.102(4) Uani 1 1 d . U . . .
H63 H 0.628103 0.705777 0.172401 0.123 Uiso 1 1 calc R . . . .
C64 C 0.4114(3) 0.3593(5) 0.1875(3) 0.068(3) Uani 1 1 d . . . . .
H64A H 0.382847 0.367581 0.197443 0.082 Uiso 1 1 calc R . . . .
H64B H 0.405326 0.340701 0.161973 0.082 Uiso 1 1 calc R . . . .
C65 C 0.2656(4) 0.4020(6) 0.6613(4) 0.083(4) Uani 1 1 d . . . . .
C66 C 0.5684(5) 0.7178(5) 0.1910(3) 0.079(3) Uani 1 1 d . . . . .
H66 H 0.562075 0.680633 0.193086 0.095 Uiso 1 1 calc R . . . .
C67 C 0.2312(5) 0.5093(5) 0.3114(4) 0.086(4) Uani 1 1 d . . . . .
H67 H 0.223887 0.497476 0.285135 0.103 Uiso 1 1 calc R . . . .
C68 C 0.6340(5) 0.5830(7) 0.1949(5) 0.099(5) Uani 1 1 d . . . . .
C69 C 0.3540(4) 0.3446(5) 0.5451(3) 0.067(3) Uani 1 1 d . . . . .
H69 H 0.353585 0.381148 0.552993 0.080 Uiso 1 1 calc R . . . .
C70 C 0.4449(8) 0.7140(10) 0.1693(5) 0.093(10) Uani 0.56(2) 1 d . U P C 1
C71 C 0.4621(7) 0.6767(10) 0.1434(7) 0.107(5) Uani 0.56(2) 1 d G U P C 1
H71 H 0.488246 0.657918 0.151283 0.128 Uiso 0.56(2) 1 calc R . P C 1
C72 C 0.4401(8) 0.6676(9) 0.1056(6) 0.109(5) Uani 0.56(2) 1 d G U P C 1
H72 H 0.451595 0.642648 0.088194 0.131 Uiso 0.56(2) 1 calc R . P C 1
C73 C 0.4009(8) 0.6957(9) 0.0937(5) 0.104(9) Uani 0.56(2) 1 d G U P C 1
H73 H 0.386248 0.689596 0.068420 0.125 Uiso 0.56(2) 1 calc R . P C 1
C74 C 0.3837(7) 0.7330(9) 0.1197(6) 0.123(11) Uani 0.56(2) 1 d G U P C 1
H74 H 0.357552 0.751813 0.111734 0.148 Uiso 0.56(2) 1 calc R . P C 1
C75 C 0.4057(8) 0.7421(9) 0.1575(6) 0.109(9) Uani 0.56(2) 1 d G U P C 1
H75 H 0.394203 0.767083 0.174823 0.131 Uiso 0.56(2) 1 calc R . P C 1
C76 C 0.4752(4) 0.2925(6) 0.1993(4) 0.091(4) Uani 1 1 d . . . . .
H76A H 0.495861 0.320825 0.192506 0.109 Uiso 1 1 calc R . . . .
H76B H 0.463755 0.274726 0.174545 0.109 Uiso 1 1 calc R . . . .
C77 C 0.3159(4) 0.4022(4) 0.3896(3) 0.060(2) Uani 1 1 d . . . . .
H77 H 0.322228 0.432693 0.374483 0.072 Uiso 1 1 calc R . . . .
C78 C 0.6822(4) 0.1042(5) 0.3980(4) 0.075(3) Uani 1 1 d . . . . .
H78 H 0.656505 0.125352 0.397926 0.090 Uiso 1 1 calc R . . . .
C79 C 0.3060(5) 0.8100(6) 0.1945(4) 0.087(4) Uani 1 1 d . . . . .
H79 H 0.286473 0.800645 0.172373 0.104 Uiso 1 1 calc R . . . .
C80 C 0.7687(4) 0.2341(6) 0.4507(3) 0.076(3) Uani 1 1 d . . . . .
H80A H 0.795663 0.251094 0.463018 0.091 Uiso 1 1 calc R . . . .
H80B H 0.744153 0.259154 0.453474 0.091 Uiso 1 1 calc R . . . .
C81 C 0.3321(5) 0.4138(5) 0.2750(3) 0.083(4) Uani 1 1 d . . . . .
H81 H 0.343525 0.395344 0.298028 0.099 Uiso 1 1 calc R . . . .
C82 C 0.3167(4) 0.6420(5) 0.2758(3) 0.066(3) Uani 1 1 d . . . . .
H82 H 0.311003 0.648368 0.302259 0.079 Uiso 1 1 calc R . . . .
C83 C 0.2743(4) 0.5247(5) 0.3241(3) 0.067(3) Uani 1 1 d . . . . .
H83 H 0.296132 0.523334 0.306179 0.081 Uiso 1 1 calc R . . . .
C84 C 0.4652(4) 0.2007(5) 0.4507(4) 0.082(3) Uani 1 1 d D U . . .
C85 C 0.4140(4) 0.2784(5) 0.3265(3) 0.070(3) Uani 1 1 d . . . . .
C86 C 0.7581(8) 0.2131(11) 0.2470(7) 0.074(6) Uani 0.626(13) 1 d . U P B 1
H86 H 0.765394 0.216650 0.220675 0.089 Uiso 0.626(13) 1 calc R . P B 1
C87 C 0.5863(5) 0.1289(6) 0.3266(4) 0.094(4) Uani 1 1 d . U . . .
H87 H 0.613138 0.137833 0.316403 0.113 Uiso 1 1 calc R . . . .
C88 C 0.2281(4) 0.4338(6) 0.5151(5) 0.088(4) Uani 1 1 d . . . . .
C89 C 0.2190(4) 0.6788(5) 0.3385(3) 0.068(3) Uani 1 1 d . . . . .
H89 H 0.203992 0.645465 0.338589 0.081 Uiso 1 1 calc R . . . .
C90 C 0.5894(5) 0.7239(5) 0.2966(3) 0.079(3) Uani 1 1 d . . . . .
H90 H 0.573270 0.709846 0.273838 0.094 Uiso 1 1 calc R . . . .
C91 C 0.2091(4) 0.5285(5) 0.3774(4) 0.077(3) Uani 1 1 d . . . . .
H91 H 0.187008 0.529932 0.395054 0.092 Uiso 1 1 calc R . . . .
C92 C 0.6494(5) 0.7751(6) 0.3267(5) 0.091(4) Uani 1 1 d . . . . .
C93 C 0.6140(4) 0.0900(6) 0.5213(4) 0.082(3) Uani 1 1 d . . . . .
H93 H 0.622476 0.070792 0.544752 0.098 Uiso 1 1 calc R . . . .
C94 C 0.3332(5) 0.8554(6) 0.1930(4) 0.090(4) Uani 1 1 d . . . . .
H94 H 0.333217 0.874913 0.169124 0.108 Uiso 1 1 calc R . . . .
C95 C 0.5468(6) 0.8110(7) 0.1970(5) 0.101(4) Uani 1 1 d . U . . .
H95 H 0.526747 0.838180 0.203021 0.122 Uiso 1 1 calc R . . . .
C96 C 0.2734(4) 0.3800(5) 0.3853(3) 0.079(3) Uani 1 1 d . . . . .
H96 H 0.251295 0.395804 0.367719 0.094 Uiso 1 1 calc R . . . .
C97 C 0.3535(4) 0.2354(5) 0.5220(3) 0.067(3) Uani 1 1 d . . . . .
H97 H 0.353248 0.198887 0.513844 0.080 Uiso 1 1 calc R . . . .
C98 C 0.3151(4) 0.2611(5) 0.5303(4) 0.075(3) Uani 1 1 d . . . . .
C99 C 0.3669(5) 0.6419(6) 0.2234(4) 0.088(4) Uani 1 1 d . . . . .
H99 H 0.394861 0.648125 0.214637 0.106 Uiso 1 1 calc R . . . .
C100 C 0.2643(5) 0.3353(7) 0.4068(3) 0.096(5) Uani 1 1 d . . . . .
C101 C 0.2767(4) 0.4200(6) 0.2229(4) 0.083(4) Uani 1 1 d . . . . .
C102 C 0.6804(5) 0.0495(6) 0.4082(4) 0.092(4) Uani 1 1 d . . . . .
H102 H 0.654179 0.034419 0.415954 0.111 Uiso 1 1 calc R . . . .
C103 C 0.5229(5) 0.1538(6) 0.3581(4) 0.091(4) Uani 1 1 d . U . . .
H103 H 0.506157 0.180658 0.369479 0.109 Uiso 1 1 calc R . . . .
C104 C 0.3608(4) 0.8726(5) 0.2264(3) 0.069(3) Uani 1 1 d . . . . .
H104 H 0.378043 0.904021 0.225269 0.083 Uiso 1 1 calc R . . . .
C105 C 0.7175(7) 0.0179(7) 0.4069(5) 0.116(6) Uani 1 1 d . . . . .
H105 H 0.716185 -0.019223 0.413122 0.139 Uiso 1 1 calc R . . . .
C106 C 0.3151(4) 0.3150(6) 0.5413(4) 0.076(3) Uani 1 1 d . . . . .
H106 H 0.288403 0.331815 0.546244 0.091 Uiso 1 1 calc R . . . .
C107 C 0.5637(4) 0.4007(7) 0.1419(4) 0.106(5) Uani 1 1 d D . . . .
H107 H 0.593055 0.406527 0.152405 0.127 Uiso 1 1 calc R . . . .
C108 C 0.2728(5) 0.4569(7) 0.6665(5) 0.096(4) Uani 1 1 d . U . . .
H108 H 0.250136 0.479630 0.673807 0.115 Uiso 1 1 calc R . . . .
C109 C 0.2973(5) 0.4647(6) 0.2078(4) 0.088(4) Uani 1 1 d . . . . .
H109 H 0.284993 0.481843 0.184540 0.106 Uiso 1 1 calc R . . . .
C110 C 0.3999(4) 0.4594(6) 0.1433(4) 0.081(3) Uani 1 1 d . . . . .
C111 C 0.5745(5) 0.0959(6) 0.4548(4) 0.092(4) Uani 1 1 d . . . . .
H111 H 0.555083 0.080343 0.434684 0.110 Uiso 1 1 calc R . . . .
C112 C 0.7570(6) 0.0403(7) 0.3965(5) 0.111(5) Uani 1 1 d . . . . .
H112 H 0.782208 0.018535 0.395463 0.133 Uiso 1 1 calc R . . . .
C113 C 0.8646(4) 0.2360(6) 0.6031(4) 0.083(4) Uani 1 1 d . . . . .
H113 H 0.868568 0.252018 0.628440 0.099 Uiso 1 1 calc R . . . .
C114 C 0.2452(5) 0.4399(6) 0.4791(4) 0.085(4) Uani 1 1 d . . . . .
H114 H 0.228686 0.429546 0.455400 0.101 Uiso 1 1 calc R . . . .
C115 C 0.6272(6) 0.7535(6) 0.2916(4) 0.094(4) Uani 1 1 d . . . . .
H115 H 0.637483 0.758747 0.266491 0.112 Uiso 1 1 calc R . . . .
C116 C 0.7409(5) 0.0756(6) 0.5186(4) 0.095(4) Uani 1 1 d . . . . .
H116 H 0.748423 0.078905 0.492400 0.114 Uiso 1 1 calc R . . . .
C117 C 0.5701(6) 0.0738(6) 0.3231(5) 0.100(4) Uani 1 1 d . U . . .
H117 H 0.586904 0.046566 0.312093 0.120 Uiso 1 1 calc R . . . .
C118 C 0.3307(7) 0.6251(8) 0.1958(4) 0.111(5) Uani 1 1 d . . . . .
H118 H 0.335085 0.619255 0.169003 0.133 Uiso 1 1 calc R . . . .
C119 C 0.8513(5) 0.1932(7) 0.5275(4) 0.098(4) Uani 1 1 d . U . . .
H119 H 0.847601 0.179171 0.501551 0.117 Uiso 1 1 calc R . . . .
C120 C 0.3663(5) 0.4340(6) 0.1213(4) 0.092(4) Uani 1 1 d . . . . .
H120 H 0.363597 0.396228 0.123802 0.110 Uiso 1 1 calc R . . . .
C121 C 0.3724(5) 0.2969(6) 0.3337(4) 0.086(4) Uani 1 1 d . . . . .
H121 H 0.369669 0.330920 0.345748 0.103 Uiso 1 1 calc R . . . .
C122 C 0.4375(4) 0.3187(6) 0.2179(3) 0.081(4) Uani 1 1 d . . . . .
H12A H 0.448817 0.338595 0.241744 0.098 Uiso 1 1 calc R . . . .
H12B H 0.417258 0.290611 0.225804 0.098 Uiso 1 1 calc R . . . .
C123 C 0.7490(5) 0.3818(6) 0.3922(5) 0.091(4) Uani 1 1 d . . . . .
H123 H 0.748669 0.378976 0.419858 0.109 Uiso 1 1 calc R . . . .
C124 C 0.2898(6) 0.6177(6) 0.2087(5) 0.099(4) Uani 1 1 d . . . . .
C125 C 0.8221(5) 0.4348(6) 0.4953(6) 0.107(5) Uani 1 1 d . . . . .
H125 H 0.830212 0.464160 0.479755 0.129 Uiso 1 1 calc R . . . .
C126 C 0.7136(6) 0.3792(8) 0.3274(5) 0.110(5) Uani 1 1 d . U . . .
H126 H 0.688648 0.374369 0.309118 0.132 Uiso 1 1 calc R . . . .
C127 C 0.5864(7) 0.8252(9) 0.1843(6) 0.126(6) Uani 1 1 d . U . . .
H127 H 0.592555 0.862255 0.181457 0.152 Uiso 1 1 calc R . . . .
C128 C 0.7884(6) 0.3951(7) 0.3766(7) 0.118(6) Uani 1 1 d . . . . .
H128 H 0.814203 0.399221 0.393942 0.142 Uiso 1 1 calc R . . . .
C129 C 0.3389(5) 0.3334(5) 0.4362(3) 0.088(4) Uani 1 1 d . . . . .
H129 H 0.361154 0.316621 0.453001 0.106 Uiso 1 1 calc R . . . .
C130 C 0.7317(5) 0.1159(5) 0.5821(3) 0.085(4) Uani 1 1 d . . . . .
H130 H 0.733318 0.146521 0.598726 0.103 Uiso 1 1 calc R . . . .
C131 C 0.4764(6) 0.3852(8) 0.1101(5) 0.112(5) Uani 1 1 d . U . . .
H131 H 0.447212 0.382102 0.098698 0.134 Uiso 1 1 calc R . . . .
C132 C 0.5874(5) 0.0664(5) 0.4910(5) 0.091(4) Uani 1 1 d . . . . .
C133 C 0.6171(7) 0.7894(8) 0.1758(5) 0.121(6) Uani 1 1 d . . . . .
H133 H 0.644415 0.801170 0.167971 0.145 Uiso 1 1 calc R . . . .
C134 C 0.4757(5) 0.1557(5) 0.4747(4) 0.097(3) Uani 1 1 d D U . . .
H134 H 0.500399 0.157624 0.493577 0.117 Uiso 1 1 calc R . . . .
C135 C 0.2971(6) 0.3106(7) 0.4326(5) 0.103(4) Uani 1 1 d . U . . .
H135 H 0.290893 0.279398 0.446998 0.124 Uiso 1 1 calc R . . . .
C136 C 0.5545(6) 0.3762(8) 0.1045(5) 0.126(6) Uani 1 1 d D U . . .
H136 H 0.577597 0.365406 0.089656 0.151 Uiso 1 1 calc R . . . .
C137 C 0.5102(5) 0.3681(9) 0.0893(6) 0.134(6) Uani 1 1 d D U . . .
H137 H 0.503974 0.350877 0.064631 0.161 Uiso 1 1 calc R . . . .
C138 C 0.2824(5) 0.6255(5) 0.2483(4) 0.078(3) Uani 1 1 d . . . . .
H138 H 0.254128 0.619740 0.256532 0.094 Uiso 1 1 calc R . . . .
C139 C 0.5334(7) 0.0630(7) 0.3349(6) 0.110(5) Uani 1 1 d . U . . .
C140 C 0.2926(5) 0.3957(6) 0.2551(4) 0.086(4) Uani 1 1 d . . . . .
H140 H 0.277583 0.365942 0.264907 0.103 Uiso 1 1 calc R . . . .
C141 C 0.4184(5) 0.2272(6) 0.3087(4) 0.095(4) Uani 1 1 d . U . . .
H141 H 0.446255 0.213929 0.303599 0.114 Uiso 1 1 calc R . . . .
C142 C 0.9003(5) 0.2253(7) 0.5822(4) 0.096(4) Uani 1 1 d . U . . .
H142 H 0.929055 0.231913 0.593785 0.116 Uiso 1 1 calc R . . . .
C143 C 0.7905(7) 0.4022(8) 0.3377(7) 0.118(5) Uani 1 1 d . U . . .
C144 C 0.3359(6) 0.2674(7) 0.3239(5) 0.105(5) Uani 1 1 d . . . . .
H144 H 0.307960 0.280407 0.328964 0.126 Uiso 1 1 calc R . . . .
C145 C 0.3407(6) 0.2158(7) 0.3057(4) 0.105(5) Uani 1 1 d . . . . .
C146 C 0.8938(5) 0.2048(8) 0.5441(5) 0.109(5) Uani 1 1 d . U . . .
H146 H 0.918077 0.198749 0.529415 0.130 Uiso 1 1 calc R . . . .
C147 C 0.7968(5) 0.3484(6) 0.5420(5) 0.099(4) Uani 1 1 d . U . . .
H147 H 0.789027 0.317521 0.556170 0.119 Uiso 1 1 calc R . . . .
C148 C 0.3808(6) 0.1970(7) 0.2989(5) 0.102(4) Uani 1 1 d . U . . .
H148 H 0.383192 0.162687 0.287265 0.123 Uiso 1 1 calc R . . . .
C149 C 0.5063(6) 0.0991(8) 0.3551(6) 0.116(5) Uani 1 1 d . U . . .
H149 H 0.480054 0.088241 0.365494 0.139 Uiso 1 1 calc R . . . .
C150 C 0.7589(7) 0.2585(9) 0.2707(6) 0.077(5) Uani 0.626(13) 1 d . U P B 1
H150 H 0.765741 0.292646 0.260571 0.092 Uiso 0.626(13) 1 calc R . P B 1
C151 C 0.3730(7) 0.5442(7) 0.1096(7) 0.123(6) Uani 1 1 d . . . . .
H151 H 0.375996 0.581688 0.105367 0.148 Uiso 1 1 calc R . . . .
C152 C 0.3352(6) 0.4616(7) 0.0949(5) 0.121(6) Uani 1 1 d . . . . .
H152 H 0.311338 0.443211 0.081288 0.145 Uiso 1 1 calc R . . . .
C153 C 0.7277(6) 0.0249(7) 0.5325(5) 0.105(5) Uani 1 1 d . U . . .
H153 H 0.725811 -0.005334 0.515511 0.127 Uiso 1 1 calc R . . . .
C154 C 0.7492(6) 0.2526(8) 0.3104(5) 0.068(5) Uani 0.626(13) 1 d . U P B 1
H154 H 0.749703 0.283076 0.327093 0.082 Uiso 0.626(13) 1 calc R . P B 1
C155 C 0.7175(7) 0.0197(8) 0.5719(6) 0.125(6) Uani 1 1 d . U . . .
H155 H 0.710314 -0.014686 0.581464 0.151 Uiso 1 1 calc R . . . .
C156 C 0.8532(6) 0.4049(8) 0.5171(6) 0.125(6) Uani 1 1 d . U . . .
C157 C 0.7552(8) 0.3935(10) 0.3130(7) 0.142(7) Uani 1 1 d . U . . .
H157 H 0.757158 0.396752 0.285514 0.171 Uiso 1 1 calc R . . . .
C158 C 0.4899(7) 0.8928(6) 0.4325(6) 0.076(6) Uani 0.57(2) 1 d D U P D 1
H158 H 0.466944 0.896381 0.449115 0.091 Uiso 0.57(2) 1 calc R . P D 1
C159 C 0.7470(7) 0.1623(10) 0.2604(6) 0.085(6) Uani 0.626(13) 1 d . U P B 1
H159 H 0.747208 0.132078 0.243550 0.102 Uiso 0.626(13) 1 calc R . P B 1
C160 C 0.6301(4) 0.1997(7) 0.1654(5) 0.170(6) Uani 1 1 d . U . . .
H160 H 0.654918 0.190159 0.152311 0.204 Uiso 1 1 calc R . . . .
C161 C 0.5943(5) 0.2264(6) 0.1446(3) 0.149(7) Uani 1 1 d G U . . .
H161 H 0.595185 0.234668 0.117543 0.178 Uiso 1 1 calc R . . . .
C162 C 0.5573(4) 0.2406(5) 0.1642(3) 0.119(5) Uani 1 1 d G U . . .
H162 H 0.533311 0.258466 0.150250 0.143 Uiso 1 1 calc R . . . .
C163 C 0.5560(4) 0.2282(5) 0.2046(3) 0.109(3) Uani 1 1 d G U . . .
C164 C 0.5918(4) 0.2015(6) 0.2254(3) 0.144(4) Uani 1 1 d G U . . .
H164 H 0.590903 0.193248 0.252494 0.173 Uiso 1 1 calc R . . . .
C165 C 0.6288(4) 0.1873(7) 0.2059(5) 0.163(5) Uani 1 1 d G U . . .
H165 H 0.652778 0.169449 0.219788 0.196 Uiso 1 1 calc R . . . .
C166 C 0.8396(6) 0.3649(8) 0.5438(6) 0.128(6) Uani 1 1 d . U . . .
H166 H 0.860462 0.349755 0.562941 0.154 Uiso 1 1 calc R . . . .
C167 C 0.7353(7) 0.1562(8) 0.3001(5) 0.074(5) Uani 0.626(13) 1 d . . P B 1
H167 H 0.725538 0.122617 0.309013 0.089 Uiso 0.626(13) 1 calc R . P B 1
C168 C 0.4298(4) 0.1989(6) 0.4214(4) 0.111(3) Uani 1 1 d D U . . .
H168 H 0.423296 0.228559 0.404433 0.133 Uiso 1 1 calc R . . . .
C169 C 0.7177(6) 0.0647(7) 0.5975(5) 0.105(4) Uani 1 1 d . U . . .
H169 H 0.709101 0.061548 0.623365 0.126 Uiso 1 1 calc R . . . .
C170 C 0.3413(8) 0.5170(8) 0.0898(7) 0.132(6) Uani 1 1 d . . . . .
H170 H 0.321703 0.535585 0.071446 0.159 Uiso 1 1 calc R . . . .
C171 C 0.4303(4) 0.0796(4) 0.2170(4) 0.137(4) Uani 1 1 d . U . . .
H171 H 0.415872 0.045905 0.214963 0.165 Uiso 1 1 calc R . . . .
C172 C 0.4687(5) 0.0858(4) 0.2431(4) 0.146(4) Uani 1 1 d G U . . .
H172 H 0.479917 0.056305 0.258438 0.175 Uiso 1 1 calc R . . . .
C173 C 0.4903(4) 0.1362(5) 0.2462(3) 0.132(4) Uani 1 1 d G U . . .
H173 H 0.515979 0.140370 0.263633 0.159 Uiso 1 1 calc R . . . .
C174 C 0.4735(3) 0.1803(4) 0.2233(3) 0.102(3) Uani 1 1 d G U . . .
C175 C 0.4352(3) 0.1741(4) 0.1972(3) 0.105(3) Uani 1 1 d G U . . .
H175 H 0.423950 0.203638 0.181877 0.126 Uiso 1 1 calc R . . . .
C176 C 0.4136(3) 0.1237(5) 0.1941(3) 0.118(4) Uani 1 1 d G U . . .
H176 H 0.387888 0.119573 0.176682 0.141 Uiso 1 1 calc R . . . .
C177 C 0.4065(7) 0.9452(9) 0.3524(6) 0.077(6) Uani 0.603(15) 1 d . U P E 1
H177 H 0.425876 0.921327 0.366920 0.093 Uiso 0.603(15) 1 calc R . P E 1
C178 C 0.4047(7) 0.5152(8) 0.1390(6) 0.123(6) Uani 1 1 d . U . . .
H178 H 0.427215 0.534100 0.154164 0.148 Uiso 1 1 calc R . . . .
C179 C 0.6938(8) 0.2178(10) 0.2991(6) 0.052(6) Uani 0.374(13) 1 d D U P B 2
H179 H 0.664958 0.218665 0.306926 0.063 Uiso 0.374(13) 1 calc R . P B 2
C180 C 0.6992(11) 0.2207(15) 0.2585(6) 0.092(12) Uani 0.374(13) 1 d D . P B 2
H180 H 0.674516 0.223247 0.239727 0.111 Uiso 0.374(13) 1 calc R . P B 2
C181 C 0.7420(10) 0.2197(18) 0.2460(10) 0.069(11) Uani 0.374(13) 1 d D U P B 2
H181 H 0.746365 0.222927 0.218906 0.083 Uiso 0.374(13) 1 calc R . P B 2
C182 C 0.7713(9) 0.2120(13) 0.3151(7) 0.068(8) Uani 0.374(13) 1 d D U P B 2
H182 H 0.796008 0.209519 0.333857 0.081 Uiso 0.374(13) 1 calc R . P B 2
C183 C 0.7781(11) 0.2139(16) 0.2747(7) 0.086(10) Uani 0.374(13) 1 d D U P B 2
H183 H 0.806832 0.211201 0.266748 0.104 Uiso 0.374(13) 1 calc R . P B 2
C184 C 0.7291(7) 0.2138(15) 0.3289(8) 0.048(9) Uani 0.374(13) 1 d D U P B 2
C185 C 0.4041(6) 0.1516(6) 0.4180(5) 0.139(4) Uani 1 1 d D U . . .
H185 H 0.379525 0.149600 0.399111 0.166 Uiso 1 1 calc R . . . .
C186 C 0.4511(5) 0.1077(6) 0.4719(5) 0.130(4) Uani 1 1 d D U . . .
H186 H 0.458113 0.077785 0.488519 0.156 Uiso 1 1 calc R . . . .
C187 C 0.4154(5) 0.1073(8) 0.4429(4) 0.155(4) Uani 1 1 d D U . . .
C188 C 0.5494(4) 0.9296(5) 0.4041(3) 0.097(4) Uani 1 1 d D . . . .
C189 C 0.5689(6) 0.8791(6) 0.4105(9) 0.071(7) Uani 0.43(2) 1 d D U P D 2
H189 H 0.599491 0.872809 0.411687 0.086 Uiso 0.43(2) 1 calc R . P D 2
C190 C 0.5252(6) 0.8361(9) 0.3865(6) 0.088(7) Uani 0.57(2) 1 d D U P D 1
H190 H 0.527484 0.804079 0.371770 0.106 Uiso 0.57(2) 1 calc R . P D 1
C191 C 0.5179(6) 0.9375(8) 0.4310(6) 0.100(8) Uani 0.57(2) 1 d D U P D 1
H191 H 0.515707 0.969080 0.446315 0.120 Uiso 0.57(2) 1 calc R . P D 1
C192 C 0.5375(4) 0.8390(9) 0.4148(8) 0.064(7) Uani 0.43(2) 1 d D U P D 2
H192 H 0.548720 0.803904 0.419950 0.077 Uiso 0.43(2) 1 calc R . P D 2
C193 C 0.5548(8) 0.8799(7) 0.3842(7) 0.125(11) Uani 0.57(2) 1 d D U P D 1
H193 H 0.578839 0.875848 0.368880 0.150 Uiso 0.57(2) 1 calc R . P D 1
C194 C 0.5042(5) 0.9416(10) 0.4052(11) 0.091(10) Uani 0.43(2) 1 d D U P D 2
H194 H 0.493473 0.977346 0.402775 0.109 Uiso 0.43(2) 1 calc R . P D 2
C195 C 0.4759(8) 0.8975(6) 0.4100(9) 0.070(8) Uani 0.43(2) 1 d D . P D 2
H195 H 0.445728 0.904015 0.411609 0.084 Uiso 0.43(2) 1 calc R . P D 2
C196 C 0.4369(11) 0.7615(9) 0.1444(8) 0.128(15) Uani 0.44(2) 1 d . U P C 2
H196 H 0.432392 0.796013 0.155068 0.154 Uiso 0.44(2) 1 calc R . P C 2
C197 C 0.4582(9) 0.7209(10) 0.1682(6) 0.056(7) Uani 0.44(2) 1 d G U P C 2
C198 C 0.4649(10) 0.6693(9) 0.1522(7) 0.104(5) Uani 0.44(2) 1 d G U P C 2
H198 H 0.479160 0.642198 0.168114 0.125 Uiso 0.44(2) 1 calc R . P C 2
C199 C 0.4504(10) 0.6584(9) 0.1123(8) 0.108(5) Uani 0.44(2) 1 d G U P C 2
H199 H 0.454927 0.623848 0.101622 0.130 Uiso 0.44(2) 1 calc R . P C 2
C200 C 0.4291(10) 0.6989(11) 0.0885(6) 0.092(10) Uani 0.44(2) 1 d G U P C 2
H200 H 0.419427 0.691580 0.061851 0.110 Uiso 0.44(2) 1 calc R . P C 2
C201 C 0.4224(12) 0.7505(10) 0.1045(7) 0.16(2) Uani 0.44(2) 1 d G U P C 2
H201 H 0.408159 0.777663 0.088574 0.190 Uiso 0.44(2) 1 calc R . P C 2
C202 C 0.3521(7) 0.9585(9) 0.2987(7) 0.080(6) Uani 0.603(15) 1 d . U P E 1
H202 H 0.335345 0.943410 0.276628 0.096 Uiso 0.603(15) 1 calc R . P E 1
C203 C 0.3992(10) 0.9983(12) 0.3672(9) 0.111(9) Uani 0.603(15) 1 d . U P E 1
H203 H 0.413999 1.010633 0.391149 0.133 Uiso 0.603(15) 1 calc R . P E 1
C204 C 0.3682(9) 1.0319(12) 0.3441(9) 0.091(7) Uani 0.603(15) 1 d . U P E 1
H204 H 0.365243 1.068655 0.350673 0.110 Uiso 0.603(15) 1 calc R . P E 1
C205 C 0.3421(8) 1.0092(10) 0.3112(7) 0.081(6) Uani 0.603(15) 1 d . U P E 1
H205 H 0.318349 1.028754 0.298341 0.098 Uiso 0.603(15) 1 calc R . P E 1
C206 C 0.3583(11) 0.9467(13) 0.3410(10) 0.078(9) Uani 0.397(15) 1 d . U P E 2
H206 H 0.346804 0.921537 0.358169 0.093 Uiso 0.397(15) 1 calc R . P E 2
C207 C 0.3435(14) 1.0058(17) 0.3434(13) 0.095(11) Uani 0.397(15) 1 d . U P E 2
H207 H 0.323160 1.016240 0.361318 0.114 Uiso 0.397(15) 1 calc R . P E 2
C208 C 0.3972(12) 1.0315(14) 0.3019(10) 0.083(9) Uani 0.397(15) 1 d . U P E 2
H208 H 0.413271 1.060601 0.292538 0.100 Uiso 0.397(15) 1 calc R . P E 2
C209 C 0.4089(10) 0.9777(13) 0.2976(9) 0.075(8) Uani 0.397(15) 1 d . U P E 2
H209 H 0.432161 0.969816 0.282065 0.090 Uiso 0.397(15) 1 calc R . P E 2
C210 C 0.3582(11) 1.0383(15) 0.3222(11) 0.069(8) Uani 0.397(15) 1 d . U P E 2
H210 H 0.342936 1.071290 0.318317 0.082 Uiso 0.397(15) 1 calc R . P E 2

loop_
_atom_site_aniso_label
_atom_site_aniso_U_11
_atom_site_aniso_U_22
_atom_site_aniso_U_33
_atom_site_aniso_U_23
_atom_site_aniso_U_13
_atom_site_aniso_U_12
Ag0A 0.072(5) 0.069(5) 0.149(8) 0.025(6) -0.010(5) 0.015(4)
Ag1 0.0590(4) 0.0551(4) 0.0506(4) -0.0008(3) -0.0101(3) 0.0067(3)
Ag1A 0.115(3) 0.092(3) 0.123(5) 0.006(4) -0.002(3) 0.023(3)
Ag2 0.0635(4) 0.0606(4) 0.0503(4) 0.0027(3) 0.0002(3) 0.0118(3)
Ag3 0.0611(4) 0.0634(4) 0.0492(4) 0.0102(3) -0.0072(3) -0.0060(3)
Ag4 0.0800(5) 0.0725(5) 0.0532(4) 0.0138(3) 0.0139(3) 0.0250(4)
Ag5 0.0902(6) 0.0781(5) 0.0595(4) -0.0213(4) -0.0264(4) 0.0320(4)
Ag6 0.0772(5) 0.0518(4) 0.0909(6) -0.0007(4) -0.0201(4) 0.0035(4)
Ag7 0.0748(5) 0.0756(5) 0.0760(5) -0.0215(4) -0.0062(4) -0.0105(4)
Ag8 0.0761(5) 0.0686(5) 0.0879(6) 0.0020(4) 0.0088(4) -0.0121(4)
Ag9 0.0901(6) 0.0807(6) 0.0626(5) 0.0021(4) 0.0061(4) -0.0217(5)
Ag10 0.0824(6) 0.1008(7) 0.0568(4) -0.0164(4) -0.0030(4) 0.0070(5)
Ag11 0.0732(5) 0.0587(5) 0.1061(7) -0.0066(4) 0.0024(5) -0.0014(4)
Ag12 0.0898(6) 0.1053(7) 0.0576(4) 0.0178(5) -0.0079(4) -0.0130(5)
Ag13 0.0811(6) 0.1096(7) 0.0567(4) -0.0056(4) -0.0091(4) -0.0286(5)
Ag14 0.0877(6) 0.0673(5) 0.0968(6) -0.0014(5) -0.0262(5) 0.0184(4)
Ag15 0.0771(6) 0.1152(8) 0.0683(5) 0.0147(5) -0.0260(4) -0.0112(5)
Ag16 0.0598(6) 0.0513(7) 0.0453(5) -0.0039(4) -0.0060(4) 0.0074(4)
Ag17 0.0638(8) 0.0665(9) 0.0679(13) -0.0079(7) -0.0094(6) 0.0133(5)
Ag18 0.0945(10) 0.0662(6) 0.1106(9) -0.0312(6) 0.0372(9) -0.0019(8)
Ag19 0.0528(6) 0.0711(9) 0.0506(6) -0.0192(6) -0.0130(4) 0.0007(5)
Ag20 0.0762(6) 0.0534(5) 0.0683(6) 0.0083(5) -0.0157(5) 0.0042(5)
Ag21 0.1361(9) 0.1138(8) 0.0702(5) 0.0296(5) 0.0266(6) 0.0642(7)
Ag22 0.1202(18) 0.0873(8) 0.0424(5) 0.0000(5) -0.0048(6) 0.0311(8)
Ag23 0.0571(6) 0.0657(7) 0.1010(9) -0.0247(6) -0.0032(5) 0.0100(5)
Ag24 0.1145(11) 0.1093(11) 0.0479(6) -0.0035(6) -0.0091(6) -0.0462(8)
Ag25 0.1321(17) 0.1086(18) 0.0597(10) 0.0329(11) -0.0280(10) -0.0345(14)
Ag26 0.0697(14) 0.0570(13) 0.0536(13) -0.0180(9) 0.0017(9) 0.0072(9)
Ag27 0.0716(16) 0.074(2) 0.0548(15) -0.0226(13) 0.0019(12) -0.0083(14)
Ag28 0.0708(18) 0.113(4) 0.0449(14) 0.0100(15) 0.0009(12) -0.0079(18)
Ag29 0.0657(18) 0.073(2) 0.0552(17) -0.0063(13) -0.0095(12) 0.0029(14)
Ag30 0.096(5) 0.086(4) 0.065(3) -0.016(2) -0.011(3) -0.011(3)
Ag31 0.067(4) 0.032(3) 0.036(3) -0.007(3) -0.012(3) 0.003(3)
Ag32 0.0762(6) 0.0534(5) 0.0683(6) 0.0083(5) -0.0157(5) 0.0042(5)
Ag33 0.069(3) 0.082(3) 0.185(6) 0.001(3) 0.008(3) 0.012(2)
Ag34 0.0945(10) 0.0662(6) 0.1106(9) -0.0312(6) 0.0372(9) -0.0019(8)
S1 0.0432(10) 0.0514(12) 0.0448(10) -0.0026(9) -0.0054(8) 0.0031(9)
S2 0.0531(12) 0.0550(13) 0.0512(12) 0.0100(10) -0.0086(9) -0.0030(10)
S3 0.0596(13) 0.0518(13) 0.0588(13) -0.0077(10) -0.0112(10) 0.0066(10)
S4 0.0616(13) 0.0492(12) 0.0560(12) 0.0005(10) 0.0005(10) 0.0004(10)
S5 0.0645(13) 0.0534(13) 0.0491(11) -0.0037(10) -0.0098(10) 0.0015(10)
S6 0.0778(16) 0.0499(13) 0.0585(13) -0.0007(11) -0.0006(12) 0.0011(11)
S7 0.0677(14) 0.0626(14) 0.0513(12) -0.0008(11) -0.0144(11) 0.0048(11)
S8 0.0663(14) 0.0529(13) 0.0517(12) 0.0021(10) -0.0035(10) -0.0028(11)
S9 0.0589(13) 0.0591(14) 0.0695(15) 0.0158(12) 0.0147(11) 0.0099(11)
S10 0.0682(15) 0.0565(14) 0.0598(13) -0.0062(11) -0.0074(11) 0.0115(11)
S11 0.0728(15) 0.0616(14) 0.0461(11) -0.0021(10) -0.0122(11) -0.0125(12)
S12 0.0747(16) 0.0662(15) 0.0541(13) -0.0123(11) -0.0281(12) 0.0162(12)
S13 0.0820(17) 0.0555(14) 0.0569(13) 0.0091(11) -0.0043(12) 0.0065(12)
S14 0.0687(15) 0.0741(16) 0.0458(12) 0.0053(11) 0.0068(10) 0.0145(12)
S15 0.0766(16) 0.0589(14) 0.0640(14) 0.0181(12) -0.0299(13) -0.0190(12)
S16 0.0662(14) 0.0720(16) 0.0527(12) -0.0193(12) 0.0017(11) -0.0154(12)
S17 0.107(2) 0.0451(13) 0.0541(13) -0.0056(10) 0.0093(13) 0.0031(13)
S18 0.0755(17) 0.0856(19) 0.0581(14) -0.0275(13) -0.0246(12) 0.0288(14)
S19 0.097(2) 0.0667(16) 0.0451(12) 0.0049(11) 0.0033(12) 0.0121(14)
S20 0.125(3) 0.0672(17) 0.0454(12) -0.0071(12) -0.0132(14) 0.0401(17)
S21 0.0575(14) 0.0810(18) 0.0622(14) -0.0236(13) -0.0113(11) 0.0025(12)
S22 0.064(3) 0.061(3) 0.057(3) -0.013(2) -0.003(2) -0.004(2)
P1 0.0558(13) 0.0741(17) 0.0432(12) 0.0071(11) -0.0034(10) -0.0078(12)
P2 0.0602(14) 0.0760(17) 0.0396(11) -0.0003(11) -0.0033(10) 0.0193(12)
P3 0.0607(14) 0.0569(14) 0.0474(12) 0.0112(10) -0.0012(10) 0.0100(11)
P4 0.0918(19) 0.0603(15) 0.0485(13) 0.0105(12) 0.0108(13) 0.0220(14)
P5 0.0559(14) 0.105(2) 0.0613(15) -0.0424(16) -0.0083(12) -0.0028(14)
P6 0.087(2) 0.109(2) 0.0641(16) -0.0390(17) -0.0328(15) 0.0461(18)
F1 0.073(4) 0.173(9) 0.081(5) 0.020(5) -0.036(4) -0.024(5)
F2 0.081(5) 0.110(6) 0.127(7) -0.008(5) 0.018(4) -0.038(4)
F3 0.084(5) 0.167(9) 0.134(7) 0.045(7) 0.043(5) -0.001(5)
F4 0.097(5) 0.102(6) 0.139(7) -0.008(5) -0.047(5) -0.025(5)
F5 0.119(7) 0.115(7) 0.127(7) 0.004(6) 0.024(6) -0.004(6)
F6 0.084(5) 0.123(7) 0.151(8) -0.023(6) -0.042(5) -0.030(5)
F7 0.089(5) 0.120(7) 0.153(8) 0.007(6) -0.001(5) -0.042(5)
F8 0.162(8) 0.102(6) 0.106(6) -0.027(5) -0.052(6) -0.003(6)
F9 0.127(6) 0.148(7) 0.094(5) 0.001(5) -0.010(4) -0.062(5)
F10 0.186(11) 0.186(12) 0.125(8) 0.002(8) 0.067(8) 0.039(9)
F11 0.116(7) 0.207(12) 0.179(11) -0.005(9) 0.094(8) -0.020(8)
F12 0.163(9) 0.071(5) 0.173(10) 0.005(6) 0.016(7) -0.038(5)
F13 0.161(10) 0.127(8) 0.164(10) -0.018(7) -0.026(8) -0.059(7)
F14 0.168(7) 0.091(5) 0.187(8) -0.034(6) -0.052(6) -0.010(5)
F15 0.133(8) 0.267(14) 0.216(12) 0.074(10) 0.090(9) 0.072(9)
F16 0.118(8) 0.189(11) 0.289(15) 0.058(11) -0.018(9) -0.056(8)
F17 0.198(7) 0.156(7) 0.214(7) -0.016(6) -0.033(6) -0.060(6)
F18 0.152(8) 0.116(7) 0.173(9) 0.023(6) -0.012(7) -0.073(6)
C1 0.068(6) 0.029(4) 0.049(5) 0.000(4) -0.007(4) 0.006(4)
C2 0.067(6) 0.072(7) 0.042(5) -0.001(4) 0.003(4) 0.003(5)
C3 0.077(6) 0.050(5) 0.036(4) 0.005(4) 0.000(4) 0.014(5)
C4 0.053(8) 0.059(9) 0.046(8) 0.005(6) -0.001(6) 0.010(7)
C5 0.070(7) 0.072(7) 0.064(6) 0.003(5) 0.003(5) 0.022(5)
C6 0.086(8) 0.085(8) 0.070(7) 0.003(6) 0.023(6) -0.001(6)
C7 0.070(6) 0.058(6) 0.063(6) 0.009(5) 0.005(5) 0.008(5)
C8 0.055(6) 0.083(8) 0.067(6) 0.015(6) 0.006(5) 0.005(5)
C9 0.047(4) 0.054(5) 0.040(4) -0.005(4) -0.007(3) 0.012(4)
C10 0.047(5) 0.053(5) 0.076(6) -0.012(5) -0.001(4) 0.010(4)
C11 0.072(6) 0.053(6) 0.057(6) -0.011(4) -0.004(5) -0.010(5)
C12 0.057(5) 0.069(6) 0.045(5) 0.017(4) -0.011(4) -0.013(5)
C13 0.063(6) 0.059(6) 0.048(5) 0.004(4) -0.008(4) 0.023(5)
C14 0.093(8) 0.070(7) 0.054(6) 0.018(5) 0.006(5) 0.036(6)
C15 0.061(6) 0.047(5) 0.061(6) 0.004(4) -0.002(4) 0.001(4)
C16 0.071(7) 0.075(7) 0.055(6) 0.009(5) -0.006(5) -0.010(5)
C17 0.059(5) 0.054(5) 0.056(5) -0.001(4) 0.006(4) 0.007(4)
C18 0.074(7) 0.061(6) 0.060(6) 0.016(5) 0.015(5) 0.011(5)
C19 0.052(5) 0.056(5) 0.054(5) -0.004(4) -0.008(4) -0.002(4)
C20 0.065(6) 0.095(8) 0.046(5) 0.012(5) -0.002(5) 0.023(6)
C21 0.099(8) 0.058(6) 0.046(5) 0.006(4) -0.004(5) 0.024(6)
C22 0.072(7) 0.073(7) 0.053(5) 0.010(5) 0.000(5) 0.003(5)
C23 0.078(7) 0.053(6) 0.051(5) 0.002(4) -0.002(5) 0.016(5)
C24 0.080(8) 0.061(7) 0.081(8) -0.007(6) -0.028(7) -0.013(6)
C25 0.099(9) 0.053(6) 0.078(7) 0.012(5) 0.029(7) 0.034(6)
C26 0.128(11) 0.078(8) 0.042(5) -0.016(5) -0.015(6) 0.034(8)
C27 0.170(16) 0.078(9) 0.082(9) -0.012(7) 0.035(10) 0.032(10)
C28 0.163(16) 0.082(10) 0.114(12) -0.038(9) 0.041(12) 0.020(10)
C29 0.134(14) 0.117(13) 0.074(9) -0.012(9) 0.009(9) 0.015(11)
C30 0.155(16) 0.085(10) 0.090(10) 0.000(8) -0.006(10) 0.031(10)
C31 0.143(14) 0.081(10) 0.081(9) -0.014(7) -0.007(9) 0.051(10)
C32 0.077(6) 0.061(5) 0.063(5) -0.013(4) -0.027(5) 0.011(5)
C33 0.064(7) 0.099(10) 0.114(11) 0.010(8) 0.027(7) -0.006(7)
C34 0.055(6) 0.108(9) 0.055(6) 0.014(6) -0.021(5) -0.008(6)
C35 0.082(8) 0.102(10) 0.072(7) 0.013(7) 0.015(6) 0.034(7)
C36 0.066(6) 0.055(5) 0.048(5) -0.024(4) 0.007(4) -0.015(4)
C37 0.070(6) 0.051(5) 0.045(5) 0.005(4) -0.013(4) -0.004(4)
C38 0.063(6) 0.068(7) 0.070(7) 0.008(5) -0.004(5) -0.006(5)
C39 0.059(6) 0.068(6) 0.058(6) 0.003(5) -0.008(4) 0.013(5)
C40 0.101(9) 0.082(8) 0.067(7) 0.003(6) 0.019(6) 0.024(7)
C41 0.061(6) 0.134(12) 0.067(7) -0.040(7) -0.010(5) 0.005(7)
C42 0.091(8) 0.054(6) 0.097(9) 0.014(6) 0.015(7) 0.013(6)
C43 0.075(7) 0.071(7) 0.059(6) 0.009(5) 0.005(5) 0.020(5)
C44 0.071(7) 0.140(12) 0.045(5) 0.006(6) -0.004(5) -0.034(7)
C45 0.077(7) 0.070(7) 0.055(6) -0.015(5) 0.005(5) -0.004(5)
C46 0.083(7) 0.045(5) 0.037(4) -0.006(4) -0.009(4) -0.005(4)
C47 0.066(5) 0.070(6) 0.051(5) -0.006(4) 0.001(4) 0.010(5)
C48 0.065(6) 0.097(9) 0.061(6) -0.008(6) -0.005(5) 0.011(6)
C49 0.089(8) 0.052(6) 0.065(6) 0.008(5) -0.012(6) 0.006(5)
C50 0.091(8) 0.058(6) 0.064(6) 0.003(5) -0.017(6) 0.010(6)
C51 0.090(9) 0.082(9) 0.079(8) 0.007(7) 0.006(7) 0.013(7)
C52 0.053(6) 0.108(10) 0.058(6) 0.014(6) -0.012(5) -0.001(6)
C53 0.060(5) 0.060(6) 0.049(5) 0.005(4) 0.001(4) -0.004(4)
C54 0.122(13) 0.127(14) 0.092(10) 0.012(10) 0.059(10) 0.024(11)
C55 0.078(8) 0.096(9) 0.081(8) 0.036(7) 0.019(7) 0.007(7)
C56 0.092(8) 0.072(7) 0.055(6) 0.020(5) 0.018(5) 0.027(6)
C57 0.090(8) 0.073(7) 0.047(5) 0.014(5) -0.006(5) 0.007(6)
C58 0.075(7) 0.053(6) 0.058(6) 0.005(5) -0.004(5) 0.002(5)
C59 0.070(6) 0.093(8) 0.042(5) 0.004(5) -0.006(4) 0.019(6)
C60 0.071(7) 0.081(8) 0.077(7) 0.020(6) 0.009(6) 0.004(6)
C61 0.070(6) 0.058(6) 0.072(7) -0.006(5) -0.023(5) 0.001(5)
C62 0.084(7) 0.065(7) 0.057(6) -0.013(5) -0.006(5) 0.026(6)
C63 0.115(8) 0.109(8) 0.088(7) 0.011(6) 0.031(7) 0.022(7)
C64 0.058(6) 0.089(8) 0.054(5) -0.023(5) -0.020(4) 0.020(5)
C65 0.077(8) 0.103(10) 0.072(7) 0.023(7) 0.017(6) 0.012(7)
C66 0.104(9) 0.073(8) 0.064(6) 0.018(6) 0.024(6) 0.020(7)
C67 0.114(10) 0.073(8) 0.062(7) -0.012(6) -0.041(7) 0.007(7)
C68 0.087(10) 0.103(11) 0.116(12) 0.011(9) 0.059(9) -0.005(8)
C69 0.078(7) 0.056(6) 0.065(6) 0.005(5) 0.001(5) 0.012(5)
C70 0.098(13) 0.092(13) 0.089(13) 0.000(9) 0.012(9) 0.000(9)
C71 0.112(7) 0.109(7) 0.100(7) -0.013(6) 0.010(6) 0.000(6)
C72 0.114(7) 0.110(7) 0.104(7) -0.011(6) 0.010(6) 0.001(6)
C73 0.108(12) 0.111(12) 0.093(11) -0.007(9) 0.007(9) -0.010(9)
C74 0.123(14) 0.125(14) 0.120(14) 0.003(9) -0.004(9) 0.012(9)
C75 0.114(12) 0.109(12) 0.104(12) -0.017(9) 0.003(9) 0.011(9)
C76 0.089(8) 0.117(11) 0.063(7) -0.026(7) -0.019(6) 0.047(8)
C77 0.080(7) 0.049(5) 0.048(5) -0.009(4) -0.009(5) -0.001(5)
C78 0.079(7) 0.070(7) 0.074(7) 0.011(6) -0.007(6) 0.003(6)
C79 0.115(10) 0.078(8) 0.061(7) 0.001(6) -0.026(7) 0.033(8)
C80 0.078(7) 0.105(9) 0.044(5) 0.002(6) -0.005(5) -0.020(7)
C81 0.116(10) 0.072(8) 0.057(6) -0.006(5) -0.011(6) -0.030(7)
C82 0.067(6) 0.072(7) 0.060(6) 0.012(5) 0.013(5) 0.021(5)
C83 0.086(7) 0.062(6) 0.053(5) -0.007(5) 0.000(5) 0.012(5)
C84 0.087(5) 0.073(5) 0.081(5) -0.009(4) -0.019(4) -0.010(4)
C85 0.086(8) 0.063(6) 0.055(6) -0.014(5) -0.034(5) 0.013(6)
C86 0.069(9) 0.081(10) 0.071(9) -0.003(7) 0.004(8) 0.001(8)
C87 0.099(7) 0.086(7) 0.091(7) -0.008(6) -0.021(6) 0.021(6)
C88 0.068(7) 0.078(8) 0.117(12) 0.015(8) 0.005(7) -0.004(6)
C89 0.062(6) 0.075(7) 0.064(6) -0.016(5) -0.004(5) -0.018(5)
C90 0.100(9) 0.082(8) 0.053(6) 0.007(6) 0.003(6) 0.027(7)
C91 0.074(7) 0.074(7) 0.082(8) -0.001(6) 0.005(6) -0.012(6)
C92 0.094(10) 0.078(9) 0.104(11) 0.013(8) 0.018(8) 0.016(7)
C93 0.083(8) 0.090(9) 0.072(7) 0.009(7) 0.005(6) -0.011(7)
C94 0.116(10) 0.083(9) 0.065(7) 0.030(6) -0.025(7) 0.020(8)
C95 0.111(8) 0.089(7) 0.109(8) 0.022(6) 0.037(7) 0.014(6)
C96 0.094(8) 0.089(9) 0.050(6) -0.011(6) -0.013(5) -0.022(7)
C97 0.079(7) 0.056(6) 0.067(6) -0.003(5) 0.012(5) -0.014(5)
C98 0.085(8) 0.067(7) 0.072(7) 0.003(6) -0.003(6) -0.018(6)
C99 0.110(10) 0.101(10) 0.057(6) -0.009(6) 0.026(7) 0.013(8)
C100 0.116(11) 0.121(11) 0.048(6) 0.000(7) -0.012(6) -0.057(9)
C101 0.068(7) 0.092(9) 0.086(9) -0.041(8) -0.009(6) -0.016(6)
C102 0.104(10) 0.074(8) 0.099(10) 0.016(7) 0.008(8) -0.007(7)
C103 0.089(7) 0.083(7) 0.096(7) -0.020(6) -0.020(6) -0.002(6)
C104 0.078(7) 0.072(7) 0.056(6) 0.020(5) -0.004(5) 0.010(6)
C105 0.151(16) 0.091(11) 0.104(12) 0.028(9) 0.001(11) 0.022(11)
C106 0.059(6) 0.095(9) 0.072(7) 0.008(6) -0.005(5) 0.004(6)
C107 0.069(8) 0.150(15) 0.098(10) 0.007(10) 0.007(7) 0.015(9)
C108 0.087(7) 0.106(8) 0.100(7) 0.008(6) 0.032(6) 0.026(6)
C109 0.085(8) 0.101(10) 0.074(8) -0.001(7) -0.020(6) 0.003(8)
C110 0.082(8) 0.077(8) 0.084(8) -0.023(7) 0.012(6) 0.000(6)
C111 0.111(10) 0.076(8) 0.084(9) -0.025(7) -0.015(7) -0.016(7)
C112 0.125(13) 0.104(12) 0.107(11) 0.018(9) 0.026(10) 0.050(11)
C113 0.073(7) 0.104(10) 0.065(7) 0.011(6) -0.023(6) 0.011(7)
C114 0.086(8) 0.084(9) 0.083(8) -0.022(7) 0.005(7) -0.012(7)
C115 0.110(11) 0.096(10) 0.077(8) 0.013(7) 0.020(8) 0.018(9)
C116 0.127(11) 0.088(9) 0.065(7) -0.021(7) -0.012(7) 0.028(8)
C117 0.103(8) 0.082(7) 0.110(8) -0.016(6) -0.015(7) 0.021(6)
C118 0.144(15) 0.140(15) 0.047(6) -0.017(8) -0.004(8) 0.018(11)
C119 0.078(7) 0.134(9) 0.080(7) -0.002(6) 0.006(6) 0.019(6)
C120 0.092(9) 0.088(9) 0.091(9) 0.011(7) -0.019(7) -0.021(7)
C121 0.098(10) 0.076(8) 0.079(8) -0.008(6) -0.016(7) -0.002(7)
C122 0.083(8) 0.105(9) 0.054(6) -0.027(6) -0.011(5) 0.035(7)
C123 0.093(10) 0.093(10) 0.090(9) 0.002(7) 0.027(8) -0.019(8)
C124 0.101(11) 0.086(10) 0.105(11) -0.010(8) -0.017(9) 0.007(8)
C125 0.101(10) 0.072(9) 0.147(14) 0.039(9) -0.004(10) -0.012(8)
C126 0.106(8) 0.130(9) 0.094(8) 0.014(7) 0.011(7) 0.032(7)
C127 0.130(9) 0.118(9) 0.136(9) 0.023(8) 0.035(8) 0.005(8)
C128 0.091(11) 0.093(11) 0.169(18) 0.008(11) 0.005(11) 0.009(8)
C129 0.128(11) 0.079(8) 0.050(6) 0.016(6) -0.034(6) -0.016(8)
C130 0.139(12) 0.062(7) 0.055(6) 0.007(5) 0.004(7) 0.009(7)
C131 0.105(8) 0.140(9) 0.089(7) -0.037(7) 0.003(6) 0.013(7)
C132 0.099(9) 0.054(7) 0.121(12) -0.013(7) 0.019(9) -0.011(6)
C133 0.141(15) 0.130(15) 0.101(11) 0.046(10) 0.058(11) 0.030(12)
C134 0.106(6) 0.083(5) 0.099(6) 0.002(5) -0.009(5) -0.017(5)
C135 0.120(8) 0.102(8) 0.087(7) 0.009(6) 0.000(7) -0.027(7)
C136 0.121(9) 0.145(10) 0.113(9) -0.015(8) 0.024(7) 0.017(8)
C137 0.125(9) 0.166(10) 0.114(9) -0.031(8) 0.028(8) 0.005(8)
C138 0.092(8) 0.069(7) 0.070(7) 0.008(6) -0.012(6) 0.000(6)
C139 0.125(9) 0.079(7) 0.120(8) -0.006(7) -0.026(7) 0.003(7)
C140 0.097(9) 0.079(8) 0.080(8) -0.009(7) 0.000(7) -0.025(7)
C141 0.102(7) 0.086(7) 0.090(7) -0.017(6) -0.029(6) 0.014(6)
C142 0.075(6) 0.129(9) 0.082(7) 0.012(7) -0.004(6) 0.008(6)
C143 0.107(8) 0.125(9) 0.125(9) 0.019(8) 0.029(8) 0.015(7)
C144 0.096(10) 0.119(13) 0.097(10) -0.008(9) -0.009(8) 0.005(9)
C145 0.131(13) 0.108(12) 0.071(8) -0.008(8) -0.018(8) -0.048(10)
C146 0.081(7) 0.148(9) 0.096(8) 0.000(7) 0.004(6) 0.008(7)
C147 0.100(7) 0.082(7) 0.110(8) 0.031(6) -0.012(6) -0.005(6)
C148 0.113(8) 0.086(7) 0.103(8) -0.010(6) -0.021(7) 0.001(7)
C149 0.104(8) 0.113(9) 0.125(9) -0.013(7) -0.016(7) -0.017(7)
C150 0.083(9) 0.076(9) 0.072(8) 0.008(7) 0.011(7) -0.008(7)
C151 0.128(14) 0.071(10) 0.168(18) 0.004(11) 0.000(13) 0.015(10)
C152 0.138(14) 0.089(11) 0.124(13) 0.016(10) -0.048(11) -0.004(10)
C153 0.138(9) 0.079(7) 0.096(8) -0.015(6) -0.007(7) 0.007(7)
C154 0.072(8) 0.074(8) 0.059(7) 0.000(7) 0.008(6) -0.004(7)
C155 0.151(10) 0.096(8) 0.128(9) 0.012(7) 0.000(8) 0.004(7)
C156 0.109(8) 0.115(9) 0.145(10) 0.021(8) -0.010(8) -0.010(7)
C157 0.141(10) 0.166(11) 0.126(9) 0.016(8) 0.049(8) 0.011(8)
C158 0.079(9) 0.077(9) 0.070(9) -0.002(8) 0.002(8) -0.009(8)
C159 0.086(9) 0.091(10) 0.079(9) -0.008(8) 0.010(7) 0.001(8)
C160 0.165(9) 0.180(9) 0.165(9) -0.004(7) 0.019(7) 0.029(7)
C161 0.139(10) 0.157(11) 0.149(11) -0.002(8) 0.012(8) 0.019(8)
C162 0.116(9) 0.120(9) 0.123(9) 0.002(7) 0.019(7) 0.018(7)
C163 0.101(6) 0.123(6) 0.100(6) -0.027(5) -0.013(5) 0.041(5)
C164 0.137(7) 0.158(7) 0.135(7) -0.006(6) 0.006(6) 0.036(6)
C165 0.157(7) 0.176(8) 0.158(7) -0.001(6) 0.020(6) 0.030(6)
C166 0.107(8) 0.130(9) 0.141(9) 0.030(8) -0.016(7) -0.013(7)
C167 0.082(12) 0.078(12) 0.064(10) -0.004(9) 0.013(9) -0.013(10)
C168 0.114(6) 0.101(6) 0.111(6) -0.009(5) -0.031(5) -0.019(5)
C169 0.134(9) 0.093(8) 0.085(7) 0.000(6) 0.000(7) -0.001(7)
C170 0.144(17) 0.097(13) 0.155(18) 0.006(12) 0.004(14) 0.000(12)
C171 0.144(7) 0.126(7) 0.136(7) -0.018(6) -0.023(6) -0.001(6)
C172 0.154(7) 0.129(7) 0.146(7) -0.015(6) -0.029(6) -0.006(6)
C173 0.140(6) 0.118(6) 0.131(6) -0.014(6) -0.033(6) 0.000(6)
C174 0.101(5) 0.102(5) 0.096(5) -0.024(5) -0.029(4) 0.026(5)
C175 0.097(6) 0.110(6) 0.103(6) -0.019(5) -0.018(5) 0.019(5)
C176 0.115(6) 0.117(6) 0.115(6) -0.018(6) -0.017(5) 0.013(5)
C177 0.078(9) 0.075(9) 0.078(9) -0.006(7) -0.001(7) 0.001(7)
C178 0.119(9) 0.120(9) 0.130(9) -0.027(8) 0.013(7) -0.008(8)
C179 0.057(9) 0.046(9) 0.054(9) 0.003(7) -0.001(7) 0.001(7)
C180 0.14(3) 0.09(2) 0.042(15) 0.001(15) -0.013(18) 0.00(2)
C181 0.075(14) 0.074(13) 0.060(12) 0.002(9) 0.012(9) 0.006(9)
C182 0.068(11) 0.070(11) 0.065(10) -0.001(8) 0.008(8) 0.005(8)
C183 0.085(13) 0.093(13) 0.084(13) 0.001(9) 0.019(9) 0.000(9)
C184 0.048(12) 0.049(12) 0.048(12) -0.004(8) 0.011(8) 0.001(8)
C185 0.142(6) 0.122(6) 0.145(7) -0.008(6) -0.027(6) -0.028(6)
C186 0.136(6) 0.111(6) 0.137(6) 0.003(6) -0.013(6) -0.025(6)
C187 0.159(6) 0.130(6) 0.168(6) -0.008(5) -0.023(5) -0.040(5)
C188 0.085(9) 0.093(10) 0.110(11) 0.007(8) -0.014(8) -0.038(8)
C189 0.066(10) 0.072(11) 0.074(11) 0.011(8) -0.001(8) -0.015(8)
C190 0.083(10) 0.079(10) 0.103(11) 0.010(8) 0.007(8) -0.004(8)
C191 0.107(11) 0.091(11) 0.100(11) 0.003(9) 0.002(9) -0.007(8)
C192 0.064(10) 0.057(10) 0.069(10) 0.006(8) -0.008(8) 0.003(8)
C193 0.114(13) 0.127(14) 0.134(14) 0.013(9) 0.016(9) -0.005(9)
C194 0.099(13) 0.082(12) 0.093(13) 0.004(9) 0.010(9) -0.009(9)
C195 0.076(17) 0.075(18) 0.061(17) -0.013(13) 0.015(14) -0.013(14)
C196 0.132(17) 0.127(17) 0.124(17) -0.002(10) -0.001(10) 0.010(10)
C197 0.063(10) 0.050(10) 0.056(10) 0.004(7) 0.005(7) -0.004(8)
C198 0.109(7) 0.107(7) 0.097(7) -0.010(6) 0.011(6) 0.000(6)
C199 0.113(7) 0.110(7) 0.102(7) -0.010(6) 0.009(6) 0.000(6)
C200 0.097(13) 0.092(13) 0.084(12) -0.004(9) -0.004(9) 0.009(9)
C201 0.16(2) 0.16(2) 0.15(2) -0.005(10) 0.005(10) 0.000(10)
C202 0.082(9) 0.078(9) 0.079(9) -0.007(7) 0.003(7) 0.002(7)
C203 0.116(12) 0.106(11) 0.111(11) -0.019(9) 0.012(9) -0.004(9)
C204 0.096(10) 0.084(10) 0.095(10) -0.011(8) 0.012(8) -0.007(8)
C205 0.092(9) 0.070(9) 0.083(9) -0.005(8) 0.008(8) 0.014(8)
C206 0.081(11) 0.070(11) 0.084(12) 0.009(9) 0.012(9) -0.009(8)
C207 0.096(13) 0.093(13) 0.097(13) -0.009(9) 0.016(9) -0.001(9)
C208 0.092(12) 0.074(12) 0.083(12) -0.012(9) 0.006(9) -0.006(9)
C209 0.078(11) 0.073(11) 0.077(11) 0.002(8) 0.020(8) 0.002(8)
C210 0.067(11) 0.068(11) 0.070(11) 0.000(9) 0.002(9) 0.003(8)

loop_
_atom_type_symbol
_atom_type_description
_atom_type_scat_dispersion_real
_atom_type_scat_dispersion_imag
_atom_type_scat_source
C C 0.0181 0.0091 'International Tables Vol C Tables 4.2.6.8 and 6.1.1.4'
H H 0.0000 0.0000 'International Tables Vol C Tables 4.2.6.8 and 6.1.1.4'
Ag Ag 0.1306 4.2820 'International Tables Vol C Tables 4.2.6.8 and 6.1.1.4'
F F 0.0727 0.0534 'International Tables Vol C Tables 4.2.6.8 and 6.1.1.4'
P P 0.2955 0.4335 'International Tables Vol C Tables 4.2.6.8 and 6.1.1.4'
S S 0.3331 0.5567 'International Tables Vol C Tables 4.2.6.8 and 6.1.1.4'

loop_
_geom_angle_atom_site_label_1
_geom_angle_atom_site_label_2
_geom_angle_atom_site_label_3
_geom_angle
_geom_angle_site_symmetry_1
_geom_angle_site_symmetry_3
_geom_angle_publ_flag
Ag14 Ag0A Ag30 71.2(4) . . ?
Ag15 Ag0A Ag14 120.4(4) 3_666 . ?
Ag15 Ag0A Ag30 61.1(3) 3_666 . ?
Ag31 Ag0A Ag14 87.4(3) . . ?
Ag31 Ag0A Ag30 117.9(4) . . ?
S17 Ag0A Ag14 61.2(3) . . ?
S17 Ag0A Ag15 60.1(3) . 3_666 ?
S17 Ag0A Ag30 45.2(3) . . ?
S17 Ag0A Ag31 73.1(3) . . ?
S17 Ag0A S21 127.6(7) . . ?
S21 Ag0A Ag14 111.7(4) . . ?
S21 Ag0A Ag15 95.9(4) . 3_666 ?
S21 Ag0A Ag30 82.5(4) . . ?
S21 Ag0A Ag31 156.4(6) . . ?
S22 Ag0A Ag14 110.1(5) 3_666 . ?
S22 Ag0A Ag15 103.4(5) 3_666 3_666 ?
S22 Ag0A Ag30 158.9(5) 3_666 . ?
S22 Ag0A Ag31 42.8(3) 3_666 . ?
S22 Ag0A S17 115.7(5) 3_666 . ?
S22 Ag0A S21 114.9(5) 3_666 . ?
S1 Ag1 Ag23 78.54(5) 3_666 . ?
S1 Ag1 S3 114.36(8) 3_666 . ?
S3 Ag1 Ag23 48.18(6) . . ?
S13 Ag1 Ag23 74.34(7) . . ?
S13 Ag1 S1 105.26(8) . 3_666 ?
S13 Ag1 S3 95.19(8) . . ?
P2 Ag1 Ag23 148.11(7) . . ?
P2 Ag1 S1 115.04(8) . 3_666 ?
P2 Ag1 S3 101.15(8) . . ?
P2 Ag1 S13 124.22(10) . . ?
Ag11 Ag1A Ag14 93.4(5) . . ?
Ag11 Ag1A Ag30 117.2(3) . . ?
Ag14 Ag1A Ag30 69.5(3) . . ?
S16 Ag1A Ag11 65.82(18) . . ?
S16 Ag1A Ag14 159.2(5) . . ?
S16 Ag1A Ag30 120.4(5) . . ?
S18 Ag1A Ag11 152.8(8) . . ?
S18 Ag1A Ag14 61.6(4) . . ?
S18 Ag1A Ag30 66.4(2) . . ?
S18 Ag1A S16 138.2(7) . . ?
Ag10 Ag2 Ag3 65.54(3) . . ?
Ag21 Ag2 Ag3 126.68(4) . . ?
Ag21 Ag2 Ag10 80.65(4) . . ?
Ag21 Ag2 Ag29 55.83(6) . . ?
Ag29 Ag2 Ag3 125.60(6) . . ?
Ag29 Ag2 Ag10 61.71(6) . . ?
S1 Ag2 Ag3 49.24(5) . . ?
S1 Ag2 Ag10 105.80(6) . . ?
S1 Ag2 Ag21 165.57(6) . . ?
S1 Ag2 Ag29 138.60(7) . . ?
S1 Ag2 S4 111.86(8) . . ?
S1 Ag2 S14 117.63(8) . . ?
S1 Ag2 S15 101.87(9) . . ?
S4 Ag2 Ag3 159.49(6) . . ?
S4 Ag2 Ag10 134.37(6) . . ?
S4 Ag2 Ag21 69.19(6) . . ?
S4 Ag2 Ag29 73.01(8) . . ?
S14 Ag2 Ag3 82.11(7) . . ?
S14 Ag2 Ag10 78.19(7) . . ?
S14 Ag2 Ag21 50.22(6) . . ?
S14 Ag2 Ag29 99.08(8) . . ?
S14 Ag2 S4 104.94(9) . . ?
S14 Ag2 S15 130.35(10) . . ?
S15 Ag2 Ag3 105.20(6) . . ?
S15 Ag2 Ag10 62.27(7) . . ?
S15 Ag2 Ag21 92.55(8) . . ?
S15 Ag2 Ag29 36.73(9) . . ?
S15 Ag2 S4 85.13(8) . . ?
S1 Ag3 Ag2 51.58(5) . . ?
S1 Ag3 S2 99.46(7) . . ?
S2 Ag3 Ag2 85.64(6) . . ?
P3 Ag3 Ag2 132.83(7) . . ?
P3 Ag3 S1 138.33(8) . . ?
P3 Ag3 S2 121.38(9) . . ?
S9 Ag4 Ag21 74.05(6) . . ?
S9 Ag4 S14 115.29(9) . . ?
S9 Ag4 S19 99.07(9) . . ?
S14 Ag4 Ag21 46.49(6) . . ?
S19 Ag4 Ag21 77.71(8) . . ?
S19 Ag4 S14 91.84(9) . . ?
P4 Ag4 Ag21 148.87(8) . . ?
P4 Ag4 S9 121.82(9) . . ?
P4 Ag4 S14 104.64(9) . . ?
P4 Ag4 S19 120.77(11) . . ?
S12 Ag5 Ag18 49.50(16) . . ?
S12 Ag5 Ag30 80.91(18) . . ?
S12 Ag5 S20 111.73(10) . . ?
S18 Ag5 Ag18 56.64(16) . . ?
S18 Ag5 Ag30 64.0(2) . . ?
S18 Ag5 S12 105.03(9) . . ?
S18 Ag5 S20 90.02(11) . . ?
S20 Ag5 Ag18 99.70(17) . . ?
S20 Ag5 Ag30 47.15(13) . . ?
P6 Ag5 Ag18 151.7(2) . . ?
P6 Ag5 Ag30 155.38(16) . . ?
P6 Ag5 S12 117.81(10) . . ?
P6 Ag5 S18 120.35(11) . . ?
P6 Ag5 S20 108.54(12) . . ?
S3 Ag6 Ag34 70.90(6) . . ?
S6 Ag6 Ag34 80.40(7) . . ?
S6 Ag6 S3 104.05(8) . . ?
S6 Ag6 S12 94.69(9) . . ?
S12 Ag6 Ag34 48.00(7) . . ?
S12 Ag6 S3 111.35(9) . . ?
P1 Ag6 Ag34 158.80(7) . . ?
P1 Ag6 S3 113.58(8) . . ?
P1 Ag6 S6 116.64(10) . . ?
P1 Ag6 S12 114.70(9) . . ?
S7 Ag7 Ag24 120.06(8) . 3_666 ?
S7 Ag7 Ag28 56.90(9) . 3_666 ?
S7 Ag7 Ag29 132.80(9) . 3_666 ?
S7 Ag7 S19 105.70(9) . 3_666 ?
S7 Ag7 S21 86.54(9) . 3_666 ?
S11 Ag7 Ag24 74.75(7) . 3_666 ?
S11 Ag7 Ag28 166.93(10) . 3_666 ?
S11 Ag7 Ag29 81.33(9) . 3_666 ?
S11 Ag7 S7 135.52(9) . . ?
S11 Ag7 S19 103.22(9) . 3_666 ?
S11 Ag7 S21 124.84(9) . 3_666 ?
S19 Ag7 Ag24 115.20(8) 3_666 3_666 ?
S19 Ag7 Ag28 72.77(10) 3_666 3_666 ?
S19 Ag7 Ag29 87.04(9) 3_666 3_666 ?
S21 Ag7 Ag24 50.91(7) 3_666 3_666 ?
S21 Ag7 Ag28 44.57(9) 3_666 3_666 ?
S21 Ag7 Ag29 46.90(8) 3_666 3_666 ?
S21 Ag7 S19 93.10(10) 3_666 3_666 ?
Ag26 Ag8 Ag31 70.10(12) . 3_666 ?
Ag32 Ag8 Ag26 30.06(11) . . ?
Ag32 Ag8 Ag31 52.44(17) . 3_666 ?
S8 Ag8 Ag26 71.98(7) 3_666 . ?
S8 Ag8 Ag31 140.79(13) 3_666 3_666 ?
S8 Ag8 Ag31 68.46(14) 3_666 . ?
S8 Ag8 Ag32 89.04(14) 3_666 . ?
S8 Ag8 S10 101.80(8) 3_666 3_666 ?
S10 Ag8 Ag26 127.69(8) 3_666 . ?
S10 Ag8 Ag31 108.94(13) 3_666 3_666 ?
S10 Ag8 Ag31 106.55(12) 3_666 . ?
S10 Ag8 Ag32 149.51(13) 3_666 . ?
S11 Ag8 Ag26 118.51(7) 3_666 . ?
S11 Ag8 Ag31 139.77(12) 3_666 . ?
S11 Ag8 Ag31 73.31(13) 3_666 3_666 ?
S11 Ag8 Ag32 88.76(12) 3_666 . ?
S11 Ag8 S8 118.12(9) 3_666 3_666 ?
S11 Ag8 S10 110.11(8) 3_666 3_666 ?
S11 Ag8 S22 107.29(14) 3_666 . ?
S22 Ag8 Ag26 24.90(12) 3_666 . ?
S22 Ag8 Ag26 44.65(11) . . ?
S22 Ag8 Ag31 34.93(16) . 3_666 ?
S22 Ag8 Ag31 46.60(17) . . ?
S22 Ag8 Ag31 35.77(17) 3_666 . ?
S22 Ag8 Ag31 45.85(16) 3_666 3_666 ?
S22 Ag8 Ag32 26.91(16) 3_666 . ?
S22 Ag8 Ag32 46.02(16) . . ?
S22 Ag8 S8 114.35(13) . 3_666 ?
S22 Ag8 S8 96.86(13) 3_666 3_666 ?
S22 Ag8 S10 122.66(14) 3_666 3_666 ?
S22 Ag8 S10 104.15(12) . 3_666 ?
S22 Ag8 S11 107.34(14) 3_666 3_666 ?
S22 Ag8 S22 22.0(2) 3_666 . ?
Ag25 Ag9 Ag23 50.99(6) 3_666 3_666 ?
Ag31 Ag9 Ag29 50.41(13) 3_666 . ?
S4 Ag9 Ag23 115.19(7) . 3_666 ?
S4 Ag9 Ag25 133.41(8) . 3_666 ?
S4 Ag9 Ag29 73.41(8) . . ?
S4 Ag9 Ag31 122.48(14) . 3_666 ?
S4 Ag9 S13 102.35(8) . 3_666 ?
S4 Ag9 S15 89.40(8) . . ?
S8 Ag9 Ag23 109.57(7) . 3_666 ?
S8 Ag9 Ag25 76.60(7) . 3_666 ?
S8 Ag9 Ag29 116.59(9) . . ?
S8 Ag9 Ag31 73.38(14) . 3_666 ?
S8 Ag9 S4 135.24(9) . . ?
S8 Ag9 S13 95.15(8) . 3_666 ?
S8 Ag9 S15 124.53(8) . . ?
S13 Ag9 Ag23 67.04(6) 3_666 3_666 ?
S13 Ag9 Ag25 107.66(9) 3_666 3_666 ?
S13 Ag9 Ag29 139.35(9) 3_666 . ?
S13 Ag9 Ag31 126.90(14) 3_666 3_666 ?
S15 Ag9 Ag23 43.79(7) . 3_666 ?
S15 Ag9 Ag25 48.42(6) . 3_666 ?
S15 Ag9 Ag29 34.75(9) . . ?
S15 Ag9 Ag31 52.59(13) . 3_666 ?
S15 Ag9 S13 106.58(10) . 3_666 ?
Ag2 Ag10 Ag29 58.74(6) . . ?
Ag13 Ag10 Ag2 98.10(4) 3_666 . ?
Ag13 Ag10 Ag29 74.36(6) 3_666 . ?
S2 Ag10 Ag2 89.65(6) . . ?
S2 Ag10 Ag13 61.92(6) . 3_666 ?
S2 Ag10 Ag29 121.27(9) . . ?
S19 Ag10 Ag2 112.10(8) . . ?
S19 Ag10 Ag13 129.42(8) . 3_666 ?
S19 Ag10 Ag29 87.52(10) . . ?
S19 Ag10 S2 150.71(11) . . ?
Ag1A Ag11 Ag21 97.5(3) . . ?
Ag1A Ag11 Ag29 120.44(18) . . ?
Ag21 Ag11 Ag17 85.96(7) . . ?
Ag21 Ag11 Ag24 84.16(4) . . ?
Ag24 Ag11 Ag17 110.53(5) . . ?
Ag29 Ag11 Ag21 58.82(7) . . ?
S4 Ag11 Ag1A 149.2(3) . . ?
S4 Ag11 Ag17 140.54(8) . . ?
S4 Ag11 Ag21 74.07(6) . . ?
S4 Ag11 Ag24 101.06(7) . . ?
S4 Ag11 Ag29 81.13(9) . . ?
S4 Ag11 S21 118.20(9) . . ?
S10 Ag11 Ag1A 67.0(4) . . ?
S10 Ag11 Ag17 79.12(9) . . ?
S10 Ag11 Ag21 161.04(8) . . ?
S10 Ag11 Ag24 90.13(7) . . ?
S10 Ag11 Ag29 118.43(9) . . ?
S10 Ag11 S4 124.85(9) . . ?
S10 Ag11 S21 110.89(10) . . ?
S21 Ag11 Ag1A 73.8(2) . . ?
S21 Ag11 Ag17 69.20(7) . . ?
S21 Ag11 Ag21 52.06(7) . . ?
S21 Ag11 Ag24 51.51(6) . . ?
S21 Ag11 Ag29 47.94(9) . . ?
Ag15 Ag12 Ag23 107.33(4) 3_666 . ?
S6 Ag12 Ag15 74.15(7) . 3_666 ?
S6 Ag12 Ag23 117.40(8) . . ?
S6 Ag12 Ag33 90.53(17) . . ?
S13 Ag12 Ag15 136.96(8) . 3_666 ?
S13 Ag12 Ag23 71.77(8) . . ?
S13 Ag12 Ag33 100.71(16) . . ?
S13 Ag12 S6 146.18(11) . . ?
Ag10 Ag13 Ag25 111.07(5) 3_666 . ?
Ag10 Ag13 Ag33 127.18(11) 3_666 . ?
Ag23 Ag13 Ag10 97.91(4) . 3_666 ?
Ag23 Ag13 Ag25 56.78(6) . . ?
S2 Ag13 Ag10 50.19(6) 3_666 3_666 ?
S2 Ag13 Ag23 79.96(6) 3_666 . ?
S2 Ag13 Ag25 131.57(7) 3_666 . ?
S2 Ag13 Ag33 103.79(11) 3_666 . ?
S5 Ag13 Ag10 160.61(8) . 3_666 ?
S5 Ag13 Ag23 87.39(7) . . ?
S5 Ag13 Ag25 87.48(8) . . ?
S5 Ag13 Ag33 61.62(13) . . ?
S5 Ag13 S2 113.27(9) . 3_666 ?
S5 Ag13 S11 107.76(8) . . ?
S5 Ag13 S15 129.81(10) . 3_666 ?
S11 Ag13 Ag10 80.76(6) . 3_666 ?
S11 Ag13 Ag23 137.69(7) . . ?
S11 Ag13 Ag25 83.98(9) . . ?
S11 Ag13 Ag33 127.86(11) . . ?
S11 Ag13 S2 124.93(8) . 3_666 ?
S11 Ag13 S15 93.79(9) . 3_666 ?
S15 Ag13 Ag10 65.00(7) 3_666 3_666 ?
S15 Ag13 Ag23 49.95(8) 3_666 . ?
S15 Ag13 Ag25 49.54(6) 3_666 . ?
S15 Ag13 Ag33 69.27(13) 3_666 . ?
S15 Ag13 S2 87.11(7) 3_666 3_666 ?
Ag1A Ag14 Ag0A 73.7(3) . . ?
Ag18 Ag14 Ag20 87.8(2) . . ?
Ag18 Ag14 Ag26 97.7(2) . . ?
Ag18 Ag14 Ag34 7.5(2) . . ?
Ag18 Ag14 S17 54.7(2) . . ?
Ag18 Ag14 S18 62.3(2) . . ?
Ag20 Ag14 Ag26 51.33(5) . . ?
Ag20 Ag14 Ag34 86.20(5) . . ?
Ag34 Ag14 Ag26 90.94(5) . . ?
S5 Ag14 Ag0A 122.46(19) . . ?
S5 Ag14 Ag1A 146.3(2) . . ?
S5 Ag14 Ag18 54.0(2) . . ?
S5 Ag14 Ag20 130.27(7) . . ?
S5 Ag14 Ag26 98.76(7) . . ?
S5 Ag14 Ag34 51.58(7) . . ?
S5 Ag14 S17 83.14(8) . . ?
S5 Ag14 S18 102.99(9) . . ?
S10 Ag14 Ag0A 75.7(2) . . ?
S10 Ag14 Ag1A 63.7(2) . . ?
S10 Ag14 Ag18 160.6(3) . . ?
S10 Ag14 Ag20 79.70(7) . . ?
S10 Ag14 Ag26 86.15(7) . . ?
S10 Ag14 Ag34 164.00(9) . . ?
S10 Ag14 S5 144.42(10) . . ?
S10 Ag14 S17 121.76(9) . . ?
S10 Ag14 S18 100.66(8) . . ?
S17 Ag14 Ag0A 46.1(2) . . ?
S17 Ag14 Ag1A 93.24(18) . . ?
S17 Ag14 Ag20 47.24(6) . . ?
S17 Ag14 Ag26 44.99(6) . . ?
S17 Ag14 Ag34 49.20(6) . . ?
S18 Ag14 Ag0A 104.4(3) . . ?
S18 Ag14 Ag1A 43.6(2) . . ?
S18 Ag14 Ag20 80.27(8) . . ?
S18 Ag14 Ag26 129.31(9) . . ?
S18 Ag14 Ag34 69.25(7) . . ?
S18 Ag14 S17 93.05(9) . . ?
Ag12 Ag15 Ag30 94.35(19) 3_666 3_666 ?
Ag20 Ag15 Ag12 120.85(5) 3_666 3_666 ?
Ag20 Ag15 Ag22 60.13(6) 3_666 3_666 ?
Ag20 Ag15 Ag30 43.0(3) 3_666 3_666 ?
Ag22 Ag15 Ag12 85.40(5) 3_666 3_666 ?
Ag22 Ag15 Ag30 17.4(2) 3_666 3_666 ?
S7 Ag15 Ag0A 99.9(2) . 3_666 ?
S7 Ag15 Ag12 137.62(8) . 3_666 ?
S7 Ag15 Ag20 82.70(7) . 3_666 ?
S7 Ag15 Ag22 76.91(7) . 3_666 ?
S7 Ag15 Ag30 79.93(14) . 3_666 ?
S7 Ag15 S8 128.92(9) . . ?
S7 Ag15 S17 123.93(9) . 3_666 ?
S8 Ag15 Ag0A 101.5(3) . 3_666 ?
S8 Ag15 Ag12 67.30(6) . 3_666 ?
S8 Ag15 Ag20 127.05(8) . 3_666 ?
S8 Ag15 Ag22 151.51(8) . 3_666 ?
S8 Ag15 Ag30 150.93(15) . 3_666 ?
S8 Ag15 S17 105.23(9) . 3_666 ?
S17 Ag15 Ag0A 50.1(2) 3_666 3_666 ?
S17 Ag15 Ag12 71.41(7) 3_666 3_666 ?
S17 Ag15 Ag20 49.63(7) 3_666 3_666 ?
S17 Ag15 Ag22 55.89(7) 3_666 3_666 ?
S17 Ag15 Ag30 46.02(16) 3_666 3_666 ?
Ag19 Ag16 Ag17 67.99(6) . . ?
Ag19 Ag16 Ag22 129.65(5) . . ?
Ag20 Ag16 Ag17 57.59(6) . . ?
Ag20 Ag16 Ag19 124.22(4) . . ?
Ag20 Ag16 Ag22 56.16(4) . . ?
Ag22 Ag16 Ag17 82.50(7) . . ?
S7 Ag16 Ag17 133.50(8) 3_666 . ?
S7 Ag16 Ag19 157.06(7) 3_666 . ?
S7 Ag16 Ag20 75.96(6) 3_666 . ?
S7 Ag16 Ag22 68.91(7) 3_666 . ?
S9 Ag16 Ag17 108.81(8) . . ?
S9 Ag16 Ag19 47.13(7) . . ?
S9 Ag16 Ag20 144.29(7) . . ?
S9 Ag16 Ag22 159.54(8) . . ?
S9 Ag16 S7 110.42(9) . 3_666 ?
S9 Ag16 S21 98.42(9) . . ?
S20 Ag16 Ag17 74.36(10) . . ?
S20 Ag16 Ag19 83.42(7) . . ?
S20 Ag16 Ag20 92.72(8) . . ?
S20 Ag16 Ag22 48.81(6) . . ?
S20 Ag16 S7 108.27(10) . 3_666 ?
S20 Ag16 S9 116.50(9) . . ?
S20 Ag16 S21 134.82(11) . . ?
S21 Ag16 Ag17 67.49(7) . . ?
S21 Ag16 Ag19 103.10(6) . . ?
S21 Ag16 Ag20 46.41(7) . . ?
S21 Ag16 Ag22 101.71(8) . . ?
S21 Ag16 S7 82.90(8) . 3_666 ?
Ag11 Ag17 Ag16 95.98(5) . . ?
Ag20 Ag17 Ag11 69.27(5) . . ?
Ag20 Ag17 Ag16 58.88(4) . . ?
S16 Ag17 Ag11 67.04(7) . . ?
S16 Ag17 Ag16 83.39(10) . . ?
S16 Ag17 Ag20 117.16(8) . . ?
S16 Ag17 S18 156.29(11) . . ?
S18 Ag17 Ag11 124.79(14) . . ?
S18 Ag17 Ag16 112.95(9) . . ?
S18 Ag17 Ag20 86.46(9) . . ?
Ag14 Ag18 Ag5 106.2(3) . . ?
Ag14 Ag18 Ag22 94.2(3) . . ?
Ag14 Ag18 S18 59.2(2) . . ?
Ag22 Ag18 Ag5 63.1(2) . . ?
Ag34 Ag18 Ag5 110.6(11) . . ?
Ag34 Ag18 Ag14 136.4(11) . . ?
Ag34 Ag18 Ag22 82.6(11) . . ?
Ag34 Ag18 S5 100.7(13) . . ?
Ag34 Ag18 S12 65.5(9) . . ?
Ag34 Ag18 S17 81.7(9) . . ?
Ag34 Ag18 S18 156.6(13) . . ?
S5 Ag18 Ag5 143.9(4) . . ?
S5 Ag18 Ag14 56.69(19) . . ?
S5 Ag18 Ag22 141.0(3) . . ?
S5 Ag18 S12 140.4(4) . . ?
S5 Ag18 S17 90.3(3) . . ?
S5 Ag18 S18 102.6(3) . . ?
S12 Ag18 Ag5 49.54(19) . . ?
S12 Ag18 Ag14 155.7(5) . . ?
S12 Ag18 Ag22 76.5(3) . . ?
S12 Ag18 S17 121.6(4) . . ?
S12 Ag18 S18 96.6(4) . . ?
S17 Ag18 Ag5 111.0(4) . . ?
S17 Ag18 Ag14 63.6(2) . . ?
S17 Ag18 Ag22 51.40(19) . . ?
S17 Ag18 S18 96.6(3) . . ?
S18 Ag18 Ag5 48.06(18) . . ?
S18 Ag18 Ag22 78.4(3) . . ?
S9 Ag19 Ag16 55.02(7) . . ?
S9 Ag19 S16 102.74(9) . . ?
S9 Ag19 P5 142.25(12) . . ?
S16 Ag19 Ag16 81.36(7) . . ?
P5 Ag19 Ag16 136.46(10) . . ?
P5 Ag19 S16 114.12(10) . . ?
Ag14 Ag20 Ag16 134.15(5) . . ?
Ag14 Ag20 Ag24 106.48(5) . . ?
Ag15 Ag20 Ag14 119.52(4) 3_666 . ?
Ag15 Ag20 Ag16 88.00(4) 3_666 . ?
Ag15 Ag20 Ag17 146.27(7) 3_666 . ?
Ag15 Ag20 Ag22 60.02(5) 3_666 . ?
Ag15 Ag20 Ag24 94.75(4) 3_666 . ?
Ag16 Ag20 Ag24 106.76(4) . . ?
Ag17 Ag20 Ag14 75.93(7) . . ?
Ag17 Ag20 Ag16 63.53(7) . . ?
Ag17 Ag20 Ag24 109.95(5) . . ?
Ag22 Ag20 Ag14 96.83(5) . . ?
Ag22 Ag20 Ag16 64.15(4) . . ?
Ag22 Ag20 Ag17 89.93(6) . . ?
Ag22 Ag20 Ag24 152.25(7) . . ?
Ag26 Ag20 Ag14 69.61(6) . . ?
Ag26 Ag20 Ag15 68.97(6) . 3_666 ?
Ag26 Ag20 Ag16 154.55(7) . . ?
Ag26 Ag20 Ag17 141.73(9) . . ?
Ag26 Ag20 Ag22 109.89(6) . . ?
Ag26 Ag20 Ag24 66.23(6) . . ?
Ag32 Ag20 Ag14 93.08(18) . . ?
Ag32 Ag20 Ag15 79.75(18) . 3_666 ?
Ag32 Ag20 Ag16 129.63(17) . . ?
Ag32 Ag20 Ag17 131.90(18) . . ?
Ag32 Ag20 Ag22 138.15(18) . . ?
Ag32 Ag20 Ag24 28.43(16) . . ?
Ag32 Ag20 Ag26 38.05(17) . . ?
Ag32 Ag20 S17 92.28(18) . . ?
Ag32 Ag20 S21 78.96(18) . . ?
S17 Ag20 Ag14 62.13(8) . . ?
S17 Ag20 Ag15 58.35(8) . 3_666 ?
S17 Ag20 Ag16 121.87(9) . . ?
S17 Ag20 Ag17 120.57(9) . . ?
S17 Ag20 Ag22 58.13(7) . . ?
S17 Ag20 Ag24 120.68(8) . . ?
S17 Ag20 Ag26 55.11(8) . . ?
S21 Ag20 Ag14 131.98(9) . . ?
S21 Ag20 Ag15 105.64(8) . 3_666 ?
S21 Ag20 Ag16 57.65(8) . . ?
S21 Ag20 Ag17 75.24(8) . . ?
S21 Ag20 Ag22 120.57(9) . . ?
S21 Ag20 Ag24 51.34(7) . . ?
S21 Ag20 Ag26 116.97(9) . . ?
S21 Ag20 S17 163.22(11) . . ?
Ag2 Ag21 Ag4 100.41(4) . . ?
Ag2 Ag21 Ag28 141.22(9) . . ?
Ag11 Ag21 Ag2 90.64(4) . . ?
Ag11 Ag21 Ag4 163.62(4) . . ?
Ag11 Ag21 Ag28 95.65(7) . . ?
Ag28 Ag21 Ag4 68.19(7) . . ?
Ag29 Ag21 Ag2 63.72(7) . . ?
Ag29 Ag21 Ag4 114.76(8) . . ?
Ag29 Ag21 Ag11 59.59(7) . . ?
Ag29 Ag21 Ag28 86.86(9) . . ?
S14 Ag21 Ag2 55.03(6) . . ?
S14 Ag21 Ag4 54.46(7) . . ?
S14 Ag21 Ag11 141.08(8) . . ?
S14 Ag21 Ag28 122.30(10) . . ?
S14 Ag21 Ag29 110.11(10) . . ?
S14 Ag21 S16 125.52(10) . . ?
S14 Ag21 S21 147.60(12) . . ?
S16 Ag21 Ag2 137.01(8) . . ?
S16 Ag21 Ag4 111.79(7) . . ?
S16 Ag21 Ag11 65.57(7) . . ?
S16 Ag21 Ag28 79.13(10) . . ?
S16 Ag21 Ag29 121.37(10) . . ?
S21 Ag21 Ag2 113.04(7) . . ?
S21 Ag21 Ag4 106.85(8) . . ?
S21 Ag21 Ag11 57.29(8) . . ?
S21 Ag21 Ag28 44.82(9) . . ?
S21 Ag21 Ag29 49.33(9) . . ?
S21 Ag21 S16 84.62(9) . . ?
Ag15 Ag22 Ag16 85.51(4) 3_666 . ?
Ag15 Ag22 Ag18 105.36(18) 3_666 . ?
Ag15 Ag22 Ag20 59.84(4) 3_666 . ?
Ag15 Ag22 Ag34 102.27(5) 3_666 . ?
Ag16 Ag22 Ag18 126.08(19) . . ?
Ag16 Ag22 Ag34 136.75(10) . . ?
Ag20 Ag22 Ag16 59.69(4) . . ?
Ag20 Ag22 Ag18 80.39(16) . . ?
Ag20 Ag22 Ag34 87.39(7) . . ?
Ag34 Ag22 Ag18 10.84(16) . . ?
S6 Ag22 Ag15 74.97(8) . 3_666 ?
S6 Ag22 Ag16 143.41(11) . . ?
S6 Ag22 Ag18 89.29(19) . . ?
S6 Ag22 Ag20 128.29(7) . . ?
S6 Ag22 Ag34 78.45(7) . . ?
S6 Ag22 S17 85.51(10) . . ?
S17 Ag22 Ag15 55.99(7) . 3_666 ?
S17 Ag22 Ag16 108.93(9) . . ?
S17 Ag22 Ag18 50.24(18) . . ?
S17 Ag22 Ag20 49.55(8) . . ?
S17 Ag22 Ag34 50.21(7) . . ?
S20 Ag22 Ag15 136.41(8) . 3_666 ?
S20 Ag22 Ag16 51.70(7) . . ?
S20 Ag22 Ag18 106.9(2) . . ?
S20 Ag22 Ag20 97.83(10) . . ?
S20 Ag22 Ag34 114.34(12) . . ?
S20 Ag22 S6 133.38(13) . . ?
S20 Ag22 S17 138.29(17) . . ?
Ag1 Ag23 Ag9 88.35(3) . 3_666 ?
Ag1 Ag23 Ag12 75.85(3) . . ?
Ag12 Ag23 Ag9 60.60(3) . 3_666 ?
Ag13 Ag23 Ag1 147.73(6) . . ?
Ag13 Ag23 Ag9 107.71(4) . 3_666 ?
Ag13 Ag23 Ag12 136.40(5) . . ?
Ag25 Ag23 Ag1 144.71(6) . . ?
Ag25 Ag23 Ag9 59.36(5) . 3_666 ?
Ag25 Ag23 Ag12 75.80(6) . . ?
Ag25 Ag23 Ag13 63.90(5) . . ?
S3 Ag23 Ag1 56.90(6) . . ?
S3 Ag23 Ag9 127.87(8) . 3_666 ?
S3 Ag23 Ag12 72.98(7) . . ?
S3 Ag23 Ag13 122.45(7) . . ?
S3 Ag23 Ag25 131.21(9) . . ?
S15 Ag23 Ag1 117.59(7) 3_666 . ?
S15 Ag23 Ag9 51.62(7) 3_666 3_666 ?
S15 Ag23 Ag12 109.02(8) 3_666 . ?
S15 Ag23 Ag13 60.31(7) 3_666 . ?
S15 Ag23 Ag25 54.62(7) 3_666 . ?
S15 Ag23 S3 173.91(10) 3_666 . ?
Ag7 Ag24 Ag20 73.27(4) 3_666 . ?
Ag7 Ag24 Ag26 95.92(6) 3_666 . ?
Ag11 Ag24 Ag7 109.96(4) . 3_666 ?
Ag11 Ag24 Ag20 67.93(4) . . ?
Ag11 Ag24 Ag26 100.93(6) . . ?
Ag20 Ag24 Ag26 50.53(5) . . ?
Ag25 Ag24 Ag7 117.69(6) 3_666 3_666 ?
Ag25 Ag24 Ag11 120.62(7) 3_666 . ?
Ag25 Ag24 Ag20 157.25(7) 3_666 . ?
Ag25 Ag24 Ag26 106.98(7) 3_666 . ?
Ag32 Ag24 Ag7 85.1(2) . 3_666 ?
Ag32 Ag24 Ag11 92.7(2) . . ?
Ag32 Ag24 Ag20 34.3(2) . . ?
Ag32 Ag24 Ag25 123.5(2) . 3_666 ?
Ag32 Ag24 Ag26 16.8(2) . . ?
Ag32 Ag24 S15 175.5(2) . . ?
Ag32 Ag24 S21 78.9(2) . . ?
Ag32 Ag24 S22 40.2(2) . 3_666 ?
Ag32 Ag24 S22 62.3(2) . . ?
S15 Ag24 Ag7 95.59(8) . 3_666 ?
S15 Ag24 Ag11 91.26(7) . . ?
S15 Ag24 Ag20 150.05(7) . . ?
S15 Ag24 Ag25 52.28(8) . 3_666 ?
S15 Ag24 Ag26 159.24(8) . . ?
S21 Ag24 Ag7 55.69(7) . 3_666 ?
S21 Ag24 Ag11 55.29(7) . . ?
S21 Ag24 Ag20 45.48(8) . . ?
S21 Ag24 Ag25 157.26(11) . 3_666 ?
S21 Ag24 Ag26 95.60(9) . . ?
S21 Ag24 S15 105.15(10) . . ?
S21 Ag24 S22 141.19(15) . . ?
S22 Ag24 Ag7 104.72(15) 3_666 3_666 ?
S22 Ag24 Ag7 116.50(13) . 3_666 ?
S22 Ag24 Ag11 123.43(12) . . ?
S22 Ag24 Ag11 116.98(13) 3_666 . ?
S22 Ag24 Ag20 96.08(12) . . ?
S22 Ag24 Ag20 74.33(13) 3_666 . ?
S22 Ag24 Ag25 83.35(13) 3_666 3_666 ?
S22 Ag24 Ag25 61.34(12) . 3_666 ?
S22 Ag24 Ag26 23.85(12) 3_666 . ?
S22 Ag24 Ag26 45.64(12) . . ?
S22 Ag24 S15 135.58(14) 3_666 . ?
S22 Ag24 S15 113.61(13) . . ?
S22 Ag24 S21 119.00(15) 3_666 . ?
S22 Ag24 S22 22.3(2) 3_666 . ?
Ag9 Ag25 Ag32 116.19(13) 3_666 . ?
Ag13 Ag25 Ag9 111.95(6) . 3_666 ?
Ag13 Ag25 Ag32 127.86(13) . . ?
Ag23 Ag25 Ag9 69.64(6) . 3_666 ?
Ag23 Ag25 Ag13 59.32(5) . . ?
Ag23 Ag25 Ag32 159.06(16) . . ?
Ag24 Ag25 Ag9 72.45(6) 3_666 3_666 ?
Ag24 Ag25 Ag13 91.33(7) 3_666 . ?
Ag24 Ag25 Ag23 115.48(7) 3_666 . ?
Ag24 Ag25 Ag32 85.06(15) 3_666 . ?
Ag26 Ag25 Ag9 117.51(14) . 3_666 ?
Ag26 Ag25 Ag13 123.74(15) . . ?
Ag26 Ag25 Ag23 164.67(16) . . ?
Ag26 Ag25 Ag24 79.84(15) . 3_666 ?
Ag26 Ag25 Ag32 6.45(16) . . ?
Ag26 Ag25 S15 142.2(2) . 3_666 ?
Ag26 Ag25 S17 73.51(12) . . ?
Ag26 Ag25 S22 23.33(14) . 3_666 ?
S15 Ag25 Ag9 56.14(7) 3_666 3_666 ?
S15 Ag25 Ag13 57.82(7) 3_666 . ?
S15 Ag25 Ag23 53.05(9) 3_666 . ?
S15 Ag25 Ag24 62.58(10) 3_666 3_666 ?
S15 Ag25 Ag32 147.64(19) 3_666 . ?
S15 Ag25 S22 119.52(17) 3_666 3_666 ?
S17 Ag25 Ag9 117.32(12) . 3_666 ?
S17 Ag25 Ag13 106.07(11) . . ?
S17 Ag25 Ag23 91.18(12) . . ?
S17 Ag25 Ag24 153.14(13) . 3_666 ?
S17 Ag25 Ag32 68.12(15) . . ?
S17 Ag25 S15 144.21(17) . 3_666 ?
S17 Ag25 S22 96.20(14) . 3_666 ?
S22 Ag25 Ag9 102.45(13) 3_666 3_666 ?
S22 Ag25 Ag13 122.67(15) 3_666 . ?
S22 Ag25 Ag23 171.13(13) 3_666 . ?
S22 Ag25 Ag24 56.95(12) 3_666 3_666 ?
S22 Ag25 Ag32 28.13(16) 3_666 . ?
Ag14 Ag26 Ag8 161.77(8) . . ?
Ag20 Ag26 Ag8 105.11(8) . . ?
Ag20 Ag26 Ag14 59.06(5) . . ?
Ag20 Ag26 Ag24 63.24(5) . . ?
Ag24 Ag26 Ag8 64.47(5) . . ?
Ag24 Ag26 Ag14 98.47(6) . . ?
Ag25 Ag26 Ag8 108.16(13) . . ?
Ag25 Ag26 Ag14 89.23(12) . . ?
Ag25 Ag26 Ag20 123.74(14) . . ?
Ag25 Ag26 Ag24 171.85(14) . . ?
Ag25 Ag26 S17 69.95(14) . . ?
Ag25 Ag26 S22 121.0(2) . . ?
S17 Ag26 Ag8 123.16(11) . . ?
S17 Ag26 Ag14 57.00(9) . . ?
S17 Ag26 Ag20 53.92(8) . . ?
S17 Ag26 Ag24 116.56(10) . . ?
S22 Ag26 Ag8 51.60(14) . . ?
S22 Ag26 Ag14 123.88(15) . . ?
S22 Ag26 Ag20 115.20(16) . . ?
S22 Ag26 Ag24 52.08(14) . . ?
S22 Ag26 S17 168.16(18) . . ?
S9 Ag27 Ag28 41.25(9) . . ?
S16 Ag27 Ag28 78.26(10) . . ?
S16 Ag27 S9 87.97(11) . . ?
S16 Ag27 S20 125.63(14) . . ?
S20 Ag27 Ag28 76.47(11) . . ?
S20 Ag27 S9 102.67(12) . . ?
P5 Ag27 Ag28 151.91(16) . . ?
P5 Ag27 S9 110.69(15) . . ?
P5 Ag27 S16 104.08(13) . . ?
P5 Ag27 S20 120.28(13) . . ?
Ag7 Ag28 Ag21 85.78(10) 3_666 . ?
Ag7 Ag28 Ag27 162.10(13) 3_666 . ?
Ag21 Ag28 Ag27 88.38(10) . . ?
S7 Ag28 Ag7 52.25(8) 3_666 3_666 ?
S7 Ag28 Ag21 137.31(14) 3_666 . ?
S7 Ag28 Ag27 128.79(17) 3_666 . ?
S9 Ag28 Ag7 134.63(19) . 3_666 ?
S9 Ag28 Ag21 83.10(12) . . ?
S9 Ag28 Ag27 61.02(12) . . ?
S9 Ag28 S7 130.09(16) . 3_666 ?
S9 Ag28 S21 134.73(19) . . ?
S21 Ag28 Ag7 58.45(10) . 3_666 ?
S21 Ag28 Ag21 52.35(10) . . ?
S21 Ag28 Ag27 104.95(14) . . ?
S21 Ag28 S7 93.23(13) . 3_666 ?
Ag2 Ag29 Ag9 69.46(7) . . ?
Ag2 Ag29 Ag10 59.55(6) . . ?
Ag7 Ag29 Ag2 124.84(11) 3_666 . ?
Ag7 Ag29 Ag9 162.97(10) 3_666 . ?
Ag7 Ag29 Ag10 70.85(7) 3_666 . ?
Ag10 Ag29 Ag9 116.31(10) . . ?
Ag11 Ag29 Ag2 89.88(8) . . ?
Ag11 Ag29 Ag7 118.84(11) . 3_666 ?
Ag11 Ag29 Ag9 66.28(7) . . ?
Ag11 Ag29 Ag10 141.34(10) . . ?
Ag21 Ag29 Ag2 60.45(6) . . ?
Ag21 Ag29 Ag7 91.47(9) . 3_666 ?
Ag21 Ag29 Ag9 104.65(9) . . ?
Ag21 Ag29 Ag10 81.77(8) . . ?
Ag21 Ag29 Ag11 61.58(7) . . ?
Ag31 Ag29 Ag2 118.26(18) 3_666 . ?
Ag31 Ag29 Ag9 61.11(16) 3_666 . ?
Ag31 Ag29 Ag10 113.61(17) 3_666 . ?
Ag31 Ag29 Ag11 101.21(18) 3_666 . ?
Ag31 Ag29 Ag21 162.1(2) 3_666 . ?
S15 Ag29 Ag2 56.34(10) . . ?
S15 Ag29 Ag7 123.28(16) . 3_666 ?
S15 Ag29 Ag9 53.95(12) . . ?
S15 Ag29 Ag10 66.58(12) . . ?
S15 Ag29 Ag11 117.86(16) . . ?
S15 Ag29 Ag21 116.78(15) . . ?
S15 Ag29 Ag31 65.20(18) . 3_666 ?
S15 Ag29 S21 172.75(18) . . ?
S21 Ag29 Ag2 116.41(12) . . ?
S21 Ag29 Ag7 59.61(10) . 3_666 ?
S21 Ag29 Ag9 125.60(14) . . ?
S21 Ag29 Ag10 110.40(14) . . ?
S21 Ag29 Ag11 59.94(10) . . ?
S21 Ag29 Ag21 55.97(9) . . ?
S21 Ag29 Ag31 121.6(2) . 3_666 ?
Ag0A Ag30 Ag1A 68.8(4) . . ?
Ag0A Ag30 Ag5 140.3(4) . . ?
Ag5 Ag30 Ag1A 78.2(3) . . ?
Ag15 Ag30 Ag0A 53.7(2) 3_666 . ?
Ag15 Ag30 Ag1A 119.3(4) 3_666 . ?
Ag15 Ag30 Ag5 162.3(5) 3_666 . ?
S17 Ag30 Ag0A 46.5(3) . . ?
S17 Ag30 Ag1A 98.2(5) . . ?
S17 Ag30 Ag5 121.8(3) . . ?
S17 Ag30 Ag15 56.18(14) . 3_666 ?
S17 Ag30 S20 174.5(4) . . ?
S20 Ag30 Ag0A 138.1(5) . . ?
S20 Ag30 Ag1A 82.6(4) . . ?
S20 Ag30 Ag5 52.97(14) . . ?
S20 Ag30 Ag15 128.0(3) . 3_666 ?
Ag0A Ag31 Ag8 76.8(3) . . ?
Ag8 Ag31 Ag8 100.31(17) . 3_666 ?
Ag9 Ag31 Ag8 164.7(2) 3_666 3_666 ?
Ag9 Ag31 Ag8 77.65(15) 3_666 . ?
Ag29 Ag31 Ag0A 164.4(4) 3_666 . ?
Ag29 Ag31 Ag8 102.4(2) 3_666 . ?
S15 Ag31 Ag0A 149.8(4) 3_666 . ?
S15 Ag31 Ag8 126.5(2) 3_666 . ?
S15 Ag31 Ag8 118.6(2) 3_666 3_666 ?
S15 Ag31 Ag9 55.00(13) 3_666 3_666 ?
S15 Ag31 Ag29 41.30(14) 3_666 3_666 ?
S22 Ag31 Ag0A 48.9(3) 3_666 . ?
S22 Ag31 Ag0A 71.5(3) . . ?
S22 Ag31 Ag8 51.0(2) 3_666 . ?
S22 Ag31 Ag8 52.38(18) . . ?
S22 Ag31 Ag8 51.6(2) 3_666 3_666 ?
S22 Ag31 Ag8 49.42(17) . 3_666 ?
S22 Ag31 Ag9 123.4(3) . 3_666 ?
S22 Ag31 Ag9 128.7(3) 3_666 3_666 ?
S22 Ag31 Ag29 95.5(3) . 3_666 ?
S22 Ag31 Ag29 118.5(3) 3_666 3_666 ?
S22 Ag31 S15 136.6(3) . 3_666 ?
S22 Ag31 S15 159.5(4) 3_666 3_666 ?
S22 Ag31 S22 23.0(3) 3_666 . ?
Ag20 Ag32 Ag8 133.5(3) . . ?
Ag20 Ag32 Ag25 90.9(2) . . ?
Ag20 Ag32 S21 54.83(15) . . ?
Ag20 Ag32 S22 161.9(3) . . ?
Ag24 Ag32 Ag8 85.1(2) . . ?
Ag24 Ag32 Ag20 117.3(3) . . ?
Ag24 Ag32 Ag25 151.3(3) . . ?
Ag24 Ag32 S21 63.52(18) . . ?
Ag24 Ag32 S22 77.8(3) . . ?
Ag25 Ag32 Ag8 78.50(12) . . ?
S21 Ag32 Ag8 118.9(2) . . ?
S21 Ag32 Ag25 145.2(3) . . ?
S22 Ag32 Ag8 53.41(17) . . ?
S22 Ag32 Ag25 73.5(2) . . ?
S22 Ag32 S21 141.3(3) . . ?
Ag12 Ag33 Ag13 142.9(2) . . ?
S3 Ag33 Ag12 85.39(16) . . ?
S3 Ag33 Ag13 108.7(2) . . ?
S17 Ag33 Ag12 82.67(19) . . ?
S17 Ag33 Ag13 98.72(17) . . ?
S17 Ag33 S3 147.7(3) . . ?
Ag6 Ag34 Ag14 161.13(6) . . ?
Ag6 Ag34 Ag22 81.10(6) . . ?
Ag14 Ag34 Ag22 86.24(6) . . ?
Ag18 Ag34 Ag6 154.7(11) . . ?
Ag18 Ag34 Ag14 36.1(9) . . ?
Ag18 Ag34 Ag22 86.6(11) . . ?
Ag18 Ag34 S5 65.7(11) . . ?
Ag18 Ag34 S12 100.8(10) . . ?
Ag18 Ag34 S17 84.4(9) . . ?
S5 Ag34 Ag6 137.26(9) . . ?
S5 Ag34 Ag14 48.65(6) . . ?
S5 Ag34 Ag22 132.74(8) . . ?
S12 Ag34 Ag6 55.32(7) . . ?
S12 Ag34 Ag14 135.66(9) . . ?
S12 Ag34 Ag22 79.40(9) . . ?
S12 Ag34 S5 140.51(11) . . ?
S12 Ag34 S17 130.71(12) . . ?
S17 Ag34 Ag6 104.51(9) . . ?
S17 Ag34 Ag14 56.63(8) . . ?
S17 Ag34 Ag22 51.79(7) . . ?
S17 Ag34 S5 86.54(9) . . ?
Ag2 S1 Ag1 119.86(9) . 3_666 ?
Ag3 S1 Ag1 136.43(9) . 3_666 ?
Ag3 S1 Ag2 79.18(7) . . ?
C9 S1 Ag1 100.4(3) . 3_666 ?
C9 S1 Ag2 101.4(3) . . ?
C9 S1 Ag3 114.5(3) . . ?
Ag3 S2 Ag13 137.57(10) . 3_666 ?
Ag10 S2 Ag3 87.27(8) . . ?
Ag10 S2 Ag13 67.89(7) . 3_666 ?
C12 S2 Ag3 105.7(3) . . ?
C12 S2 Ag10 106.7(3) . . ?
C12 S2 Ag13 114.0(3) . 3_666 ?
Ag6 S3 Ag1 123.78(10) . . ?
Ag23 S3 Ag1 74.92(7) . . ?
Ag23 S3 Ag6 128.10(10) . . ?
Ag33 S3 Ag1 107.66(18) . . ?
Ag33 S3 Ag6 89.99(19) . . ?
C10 S3 Ag1 106.6(3) . . ?
C10 S3 Ag6 110.7(4) . . ?
C10 S3 Ag23 107.2(3) . . ?
C10 S3 Ag33 118.1(3) . . ?
Ag9 S4 Ag2 86.62(7) . . ?
Ag11 S4 Ag2 107.55(9) . . ?
Ag11 S4 Ag9 85.07(8) . . ?
C1 S4 Ag2 132.1(3) . . ?
C1 S4 Ag9 116.5(3) . . ?
C1 S4 Ag11 115.4(3) . . ?
Ag13 S5 Ag14 101.47(9) . . ?
Ag13 S5 Ag34 122.17(10) . . ?
Ag14 S5 Ag34 79.77(9) . . ?
Ag18 S5 Ag13 131.3(3) . . ?
Ag18 S5 Ag14 69.3(2) . . ?
Ag18 S5 Ag34 13.6(2) . . ?
C84 S5 Ag13 113.7(4) . . ?
C84 S5 Ag14 115.3(4) . . ?
C84 S5 Ag18 113.2(5) . . ?
C84 S5 Ag34 117.4(5) . . ?
Ag12 S6 Ag6 93.74(9) . . ?
Ag12 S6 Ag22 110.82(11) . . ?
Ag22 S6 Ag6 108.19(11) . . ?
C25 S6 Ag6 105.7(4) . . ?
C25 S6 Ag12 108.3(5) . . ?
C25 S6 Ag22 125.3(4) . . ?
Ag7 S7 Ag16 91.62(8) . 3_666 ?
Ag7 S7 Ag28 70.85(11) . 3_666 ?
Ag15 S7 Ag7 88.80(9) . . ?
Ag15 S7 Ag16 107.01(10) . 3_666 ?
Ag15 S7 Ag28 118.68(13) . 3_666 ?
C3 S7 Ag7 113.0(3) . . ?
C3 S7 Ag15 111.8(3) . . ?
C3 S7 Ag16 133.7(3) . 3_666 ?
C3 S7 Ag28 129.5(3) . 3_666 ?
Ag9 S8 Ag8 101.70(9) . 3_666 ?
Ag15 S8 Ag8 95.91(9) . 3_666 ?
Ag15 S8 Ag9 124.50(10) . . ?
C15 S8 Ag8 115.2(3) . 3_666 ?
C15 S8 Ag9 109.5(3) . . ?
C15 S8 Ag15 109.4(3) . . ?
Ag4 S9 Ag16 123.69(11) . . ?
Ag4 S9 Ag27 143.42(12) . . ?
Ag19 S9 Ag4 128.38(11) . . ?
Ag19 S9 Ag16 77.86(8) . . ?
Ag28 S9 Ag4 97.69(16) . . ?
Ag28 S9 Ag27 77.73(14) . . ?
C18 S9 Ag4 103.6(4) . . ?
C18 S9 Ag16 102.0(3) . . ?
C18 S9 Ag19 117.8(4) . . ?
C18 S9 Ag27 112.1(4) . . ?
C18 S9 Ag28 110.2(4) . . ?
Ag11 S10 Ag8 105.61(10) . 3_666 ?
Ag14 S10 Ag8 90.48(8) . 3_666 ?
Ag14 S10 Ag11 122.30(12) . . ?
C46 S10 Ag8 114.5(3) . 3_666 ?
C46 S10 Ag11 108.5(3) . . ?
C46 S10 Ag14 114.1(3) . . ?
Ag7 S11 Ag8 96.38(9) . 3_666 ?
Ag7 S11 Ag13 117.89(9) . . ?
Ag8 S11 Ag13 118.54(11) 3_666 . ?
C37 S11 Ag7 109.2(4) . . ?
C37 S11 Ag8 105.1(3) . 3_666 ?
C37 S11 Ag13 108.6(4) . . ?
Ag5 S12 Ag6 143.96(12) . . ?
Ag18 S12 Ag5 81.0(3) . . ?
Ag18 S12 Ag6 90.2(2) . . ?
Ag34 S12 Ag5 93.24(10) . . ?
Ag34 S12 Ag6 76.68(8) . . ?
Ag34 S12 Ag18 13.7(2) . . ?
C32 S12 Ag5 101.3(3) . . ?
C32 S12 Ag6 114.8(3) . . ?
C32 S12 Ag18 103.4(5) . . ?
C32 S12 Ag34 106.9(4) . . ?
Ag1 S13 Ag9 114.28(11) . 3_666 ?
Ag12 S13 Ag1 106.11(11) . . ?
Ag12 S13 Ag9 79.84(8) . 3_666 ?
C49 S13 Ag1 110.1(4) . . ?
C49 S13 Ag9 128.9(4) . 3_666 ?
C49 S13 Ag12 111.0(4) . . ?
Ag2 S14 Ag4 132.84(10) . . ?
Ag21 S14 Ag2 74.74(7) . . ?
Ag21 S14 Ag4 79.05(8) . . ?
C21 S14 Ag2 110.9(4) . . ?
C21 S14 Ag4 111.1(4) . . ?
C21 S14 Ag21 98.0(4) . . ?
Ag2 S15 Ag9 87.97(8) . . ?
Ag2 S15 Ag13 121.63(10) . 3_666 ?
Ag2 S15 Ag24 116.77(11) . . ?
Ag9 S15 Ag13 143.73(12) . 3_666 ?
Ag9 S15 Ag24 80.84(8) . . ?
Ag13 S15 Ag24 100.60(9) 3_666 . ?
Ag23 S15 Ag2 102.54(11) 3_666 . ?
Ag23 S15 Ag9 84.59(11) 3_666 . ?
Ag23 S15 Ag13 69.74(8) 3_666 3_666 ?
Ag23 S15 Ag24 137.23(11) 3_666 . ?
Ag23 S15 Ag25 72.32(12) 3_666 3_666 ?
Ag23 S15 Ag31 96.03(18) 3_666 3_666 ?
Ag25 S15 Ag2 162.91(14) 3_666 . ?
Ag25 S15 Ag9 75.43(9) 3_666 . ?
Ag25 S15 Ag13 72.64(8) 3_666 3_666 ?
Ag25 S15 Ag24 65.15(10) 3_666 . ?
Ag25 S15 Ag31 24.17(14) 3_666 3_666 ?
Ag29 S15 Ag2 86.93(13) . . ?
Ag29 S15 Ag9 91.29(14) . . ?
Ag31 S15 Ag2 151.56(18) 3_666 . ?
Ag31 S15 Ag9 72.41(17) 3_666 . ?
Ag17 S16 Ag19 92.55(12) . . ?
Ag17 S16 Ag21 109.18(10) . . ?
Ag19 S16 Ag21 98.61(9) . . ?
Ag21 S16 Ag1A 104.7(2) . . ?
Ag27 S16 Ag1A 79.3(3) . . ?
Ag27 S16 Ag21 107.82(10) . . ?
C36 S16 Ag1A 109.4(4) . . ?
C36 S16 Ag17 110.4(4) . . ?
C36 S16 Ag19 103.2(3) . . ?
C36 S16 Ag21 133.4(4) . . ?
C36 S16 Ag27 109.0(3) . . ?
Ag0A S17 Ag14 72.7(3) . . ?
Ag15 S17 Ag14 141.06(11) 3_666 . ?
Ag18 S17 Ag14 61.7(2) . . ?
Ag18 S17 Ag15 144.4(2) . 3_666 ?
Ag18 S17 Ag22 78.4(3) . . ?
Ag20 S17 Ag14 70.63(9) . . ?
Ag20 S17 Ag15 72.02(8) . 3_666 ?
Ag20 S17 Ag18 109.5(3) . . ?
Ag20 S17 Ag22 72.32(9) . . ?
Ag20 S17 Ag26 70.97(10) . . ?
Ag20 S17 Ag34 121.73(12) . . ?
Ag22 S17 Ag14 109.71(11) . . ?
Ag22 S17 Ag15 68.11(9) . 3_666 ?
Ag25 S17 Ag14 87.78(11) . . ?
Ag25 S17 Ag15 93.12(10) . 3_666 ?
Ag25 S17 Ag18 118.6(3) . . ?
Ag25 S17 Ag20 107.45(13) . . ?
Ag25 S17 Ag22 160.62(15) . . ?
Ag25 S17 Ag26 36.55(9) . . ?
Ag25 S17 Ag34 116.03(13) . . ?
Ag26 S17 Ag14 78.01(11) . . ?
Ag26 S17 Ag15 79.85(10) . 3_666 ?
Ag26 S17 Ag18 135.3(3) . . ?
Ag26 S17 Ag22 137.02(13) . . ?
Ag26 S17 Ag34 141.71(14) . . ?
Ag30 S17 Ag0A 88.2(5) . . ?
Ag30 S17 Ag14 90.9(3) . . ?
Ag33 S17 Ag0A 141.7(4) . . ?
Ag33 S17 Ag14 101.76(16) . . ?
Ag33 S17 Ag30 130.0(4) . . ?
Ag34 S17 Ag14 74.17(8) . . ?
Ag34 S17 Ag15 137.34(13) . 3_666 ?
Ag34 S17 Ag18 13.8(2) . . ?
Ag34 S17 Ag22 78.00(9) . . ?
Ag1A S18 Ag5 122.6(5) . . ?
Ag1A S18 Ag14 74.8(5) . . ?
Ag5 S18 Ag14 131.93(10) . . ?
Ag5 S18 Ag18 75.3(2) . . ?
Ag14 S18 Ag18 58.50(19) . . ?
Ag17 S18 Ag5 108.77(15) . . ?
Ag17 S18 Ag14 89.93(10) . . ?
Ag17 S18 Ag18 126.0(2) . . ?
C85 S18 Ag1A 105.1(4) . . ?
C85 S18 Ag5 108.2(4) . . ?
C85 S18 Ag14 108.8(4) . . ?
C85 S18 Ag17 105.1(4) . . ?
C85 S18 Ag18 125.2(4) . . ?
Ag4 S19 Ag7 127.74(12) . 3_666 ?
Ag10 S19 Ag4 110.63(12) . . ?
Ag10 S19 Ag7 88.52(9) . 3_666 ?
C14 S19 Ag4 109.4(4) . . ?
C14 S19 Ag7 108.7(3) . 3_666 ?
C14 S19 Ag10 109.3(4) . . ?
Ag5 S20 Ag27 110.32(14) . . ?
Ag16 S20 Ag5 139.51(15) . . ?
Ag22 S20 Ag5 85.12(10) . . ?
Ag22 S20 Ag16 79.49(8) . . ?
Ag30 S20 Ag5 79.88(18) . . ?
Ag30 S20 Ag27 113.1(3) . . ?
C26 S20 Ag5 110.5(3) . . ?
C26 S20 Ag16 108.7(3) . . ?
C26 S20 Ag22 98.7(3) . . ?
C26 S20 Ag27 116.5(3) . . ?
C26 S20 Ag30 120.4(4) . . ?
Ag7 S21 Ag0A 85.6(3) 3_666 . ?
Ag7 S21 Ag16 90.64(9) 3_666 . ?
Ag7 S21 Ag32 77.86(14) 3_666 . ?
Ag11 S21 Ag0A 86.3(2) . . ?
Ag11 S21 Ag7 144.29(11) . 3_666 ?
Ag11 S21 Ag16 125.03(10) . . ?
Ag11 S21 Ag32 83.35(16) . . ?
Ag16 S21 Ag32 117.20(18) . . ?
Ag20 S21 Ag7 98.01(9) . 3_666 ?
Ag20 S21 Ag11 90.21(11) . . ?
Ag20 S21 Ag16 75.94(9) . . ?
Ag20 S21 Ag21 152.68(13) . . ?
Ag20 S21 Ag24 83.18(11) . . ?
Ag20 S21 Ag32 46.21(16) . . ?
Ag21 S21 Ag0A 156.0(3) . . ?
Ag21 S21 Ag7 108.92(12) . 3_666 ?
Ag21 S21 Ag11 70.65(8) . . ?
Ag21 S21 Ag16 98.78(10) . . ?
Ag21 S21 Ag24 108.38(11) . . ?
Ag21 S21 Ag32 143.57(19) . . ?
Ag24 S21 Ag7 73.40(7) . 3_666 ?
Ag24 S21 Ag11 73.19(9) . . ?
Ag24 S21 Ag16 151.70(12) . . ?
Ag24 S21 Ag32 37.56(16) . . ?
Ag28 S21 Ag0A 119.8(3) . . ?
Ag28 S21 Ag11 135.98(13) . . ?
Ag28 S21 Ag21 82.83(13) . . ?
Ag28 S21 Ag29 134.1(2) . . ?
Ag29 S21 Ag0A 92.2(3) . . ?
Ag29 S21 Ag11 72.13(11) . . ?
Ag29 S21 Ag21 74.70(11) . . ?
Ag0A S22 Ag8 92.6(3) 3_666 . ?
Ag0A S22 Ag31 114.1(4) 3_666 . ?
Ag8 S22 Ag8 158.0(2) 3_666 . ?
Ag8 S22 Ag24 85.28(15) 3_666 . ?
Ag8 S22 Ag25 92.00(17) . 3_666 ?
Ag8 S22 Ag25 100.28(18) 3_666 3_666 ?
Ag24 S22 Ag8 92.47(19) 3_666 3_666 ?
Ag24 S22 Ag8 84.65(17) . . ?
Ag24 S22 Ag8 89.53(17) 3_666 . ?
Ag24 S22 Ag24 157.7(2) 3_666 . ?
Ag24 S22 Ag25 61.70(13) . 3_666 ?
Ag24 S22 Ag25 140.2(2) 3_666 3_666 ?
Ag24 S22 Ag26 75.73(17) 3_666 . ?
Ag24 S22 Ag32 117.9(3) 3_666 . ?
Ag26 S22 Ag8 75.60(15) . 3_666 ?
Ag26 S22 Ag8 83.75(17) . . ?
Ag26 S22 Ag24 82.28(16) . . ?
Ag26 S22 Ag25 144.0(2) . 3_666 ?
Ag31 S22 Ag8 93.4(3) 3_666 . ?
Ag31 S22 Ag8 81.0(2) . . ?
Ag31 S22 Ag31 157.0(3) 3_666 . ?
Ag32 S22 Ag8 79.2(2) . 3_666 ?
Ag32 S22 Ag8 80.6(2) . . ?
Ag32 S22 Ag24 39.91(18) . . ?
Ag32 S22 Ag25 101.6(2) . 3_666 ?
Ag32 S22 Ag26 42.43(18) . . ?
S22 S22 Ag0A 159.8(8) 3_666 3_666 ?
S22 S22 Ag8 74.7(6) 3_666 . ?
S22 S22 Ag8 83.4(6) 3_666 3_666 ?
S22 S22 Ag24 62.6(6) 3_666 . ?
S22 S22 Ag24 95.1(7) 3_666 3_666 ?
S22 S22 Ag25 123.6(7) 3_666 3_666 ?
S22 S22 Ag26 21.4(5) 3_666 . ?
S22 S22 Ag31 107.7(7) 3_666 3_666 ?
S22 S22 Ag31 49.3(6) 3_666 . ?
S22 S22 Ag32 23.2(5) 3_666 . ?
C2 P1 Ag6 115.6(4) . . ?
C2 P1 C4 99.6(8) . . ?
C2 P1 C44 104.1(6) . . ?
C4 P1 Ag6 121.9(7) . . ?
C44 P1 Ag6 112.7(5) . . ?
C44 P1 C4 100.3(7) . . ?
C184 P1 Ag6 109.2(9) . . ?
C184 P1 C2 110.4(13) . . ?
C184 P1 C44 104.1(9) . . ?
C20 P2 Ag1 119.4(4) . . ?
C20 P2 C62 105.1(5) . . ?
C59 P2 Ag1 108.5(4) . . ?
C59 P2 C20 105.3(5) . . ?
C59 P2 C62 103.8(5) . . ?
C62 P2 Ag1 113.3(4) . . ?
C13 P3 Ag3 114.8(4) . . ?
C13 P3 C17 105.8(5) . . ?
C17 P3 Ag3 115.2(3) . . ?
C47 P3 Ag3 113.1(4) . . ?
C47 P3 C13 104.5(4) . . ?
C47 P3 C17 102.0(5) . . ?
C43 P4 Ag4 107.0(4) . . ?
C43 P4 C70 101.3(8) . . ?
C56 P4 Ag4 120.3(4) . . ?
C56 P4 C43 106.5(6) . . ?
C56 P4 C70 108.2(8) . . ?
C70 P4 Ag4 111.7(8) . . ?
C197 P4 Ag4 120.5(9) . . ?
C197 P4 C43 105.3(9) . . ?
C197 P4 C56 95.7(10) . . ?
C41 P5 Ag19 115.7(4) . . ?
C41 P5 Ag27 108.5(3) . . ?
C41 P5 C64 105.8(6) . . ?
C64 P5 Ag19 119.8(4) . . ?
C64 P5 Ag27 101.8(3) . . ?
C110 P5 Ag19 107.6(4) . . ?
C110 P5 Ag27 132.4(4) . . ?
C110 P5 C41 102.7(6) . . ?
C110 P5 C64 103.2(5) . . ?
C76 P6 Ag5 107.8(4) . . ?
C76 P6 C163 102.6(6) . . ?
C163 P6 Ag5 111.8(4) . . ?
C174 P6 Ag5 125.5(4) . . ?
C174 P6 C76 104.0(6) . . ?
C174 P6 C163 102.7(6) . . ?
C11 C1 S4 120.5(7) . . ?
C11 C1 C83 119.0(9) . . ?
C83 C1 S4 120.4(8) . . ?
C35 C2 P1 123.6(10) . . ?
C78 C2 P1 118.9(9) . . ?
C78 C2 C35 117.5(12) . . ?
C5 C3 S7 119.6(8) . . ?
C40 C3 S7 121.3(9) . . ?
C40 C3 C5 119.2(11) . . ?
C154 C4 P1 114.6(16) . . ?
C167 C4 P1 124.4(16) . . ?
C167 C4 C154 120.4(18) . . ?
C60 C5 C3 121.0(11) . . ?
C18 C6 C54 118.6(14) . . ?
C43 C7 C17 110.9(8) . . ?
C33 C8 C18 119.4(12) . . ?
C19 C9 S1 119.6(7) . . ?
C19 C9 C53 117.7(8) . . ?
C53 C9 S1 122.5(7) . . ?
C16 C10 S3 121.9(8) . . ?
C16 C10 C61 118.4(10) . . ?
C61 C10 S3 119.7(9) . . ?
C1 C11 C91 121.2(10) . . ?
C158 C12 S2 121.9(11) . . ?
C158 C12 C190 118.5(15) . . ?
C190 C12 S2 119.5(11) . . ?
C192 C12 S2 125.4(10) . . ?
C192 C12 C195 114.4(15) . . ?
C195 C12 S2 119.5(11) . . ?
C23 C13 P3 118.1(7) . . ?
C23 C13 C104 119.1(9) . . ?
C104 C13 P3 122.8(9) . . ?
C57 C14 S19 122.0(9) . . ?
C57 C14 C90 117.2(13) . . ?
C90 C14 S19 120.8(10) . . ?
C22 C15 S8 121.6(8) . . ?
C45 C15 S8 120.2(8) . . ?
C45 C15 C22 118.2(10) . . ?
C10 C16 C93 122.1(11) . . ?
C7 C17 P3 114.9(7) . . ?
C6 C18 S9 121.4(10) . . ?
C6 C18 C8 121.2(11) . . ?
C8 C18 S9 117.3(8) . . ?
C9 C19 C89 121.8(9) . . ?
C39 C20 P2 119.2(8) . . ?
C119 C20 P2 124.8(10) . . ?
C119 C20 C39 115.9(11) . . ?
C82 C21 S14 121.9(8) . . ?
C82 C21 C99 118.0(11) . . ?
C99 C21 S14 120.0(11) . . ?
C55 C22 C15 120.9(11) . . ?
C13 C23 C50 121.1(10) . . ?
F4 C24 C91 117.1(13) . . ?
C67 C24 F4 120.5(11) . . ?
C67 C24 C91 122.3(11) . . ?
C123 C25 S6 123.5(10) . . ?
C126 C25 S6 122.4(12) . . ?
C126 C25 C123 114.0(13) . . ?
C27 C26 S20 120.2(6) . . ?
C27 C26 C31 120.0 . . ?
C31 C26 S20 119.8(6) . . ?
C26 C27 C28 120.0 . . ?
C27 C28 C29 120.0 . . ?
F10 C29 C28 118.8(10) . . ?
F10 C29 C30 121.2(10) . . ?
C30 C29 C28 120.0 . . ?
C29 C30 C31 120.0 . . ?
C30 C31 C26 120.0 . . ?
C87 C32 S12 120.0(12) . . ?
C87 C32 C103 117.9(13) . . ?
C103 C32 S12 121.9(9) . . ?
C68 C33 C8 118.6(14) . . ?
C52 C34 F1 119.9(10) . . ?
C52 C34 C89 124.3(10) . . ?
C89 C34 F1 115.8(11) . . ?
C112 C35 C2 121.9(14) . . ?
C38 C36 S16 119.3(8) . . ?
C81 C36 S16 123.8(9) . . ?
C81 C36 C38 116.9(10) . . ?
C58 C37 S11 121.6(9) . . ?
C58 C37 C69 117.8(10) . . ?
C69 C37 S11 120.5(8) . . ?
C109 C38 C36 119.5(11) . . ?
C113 C39 C20 122.3(11) . . ?
C3 C40 C108 122.1(14) . . ?
C48 C41 P5 118.7(8) . . ?
C131 C41 P5 121.9(9) . . ?
C131 C41 C48 119.4(12) . . ?
C49 C42 C125 121.7(12) . . ?
C7 C43 P4 112.4(7) . . ?
C80 C44 P1 112.5(8) . . ?
C114 C45 C15 121.0(11) . . ?
C77 C46 S10 119.7(8) . . ?
C129 C46 S10 122.7(9) . . ?
C129 C46 C77 117.5(10) . . ?
C177 C47 P3 110.5(11) . . ?
C202 C47 P3 125.8(12) . . ?
C202 C47 C177 121.8(15) . . ?
C206 C47 P3 126.8(16) . . ?
C206 C47 C209 111(2) . . ?
C209 C47 P3 122.3(13) . . ?
C41 C48 C107 120.5(11) . . ?
C42 C49 S13 121.7(9) . . ?
C42 C49 C147 119.3(13) . . ?
C147 C49 S13 119.0(10) . . ?
C79 C50 C23 119.4(12) . . ?
C92 C51 C57 119.4(14) . . ?
C34 C52 C53 119.0(11) . . ?
C52 C53 C9 120.5(10) . . ?
C68 C54 C6 118.6(14) . . ?
C88 C55 C22 118.4(12) . . ?
C66 C56 P4 119.0(10) . . ?
C95 C56 P4 125.4(10) . . ?
C95 C56 C66 115.6(12) . . ?
C14 C57 C51 121.1(12) . . ?
C37 C58 C97 121.8(11) . . ?
C80 C59 P2 115.0(8) . . ?
C5 C60 C65 118.4(13) . . ?
C111 C61 C10 121.5(11) . . ?
C116 C62 P2 123.6(10) . . ?
C116 C62 C130 119.5(13) . . ?
C130 C62 P2 116.8(8) . . ?
C66 C63 C133 117.9(15) . . ?
C122 C64 P5 115.9(8) . . ?
F3 C65 C60 118.2(14) . . ?
F3 C65 C108 121.3(13) . . ?
C108 C65 C60 120.4(13) . . ?
C63 C66 C56 123.5(14) . . ?
C24 C67 C83 118.9(10) . . ?
F11 C68 C33 119.8(17) . . ?
C54 C68 F11 116.7(16) . . ?
C54 C68 C33 123.5(13) . . ?
C106 C69 C37 120.3(11) . . ?
C71 C70 P4 115.2(12) . . ?
C71 C70 C75 120.0 . . ?
C75 C70 P4 124.0(13) . . ?
C70 C71 C72 120.0 . . ?
C71 C72 C73 120.0 . . ?
C74 C73 C72 120.0 . . ?
C73 C74 C75 120.0 . . ?
C74 C75 C70 120.0 . . ?
C122 C76 P6 113.6(10) . . ?
C46 C77 C96 121.2(11) . . ?
C2 C78 C102 121.6(12) . . ?
C50 C79 C94 119.7(11) . . ?
C59 C80 C44 113.2(11) . . ?
C36 C81 C140 122.6(12) . . ?
C138 C82 C21 121.0(11) . . ?
C1 C83 C67 121.2(12) . . ?
C134 C84 S5 119.5(8) . . ?
C168 C84 S5 119.9(9) . . ?
C168 C84 C134 120.5(12) . . ?
C121 C85 S18 121.8(9) . . ?
C121 C85 C141 119.4(12) . . ?
C141 C85 S18 118.8(10) . . ?
C150 C86 C159 122(2) . . ?
C32 C87 C117 121.1(16) . . ?
C55 C88 F7 118.4(14) . . ?
C55 C88 C114 122.8(12) . . ?
C114 C88 F7 118.8(14) . . ?
C34 C89 C19 116.5(10) . . ?
C115 C90 C14 123.6(13) . . ?
C24 C91 C11 117.4(12) . . ?
F5 C92 C115 114.9(14) . . ?
C51 C92 F5 122.1(15) . . ?
C51 C92 C115 123.0(15) . . ?
C132 C93 C16 118.3(12) . . ?
C79 C94 C104 121.6(11) . . ?
C127 C95 C56 120.5(16) . . ?
C100 C96 C77 119.4(12) . . ?
C98 C97 C58 118.0(10) . . ?
F2 C98 C97 119.5(11) . . ?
F2 C98 C106 119.0(12) . . ?
C106 C98 C97 121.4(11) . . ?
C21 C99 C118 119.4(14) . . ?
F9 C100 C135 119.9(13) . . ?
C96 C100 F9 119.0(14) . . ?
C96 C100 C135 121.1(13) . . ?
F6 C101 C109 115.2(13) . . ?
C140 C101 F6 122.7(14) . . ?
C140 C101 C109 122.1(11) . . ?
C105 C102 C78 119.4(15) . . ?
C32 C103 C149 121.9(15) . . ?
C94 C104 C13 118.9(12) . . ?
C102 C105 C112 120.7(16) . . ?
C98 C106 C69 120.6(12) . . ?
C136 C107 C48 118.8(13) . . ?
C65 C108 C40 118.9(13) . . ?
C101 C109 C38 119.3(12) . . ?
C120 C110 P5 123.5(11) . . ?
C120 C110 C178 118.8(15) . . ?
C178 C110 P5 117.7(12) . . ?
C61 C111 C132 118.6(11) . . ?
C35 C112 C105 118.9(14) . . ?
C142 C113 C39 119.1(13) . . ?
C88 C114 C45 118.7(12) . . ?
C90 C115 C92 115.7(13) . . ?
C62 C116 C153 120.9(14) . . ?
C139 C117 C87 118.7(16) . . ?
C124 C118 C99 119.8(13) . . ?
C20 C119 C146 122.7(14) . . ?
C110 C120 C152 123.3(15) . . ?
C144 C121 C85 121.7(14) . . ?
C76 C122 C64 110.9(10) . . ?
C128 C123 C25 122.3(15) . . ?
F8 C124 C138 121.1(16) . . ?
C118 C124 F8 117.4(15) . . ?
C118 C124 C138 121.4(14) . . ?
C156 C125 C42 118.1(15) . . ?
C25 C126 C157 121.3(18) . . ?
C133 C127 C95 124(2) . . ?
C143 C128 C123 121.6(19) . . ?
C46 C129 C135 122.5(12) . . ?
C62 C130 C169 121.4(12) . . ?
C137 C131 C41 121.0(15) . . ?
F12 C132 C93 119.8(15) . . ?
F12 C132 C111 119.2(13) . . ?
C93 C132 C111 120.9(12) . . ?
C127 C133 C63 118.7(18) . . ?
C84 C134 C186 122.7(14) . . ?
C129 C135 C100 118.2(14) . . ?
C107 C136 C137 119.6(16) . . ?
C131 C137 C136 120.5(17) . . ?
C124 C138 C82 120.4(14) . . ?
C117 C139 F14 123.7(18) . . ?
C117 C139 C149 126.5(17) . . ?
C149 C139 F14 109.7(18) . . ?
C101 C140 C81 119.6(13) . . ?
C148 C141 C85 118.5(15) . . ?
C113 C142 C146 119.9(14) . . ?
C128 C143 F15 123(2) . . ?
C157 C143 F15 117(2) . . ?
C157 C143 C128 120(2) . . ?
C121 C144 C145 118.3(16) . . ?
F13 C145 C144 117.9(18) . . ?
C148 C145 F13 121.3(17) . . ?
C148 C145 C144 120.8(14) . . ?
C142 C146 C119 120.0(15) . . ?
C166 C147 C49 119.6(15) . . ?
C145 C148 C141 121.2(15) . . ?
C139 C149 C103 113.6(17) . . ?
C86 C150 C154 119(2) . . ?
C170 C151 C178 119.4(18) . . ?
C170 C152 C120 117.5(17) . . ?
C155 C153 C116 119.6(15) . . ?
C150 C154 C4 120.1(19) . . ?
C153 C155 C169 121.6(17) . . ?
F16 C156 C166 121.3(17) . . ?
C125 C156 F16 118.7(17) . . ?
C125 C156 C166 119.4(18) . . ?
C143 C157 C126 121(2) . . ?
C12 C158 C191 128.3(19) . . ?
C86 C159 C167 120(2) . . ?
C161 C160 C165 120.0 . . ?
C160 C161 C162 120.0 . . ?
C161 C162 C163 120.0 . . ?
C162 C163 P6 121.9(7) . . ?
C164 C163 P6 118.0(7) . . ?
C164 C163 C162 120.0 . . ?
C163 C164 C165 120.0 . . ?
C164 C165 C160 120.0 . . ?
C147 C166 C156 120.8(17) . . ?
C4 C167 C159 118.6(19) . . ?
C84 C168 C185 118.2(14) . . ?
C155 C169 C130 117.0(15) . . ?
C151 C170 C152 123(2) . . ?
C172 C171 C176 120.0 . . ?
C171 C172 C173 120.0 . . ?
C172 C173 C174 120.0 . . ?
C173 C174 P6 113.7(6) . . ?
C173 C174 C175 120.0 . . ?
C175 C174 P6 126.3(6) . . ?
C176 C175 C174 120.0 . . ?
C175 C176 C171 120.0 . . ?
C47 C177 C203 120(2) . . ?
C110 C178 C151 118.1(17) . . ?
C180 C179 C184 124(3) . . ?
C179 C180 C181 119(3) . . ?
C183 C181 C180 119(3) . . ?
C183 C182 C184 123(3) . . ?
C182 C183 C181 120(3) . . ?
C179 C184 P1 122.8(18) . . ?
C182 C184 P1 121.2(18) . . ?
C182 C184 C179 115(3) . . ?
C187 C185 C168 119.7(17) . . ?
C187 C186 C134 115.6(16) . . ?
F17 C187 C185 118.8(15) . . ?
C186 C187 F17 118.0(15) . . ?
C186 C187 C185 123.2(18) . . ?
F18 C188 C189 113.0(12) . . ?
F18 C188 C191 118.0(12) . . ?
F18 C188 C193 118.3(13) . . ?
F18 C188 C194 120.6(14) . . ?
C189 C188 C194 126.2(16) . . ?
C191 C188 C193 123.3(17) . . ?
C188 C189 C192 111.4(18) . . ?
C193 C190 C12 115.7(19) . . ?
C188 C191 C158 111.7(18) . . ?
C12 C192 C189 129.0(18) . . ?
C190 C193 C188 122(2) . . ?
C195 C194 C188 117(2) . . ?
C194 C195 C12 122(2) . . ?
C197 C196 C201 120.0 . . ?
C196 C197 P4 124.5(14) . . ?
C196 C197 C198 120.0 . . ?
C198 C197 P4 115.1(14) . . ?
C199 C198 C197 120.0 . . ?
C198 C199 C200 120.0 . . ?
C199 C200 C201 120.0 . . ?
C200 C201 C196 120.0 . . ?
C47 C202 C205 122(2) . . ?
C177 C203 C204 117(3) . . ?
C205 C204 C203 120(3) . . ?
C202 C205 C204 119(2) . . ?
C47 C206 C207 124(3) . . ?
C210 C207 C206 119(4) . . ?
C209 C208 C210 113(3) . . ?
C208 C209 C47 124(3) . . ?
C207 C210 C208 126(4) . . ?

loop_
_geom_bond_atom_site_label_1
_geom_bond_atom_site_label_2
_geom_bond_distance
_geom_bond_site_symmetry_2
_geom_bond_publ_flag
Ag0A Ag14 3.099(12) . ?
Ag0A Ag15 2.859(11) 3_666 ?
Ag0A Ag30 3.22(2) . ?
Ag0A Ag31 2.834(15) . ?
Ag0A S17 2.337(12) . ?
Ag0A S21 2.795(11) . ?
Ag0A S22 2.136(18) 3_666 ?
Ag1 Ag23 3.1159(12) . ?
Ag1 S1 2.618(2) 3_666 ?
Ag1 S3 2.704(2) . ?
Ag1 S13 2.549(3) . ?
Ag1 P2 2.439(3) . ?
Ag1A Ag11 2.889(10) . ?
Ag1A Ag14 3.093(17) . ?
Ag1A Ag30 3.353(15) . ?
Ag1A S16 2.809(14) . ?
Ag1A S18 2.210(8) . ?
Ag2 Ag3 3.2217(11) . ?
Ag2 Ag10 3.1484(12) . ?
Ag2 Ag21 3.0286(13) . ?
Ag2 Ag29 3.122(3) . ?
Ag2 S1 2.570(2) . ?
Ag2 S4 2.783(3) . ?
Ag2 S14 2.573(2) . ?
Ag2 S15 2.602(2) . ?
Ag3 S1 2.484(2) . ?
Ag3 S2 2.567(2) . ?
Ag3 P3 2.408(2) . ?
Ag4 Ag21 3.2663(15) . ?
Ag4 S9 2.573(3) . ?
Ag4 S14 2.707(3) . ?
Ag4 S19 2.597(3) . ?
Ag4 P4 2.458(3) . ?
Ag5 Ag18 3.364(11) . ?
Ag5 Ag30 3.325(6) . ?
Ag5 S12 2.592(2) . ?
Ag5 S18 2.587(3) . ?
Ag5 S20 2.696(4) . ?
Ag5 P6 2.457(3) . ?
Ag6 Ag34 3.1429(18) . ?
Ag6 S3 2.701(3) . ?
Ag6 S6 2.606(3) . ?
Ag6 S12 2.656(2) . ?
Ag6 P1 2.431(3) . ?
Ag7 Ag24 3.1045(17) 3_666 ?
Ag7 Ag28 3.060(3) 3_666 ?
Ag7 Ag29 2.974(3) 3_666 ?
Ag7 S7 2.561(3) . ?
Ag7 S11 2.505(3) . ?
Ag7 S19 2.731(3) 3_666 ?
Ag7 S21 2.676(3) 3_666 ?
Ag8 Ag26 3.344(2) . ?
Ag8 Ag31 3.288(7) . ?
Ag8 Ag31 3.356(7) 3_666 ?
Ag8 Ag32 3.239(6) . ?
Ag8 S8 2.641(3) 3_666 ?
Ag8 S10 2.652(3) 3_666 ?
Ag8 S11 2.598(3) 3_666 ?
Ag8 S22 2.636(5) . ?
Ag8 S22 2.560(5) 3_666 ?
Ag9 Ag23 3.3679(14) 3_666 ?
Ag9 Ag25 3.091(2) 3_666 ?
Ag9 Ag29 3.279(3) . ?
Ag9 Ag31 3.086(6) 3_666 ?
Ag9 S4 2.529(3) . ?
Ag9 S8 2.515(3) . ?
Ag9 S13 2.831(3) 3_666 ?
Ag9 S15 2.652(3) . ?
Ag10 Ag13 2.9282(12) 3_666 ?
Ag10 Ag29 3.216(3) . ?
Ag10 S2 2.428(3) . ?
Ag10 S19 2.407(3) . ?
Ag11 Ag17 3.134(2) . ?
Ag11 Ag21 2.9612(15) . ?
Ag11 Ag24 3.0748(15) . ?
Ag11 Ag29 2.904(3) . ?
Ag11 S4 2.492(3) . ?
Ag11 S10 2.491(3) . ?
Ag11 S21 2.641(3) . ?
Ag12 Ag15 3.0890(15) 3_666 ?
Ag12 Ag23 3.3356(16) . ?
Ag12 Ag33 2.777(5) . ?
Ag12 S6 2.427(3) . ?
Ag12 S13 2.416(3) . ?
Ag13 Ag23 2.8693(15) . ?
Ag13 Ag25 2.996(2) . ?
Ag13 Ag33 3.300(6) . ?
Ag13 S2 2.789(2) 3_666 ?
Ag13 S5 2.491(2) . ?
Ag13 S11 2.632(3) . ?
Ag13 S15 2.657(2) 3_666 ?
Ag14 Ag18 2.798(8) . ?
Ag14 Ag20 3.0364(15) . ?
Ag14 Ag26 3.318(2) . ?
Ag14 Ag34 3.2776(17) . ?
Ag14 S5 2.500(3) . ?
Ag14 S10 2.482(3) . ?
Ag14 S17 2.845(3) . ?
Ag14 S18 2.820(3) . ?
Ag15 Ag20 2.9499(14) 3_666 ?
Ag15 Ag22 2.9549(17) 3_666 ?
Ag15 Ag30 3.106(6) 3_666 ?
Ag15 S7 2.457(3) . ?
Ag15 S8 2.473(2) . ?
Ag15 S17 2.640(3) 3_666 ?
Ag16 Ag17 3.215(3) . ?
Ag16 Ag19 3.1489(14) . ?
Ag16 Ag20 3.0750(15) . ?
Ag16 Ag22 3.2055(16) . ?
Ag16 S7 2.745(3) 3_666 ?
Ag16 S9 2.639(3) . ?
Ag16 S20 2.559(3) . ?
Ag16 S21 2.678(3) . ?
Ag17 Ag20 3.032(2) . ?
Ag17 S16 2.346(4) . ?
Ag17 S18 2.450(4) . ?
Ag18 Ag22 3.305(11) . ?
Ag18 Ag34 0.623(9) . ?
Ag18 S5 2.421(11) . ?
Ag18 S12 2.591(9) . ?
Ag18 S17 2.594(9) . ?
Ag18 S18 2.905(11) . ?
Ag19 S9 2.361(3) . ?
Ag19 S16 2.574(3) . ?
Ag19 P5 2.381(3) . ?
Ag20 Ag22 2.958(2) . ?
Ag20 Ag24 3.197(2) . ?
Ag20 Ag26 2.764(2) . ?
Ag20 Ag32 2.027(7) . ?
Ag20 S17 2.363(3) . ?
Ag20 S21 2.296(3) . ?
Ag21 Ag28 3.102(4) . ?
Ag21 Ag29 2.881(3) . ?
Ag21 S14 2.413(3) . ?
Ag21 S16 2.747(3) . ?
Ag21 S21 2.475(3) . ?
Ag22 Ag34 3.283(2) . ?
Ag22 S6 2.553(3) . ?
Ag22 S17 2.637(3) . ?
Ag22 S20 2.454(3) . ?
Ag23 Ag25 2.791(3) . ?
Ag23 S3 2.405(3) . ?
Ag23 S15 2.341(4) 3_666 ?
Ag24 Ag25 2.740(3) 3_666 ?
Ag24 Ag26 3.277(3) . ?
Ag24 Ag32 1.712(7) . ?
Ag24 S15 2.680(3) . ?
Ag24 S21 2.514(3) . ?
Ag24 S22 2.609(5) . ?
Ag24 S22 2.326(6) 3_666 ?
Ag25 Ag26 1.489(3) . ?
Ag25 Ag32 3.182(6) . ?
Ag25 S15 2.389(3) 3_666 ?
Ag25 S17 2.350(3) . ?
Ag25 S22 2.731(6) 3_666 ?
Ag26 S17 2.398(3) . ?
Ag26 S22 2.364(5) . ?
Ag27 Ag28 3.198(4) . ?
Ag27 S9 2.863(4) . ?
Ag27 S16 2.688(4) . ?
Ag27 S20 2.798(4) . ?
Ag27 P5 2.588(3) . ?
Ag28 S7 2.713(4) 3_666 ?
Ag28 S9 2.158(4) . ?
Ag28 S21 2.204(4) . ?
Ag29 Ag31 2.716(7) 3_666 ?
Ag29 S15 1.870(5) . ?
Ag29 S21 2.265(4) . ?
Ag30 S17 2.287(7) . ?
Ag30 S20 2.476(7) . ?
Ag31 S15 2.571(6) 3_666 ?
Ag31 S22 2.418(8) . ?
Ag31 S22 1.925(8) 3_666 ?
Ag32 S21 2.757(6) . ?
Ag32 S22 2.362(8) . ?
Ag33 S3 2.356(5) . ?
Ag33 S17 2.285(6) . ?
Ag34 S5 2.609(3) . ?
Ag34 S12 2.400(3) . ?
Ag34 S17 2.579(3) . ?
S1 C9 1.761(8) . ?
S2 C12 1.766(9) . ?
S3 C10 1.771(11) . ?
S4 C1 1.785(10) . ?
S5 C84 1.751(11) . ?
S6 C25 1.777(13) . ?
S7 C3 1.802(11) . ?
S8 C15 1.769(10) . ?
S9 C18 1.799(11) . ?
S10 C46 1.767(11) . ?
S11 C37 1.751(10) . ?
S12 C32 1.769(12) . ?
S13 C49 1.774(13) . ?
S14 C21 1.745(12) . ?
S16 C36 1.760(9) . ?
S18 C85 1.786(12) . ?
S19 C14 1.789(14) . ?
S20 C26 1.783(9) . ?
S22 S22 0.992(10) 3_666 ?
P1 C2 1.812(12) . ?
P1 C4 1.90(2) . ?
P1 C44 1.834(11) . ?
P1 C184 1.72(3) . ?
P2 C20 1.826(11) . ?
P2 C59 1.814(10) . ?
P2 C62 1.840(13) . ?
P3 C13 1.818(10) . ?
P3 C17 1.834(10) . ?
P3 C47 1.816(11) . ?
P4 C43 1.844(11) . ?
P4 C56 1.802(13) . ?
P4 C70 1.925(16) . ?
P4 C197 1.746(18) . ?
P5 C41 1.825(12) . ?
P5 C64 1.830(13) . ?
P5 C110 1.819(14) . ?
P6 C76 1.827(13) . ?
P6 C163 1.871(10) . ?
P6 C174 1.795(9) . ?
F1 C34 1.379(11) . ?
F2 C98 1.353(14) . ?
F3 C65 1.353(15) . ?
F4 C24 1.367(13) . ?
F5 C92 1.374(17) . ?
F6 C101 1.370(13) . ?
F7 C88 1.385(15) . ?
F8 C124 1.365(16) . ?
F9 C100 1.383(16) . ?
F10 C29 1.341(14) . ?
F11 C68 1.345(15) . ?
F12 C132 1.356(15) . ?
F13 C145 1.357(17) . ?
F14 C139 1.416(19) . ?
F15 C143 1.34(2) . ?
F16 C156 1.36(2) . ?
F17 C187 1.38(2) . ?
F18 C188 1.363(15) . ?
C1 C11 1.377(14) . ?
C1 C83 1.381(13) . ?
C2 C35 1.384(16) . ?
C2 C78 1.377(16) . ?
C3 C5 1.392(15) . ?
C3 C40 1.320(15) . ?
C4 C154 1.40(3) . ?
C4 C167 1.37(3) . ?
C5 C60 1.364(16) . ?
C6 C18 1.371(16) . ?
C6 C54 1.425(19) . ?
C7 C17 1.551(14) . ?
C7 C43 1.527(15) . ?
C8 C18 1.392(16) . ?
C8 C33 1.384(16) . ?
C9 C19 1.395(14) . ?
C9 C53 1.403(13) . ?
C10 C16 1.370(15) . ?
C10 C61 1.399(14) . ?
C11 C91 1.402(15) . ?
C12 C158 1.377(10) . ?
C12 C190 1.403(10) . ?
C12 C192 1.378(10) . ?
C12 C195 1.398(10) . ?
C13 C23 1.385(15) . ?
C13 C104 1.405(14) . ?
C14 C57 1.372(17) . ?
C14 C90 1.377(16) . ?
C15 C22 1.391(14) . ?
C15 C45 1.386(14) . ?
C16 C93 1.389(17) . ?
C19 C89 1.409(13) . ?
C20 C39 1.397(15) . ?
C20 C119 1.363(17) . ?
C21 C82 1.399(16) . ?
C21 C99 1.422(15) . ?
C22 C55 1.388(17) . ?
C23 C50 1.403(15) . ?
C24 C67 1.360(19) . ?
C24 C91 1.391(17) . ?
C25 C123 1.40(2) . ?
C25 C126 1.377(19) . ?
C26 C27 1.3900 . ?
C26 C31 1.3900 . ?
C27 C28 1.3900 . ?
C28 C29 1.3900 . ?
C29 C30 1.3900 . ?
C30 C31 1.3900 . ?
C32 C87 1.354(18) . ?
C32 C103 1.383(19) . ?
C33 C68 1.37(2) . ?
C34 C52 1.348(18) . ?
C34 C89 1.362(17) . ?
C35 C112 1.37(2) . ?
C36 C38 1.406(15) . ?
C36 C81 1.348(15) . ?
C37 C58 1.364(14) . ?
C37 C69 1.418(15) . ?
C38 C109 1.377(16) . ?
C39 C113 1.386(16) . ?
C40 C108 1.38(2) . ?
C41 C48 1.387(9) . ?
C41 C131 1.373(18) . ?
C42 C49 1.366(16) . ?
C42 C125 1.406(19) . ?
C44 C80 1.533(15) . ?
C45 C114 1.377(17) . ?
C46 C77 1.381(14) . ?
C46 C129 1.369(15) . ?
C47 C177 1.35(2) . ?
C47 C202 1.33(2) . ?
C47 C206 1.27(3) . ?
C47 C209 1.55(3) . ?
C48 C107 1.395(9) . ?
C49 C147 1.371(17) . ?
C50 C79 1.376(17) . ?
C51 C57 1.385(18) . ?
C51 C92 1.32(2) . ?
C52 C53 1.387(14) . ?
C54 C68 1.34(2) . ?
C55 C88 1.36(2) . ?
C56 C66 1.429(16) . ?
C56 C95 1.385(19) . ?
C58 C97 1.421(15) . ?
C59 C80 1.500(17) . ?
C60 C65 1.391(18) . ?
C61 C111 1.347(17) . ?
C62 C116 1.372(16) . ?
C62 C130 1.383(16) . ?
C63 C66 1.33(2) . ?
C63 C133 1.43(2) . ?
C64 C122 1.576(16) . ?
C65 C108 1.36(2) . ?
C67 C83 1.382(18) . ?
C69 C106 1.372(16) . ?
C70 C71 1.3900 . ?
C70 C75 1.3900 . ?
C71 C72 1.3900 . ?
C72 C73 1.3900 . ?
C73 C74 1.3900 . ?
C74 C75 1.3900 . ?
C76 C122 1.489(16) . ?
C77 C96 1.384(16) . ?
C78 C102 1.379(18) . ?
C79 C94 1.38(2) . ?
C81 C140 1.383(17) . ?
C82 C138 1.377(16) . ?
C84 C134 1.382(9) . ?
C84 C168 1.381(9) . ?
C85 C121 1.375(18) . ?
C85 C141 1.396(17) . ?
C86 C150 1.36(3) . ?
C86 C159 1.37(3) . ?
C87 C117 1.43(2) . ?
C88 C114 1.36(2) . ?
C90 C115 1.37(2) . ?
C92 C115 1.40(2) . ?
C93 C132 1.361(19) . ?
C94 C104 1.394(17) . ?
C95 C127 1.35(2) . ?
C96 C100 1.347(18) . ?
C97 C98 1.368(17) . ?
C98 C106 1.365(18) . ?
C99 C118 1.42(2) . ?
C100 C135 1.39(2) . ?
C101 C109 1.37(2) . ?
C101 C140 1.282(19) . ?
C102 C105 1.36(2) . ?
C103 C149 1.43(2) . ?
C105 C112 1.38(2) . ?
C107 C136 1.393(9) . ?
C110 C120 1.345(17) . ?
C110 C178 1.38(2) . ?
C111 C132 1.43(2) . ?
C113 C142 1.363(19) . ?
C116 C153 1.39(2) . ?
C117 C139 1.24(2) . ?
C118 C124 1.35(2) . ?
C119 C146 1.38(2) . ?
C120 C152 1.40(2) . ?
C121 C144 1.33(2) . ?
C123 C128 1.38(2) . ?
C124 C138 1.38(2) . ?
C125 C156 1.35(2) . ?
C126 C157 1.43(3) . ?
C127 C133 1.32(2) . ?
C128 C143 1.32(3) . ?
C129 C135 1.37(2) . ?
C130 C169 1.43(2) . ?
C131 C137 1.35(2) . ?
C134 C186 1.383(9) . ?
C136 C137 1.394(10) . ?
C139 C149 1.42(3) . ?
C141 C148 1.37(2) . ?
C142 C146 1.36(2) . ?
C143 C157 1.30(3) . ?
C144 C145 1.41(2) . ?
C145 C148 1.33(2) . ?
C147 C166 1.35(2) . ?
C150 C154 1.39(3) . ?
C151 C170 1.30(3) . ?
C151 C178 1.49(3) . ?
C152 C170 1.38(2) . ?
C153 C155 1.39(2) . ?
C155 C169 1.39(2) . ?
C156 C166 1.41(3) . ?
C158 C191 1.381(10) . ?
C159 C167 1.41(3) . ?
C160 C161 1.3900 . ?
C160 C165 1.3900 . ?
C161 C162 1.3900 . ?
C162 C163 1.3900 . ?
C163 C164 1.3900 . ?
C164 C165 1.3900 . ?
C168 C185 1.387(9) . ?
C171 C172 1.3900 . ?
C171 C176 1.3900 . ?
C172 C173 1.3900 . ?
C173 C174 1.3900 . ?
C174 C175 1.3900 . ?
C175 C176 1.3900 . ?
C177 C203 1.41(3) . ?
C179 C180 1.387(10) . ?
C179 C184 1.391(10) . ?
C180 C181 1.390(10) . ?
C181 C183 1.390(10) . ?
C182 C183 1.389(10) . ?
C182 C184 1.391(10) . ?
C185 C187 1.386(10) . ?
C186 C187 1.382(10) . ?
C188 C189 1.373(10) . ?
C188 C191 1.381(10) . ?
C188 C193 1.402(10) . ?
C188 C194 1.396(10) . ?
C189 C192 1.380(10) . ?
C190 C193 1.398(10) . ?
C194 C195 1.390(10) . ?
C196 C197 1.3900 . ?
C196 C201 1.3900 . ?
C197 C198 1.3900 . ?
C198 C199 1.3900 . ?
C199 C200 1.3900 . ?
C200 C201 1.3900 . ?
C202 C205 1.35(3) . ?
C203 C204 1.42(4) . ?
C204 C205 1.41(4) . ?
C206 C207 1.51(5) . ?
C207 C210 1.18(6) . ?
C208 C209 1.37(4) . ?
C208 C210 1.42(5) . ?

loop_
_smtbx_masks_void_nr
_smtbx_masks_void_average_x
_smtbx_masks_void_average_y
_smtbx_masks_void_average_z
_smtbx_masks_void_volume
_smtbx_masks_void_count_electrons
_smtbx_masks_void_content
1 -0.111 -0.365 -0.611 6717.6 3362.3 ?
2 0.174 0.597 0.262 17.7 0.0 ?
3 0.326 0.097 0.238 17.7 0.0 ?
4 0.674 0.903 0.762 17.7 0.0 ?
5 0.826 0.403 0.738 17.7 0.0 ?
